data_4026246
loop_
_publ_author_name
'Laura P. Hern\'andez-Egu\'ia'
'Eduardo C. Escudero-Ad\'an'
'Julio R. Pinz\'on'
'Luis Echegoyen'
'Pablo Ballester'

_publ_section_title
;
 Complexation of Sc3N@C80 Endohedral Fullerene with Cyclic
 Zn-Bisporphyrins: Solid State and Solution Studies
;
_journal_name_full 'Journal of Organic Chemistry'
_journal_page_first 3258
_journal_page_last 3265
_journal_paper_doi 10.1021/jo200154d
_journal_volume 76
_journal_year 2011
_chemical_formula_sum 'C170 H122.5 N8.5 O4 Sc1.5 Zn2'
_chemical_formula_weight 2546.45
_chemical_name_systematic
; 
 ? 
;
_space_group_IT_number 15
_symmetry_cell_setting monoclinic
_symmetry_space_group_name_Hall '-C 2yc'
_symmetry_space_group_name_H-M 'C 1 2/c 1'
_atom_sites_solution_hydrogens geom
_atom_sites_solution_primary direct
_atom_sites_solution_secondary difmap
_audit_creation_method SHELXL-97
_cell_angle_alpha 90.00
_cell_angle_beta 110.573(2)
_cell_angle_gamma 90.00
_cell_formula_units_Z 8
_cell_length_a 34.2052(14)
_cell_length_b 24.7010(12)
_cell_length_c 31.3815(14)
_cell_measurement_reflns_used 9903
_cell_measurement_temperature 100(2)
_cell_measurement_theta_max 24.24
_cell_measurement_theta_min 2.24
_cell_volume 24823(2)
_computing_cell_refinement 'Bruker APEX2 v2009.1-0'
_computing_data_collection 'Bruker APEX2 v2009.1-0'
_computing_data_reduction 'Bruker SAINT V7.60A'
_computing_molecular_graphics 'Bruker SHELXTL'
_computing_publication_material 'Bruker SHELXTL'
_computing_structure_refinement 'SHELXS-97 (Sheldrick, 2008)'
_computing_structure_solution 'SHELXS-97 (Sheldrick, 2008)'
_diffrn_ambient_temperature 100(2)
_diffrn_detector_area_resol_mean 512
_diffrn_measured_fraction_theta_full 0.985
_diffrn_measured_fraction_theta_max 0.985
_diffrn_measurement_device_type 'ESRF BM-16'
_diffrn_measurement_method
;
 Fullsphere data collection, phi scans
;
_diffrn_radiation_monochromator Si111
_diffrn_radiation_source Synchrotron
_diffrn_radiation_type synchrotron
_diffrn_radiation_wavelength 0.73780
_diffrn_reflns_av_R_equivalents 0.1252
_diffrn_reflns_av_sigmaI/netI 0.1246
_diffrn_reflns_limit_h_max 38
_diffrn_reflns_limit_h_min -37
_diffrn_reflns_limit_k_max 24
_diffrn_reflns_limit_k_min -27
_diffrn_reflns_limit_l_max 34
_diffrn_reflns_limit_l_min -34
_diffrn_reflns_number 54250
_diffrn_reflns_theta_full 24.24
_diffrn_reflns_theta_max 24.24
_diffrn_reflns_theta_min 1.08
_exptl_absorpt_coefficient_mu 0.528
_exptl_absorpt_correction_T_max 1.0
_exptl_absorpt_correction_T_min 0.95
_exptl_absorpt_correction_type empirical
_exptl_absorpt_process_details
; 
 SADABS Version 2008/1 Bruker-Nonius
 Blessing, Acta Cryst. (1995) A51 33-38
;
_exptl_crystal_colour purple
_exptl_crystal_density_diffrn 1.363
_exptl_crystal_description Needle
_exptl_crystal_F_000 10604
_exptl_crystal_size_max 0.10
_exptl_crystal_size_mid 0.01
_exptl_crystal_size_min 0.01
_refine_diff_density_max 1.608
_refine_diff_density_min -1.139
_refine_diff_density_rms 0.142
_refine_ls_extinction_method none
_refine_ls_goodness_of_fit_ref 1.806
_refine_ls_hydrogen_treatment noref
_refine_ls_matrix_type full
_refine_ls_number_parameters 1832
_refine_ls_number_reflns 17620
_refine_ls_number_restraints 1773
_refine_ls_restrained_S_all 1.763
_refine_ls_R_factor_all 0.1867
_refine_ls_R_factor_gt 0.1325
_refine_ls_shift/su_max 0.010
_refine_ls_shift/su_mean 0.001
_refine_ls_structure_factor_coef Fsqd
_refine_ls_weighting_details 'calc w=1/[\s^2^(Fo^2^)+(0.1000P)^2^+0.0000P] where P=(Fo^2^+2Fc^2^)/3'
_refine_ls_weighting_scheme calc
_refine_ls_wR_factor_gt 0.3027
_refine_ls_wR_factor_ref 0.3232
_reflns_number_gt 11620
_reflns_number_total 17620
_reflns_threshold_expression >2sigma(I)
_cod_data_source_file jo200154d_si_002.cif
_cod_data_source_block lph005c801eqb_0m
_cod_original_cell_volume 24823.4(19)
_cod_original_formula_sum 'C170 H122.50 N8.50 O4 Sc1.50 Zn2'
_cod_database_code 4026246

loop_
_symmetry_equiv_pos_as_xyz
'x, y, z'
'-x, y, -z+1/2'
'x+1/2, y+1/2, z'
'-x+1/2, y+1/2, -z+1/2'
'-x, -y, -z'
'x, -y, z-1/2'
'-x+1/2, -y+1/2, -z'
'x+1/2, -y+1/2, z-1/2'

loop_
_atom_site_label
_atom_site_type_symbol
_atom_site_fract_x
_atom_site_fract_y
_atom_site_fract_z
_atom_site_U_iso_or_equiv
_atom_site_adp_type
_atom_site_occupancy
_atom_site_symmetry_multiplicity
_atom_site_calc_flag
_atom_site_refinement_flags
_atom_site_disorder_assembly
_atom_site_disorder_group
C1 C 0.46479(17) 0.3361(3) 0.45462(19) 0.0217(17) Uani 1 1 d . . .
C2 C 0.46978(18) 0.2964(3) 0.48978(19) 0.0242(17) Uani 1 1 d . . .
H2 H 0.4480 0.2778 0.4959 0.029 Uiso 1 1 calc R . .
C3 C 0.51139(18) 0.2905(3) 0.51248(19) 0.0252(13) Uani 1 1 d U . .
H3 H 0.5241 0.2679 0.5381 0.030 Uiso 1 1 calc R . .
C4 C 0.53271(18) 0.3249(3) 0.49060(19) 0.0239(11) Uani 1 1 d U . .
C5 C 0.57610(18) 0.3278(3) 0.50247(19) 0.0241(9) Uani 1 1 d U . .
C6 C 0.60323(18) 0.2938(3) 0.54155(19) 0.0265(10) Uani 1 1 d U . .
C7 C 0.60482(19) 0.2382(3) 0.5367(2) 0.0289(11) Uani 1 1 d U . .
C8 C 0.63093(19) 0.2070(3) 0.57360(19) 0.0298(12) Uani 1 1 d U . .
H8 H 0.6320 0.1689 0.5701 0.036 Uiso 1 1 calc R . .
C9 C 0.65475(19) 0.2301(3) 0.6142(2) 0.0309(11) Uani 1 1 d U . .
C10 C 0.65350(19) 0.2854(3) 0.6185(2) 0.0316(12) Uani 1 1 d U . .
H10 H 0.6701 0.3018 0.6464 0.038 Uiso 1 1 calc R . .
C11 C 0.62797(19) 0.3187(3) 0.5824(2) 0.0298(11) Uani 1 1 d U . .
C12 C 0.5798(2) 0.2094(3) 0.4935(2) 0.0316(16) Uani 1 1 d U . .
H12A H 0.5939 0.1758 0.4909 0.047 Uiso 1 1 calc R . .
H12B H 0.5771 0.2328 0.4673 0.047 Uiso 1 1 calc R . .
H12C H 0.5519 0.2010 0.4940 0.047 Uiso 1 1 calc R . .
C13 C 0.6803(2) 0.1941(3) 0.6519(2) 0.0403(17) Uani 1 1 d U . .
H13A H 0.6966 0.2162 0.6780 0.060 Uiso 1 1 d R . .
H13B H 0.6993 0.1730 0.6411 0.060 Uiso 1 1 d R . .
H13C H 0.6622 0.1694 0.6610 0.060 Uiso 1 1 d R . .
C14 C 0.6280(2) 0.3792(3) 0.5898(2) 0.0395(17) Uani 1 1 d U . .
H14A H 0.6479 0.3963 0.5779 0.059 Uiso 1 1 calc R . .
H14B H 0.6362 0.3867 0.6224 0.059 Uiso 1 1 calc R . .
H14C H 0.6000 0.3936 0.5738 0.059 Uiso 1 1 calc R . .
C15 C 0.59608(18) 0.3611(3) 0.47999(19) 0.0222(10) Uani 1 1 d U . .
C16 C 0.64085(18) 0.3619(3) 0.4894(2) 0.0253(11) Uani 1 1 d U . .
H16 H 0.6612 0.3406 0.5114 0.030 Uiso 1 1 calc R . .
C17 C 0.64821(18) 0.3981(3) 0.46144(19) 0.0245(11) Uani 1 1 d U . .
H17 H 0.6747 0.4069 0.4597 0.029 Uiso 1 1 calc R . .
C18 C 0.60856(17) 0.4212(3) 0.43438(19) 0.0217(11) Uani 1 1 d U . .
C19 C 0.60292(17) 0.4627(3) 0.40206(19) 0.0220(11) Uani 1 1 d U . .
C20 C 0.63959(18) 0.4848(3) 0.39206(19) 0.0234(10) Uani 1 1 d U . .
C21 C 0.65597(17) 0.4564(3) 0.36483(19) 0.0233(11) Uani 1 1 d U . .
H21 H 0.6468 0.4204 0.3562 0.028 Uiso 1 1 calc R . .
C22 C 0.68596(18) 0.4795(3) 0.3494(2) 0.0259(13) Uani 1 1 d U A .
C23 C 0.70060(19) 0.5319(3) 0.3630(2) 0.0289(19) Uani 1 1 d . . .
H23 H 0.7210 0.5481 0.3530 0.035 Uiso 1 1 calc R . .
C24 C 0.6847(2) 0.5591(3) 0.3913(2) 0.032(2) Uani 1 1 d . . .
H24 H 0.6949 0.5943 0.4013 0.039 Uiso 1 1 calc R . .
C25 C 0.6540(2) 0.5370(3) 0.4060(2) 0.035(2) Uani 1 1 d . . .
H25 H 0.6431 0.5572 0.4251 0.042 Uiso 1 1 calc R . .
C26 C 0.56400(17) 0.4865(3) 0.37671(19) 0.0196(16) Uani 1 1 d . . .
C27 C 0.55915(19) 0.5271(3) 0.3437(2) 0.033(2) Uani 1 1 d . . .
H27 H 0.5804 0.5419 0.3342 0.040 Uiso 1 1 calc R . .
C28 C 0.51747(19) 0.5411(3) 0.3278(2) 0.0282(18) Uani 1 1 d . . .
H28 H 0.5044 0.5678 0.3055 0.034 Uiso 1 1 calc R . .
C29 C 0.49791(18) 0.5079(3) 0.3512(2) 0.0252(18) Uani 1 1 d . . .
C30 C 0.45522(19) 0.5104(3) 0.34455(19) 0.0229(17) Uani 1 1 d . . .
C31 C 0.43041(18) 0.5523(3) 0.3109(2) 0.0253(17) Uani 1 1 d . . .
C32 C 0.40771(18) 0.5373(3) 0.26564(19) 0.0259(18) Uani 1 1 d . . .
C33 C 0.3894(2) 0.5765(3) 0.2344(2) 0.0320(19) Uani 1 1 d . . .
H33 H 0.3738 0.5659 0.2041 0.038 Uiso 1 1 calc R . .
C34 C 0.39281(19) 0.6320(3) 0.2451(2) 0.0324(19) Uani 1 1 d . . .
C35 C 0.4149(2) 0.6449(3) 0.2893(2) 0.037(2) Uani 1 1 d . . .
H35 H 0.4182 0.6820 0.2975 0.045 Uiso 1 1 calc R . .
C36 C 0.4330(2) 0.6064(3) 0.3231(2) 0.0290(19) Uani 1 1 d . . .
C37 C 0.4055(2) 0.4792(3) 0.2515(2) 0.042(2) Uani 1 1 d . . .
H37A H 0.3864 0.4757 0.2199 0.063 Uiso 1 1 calc R . .
H37B H 0.3952 0.4573 0.2713 0.063 Uiso 1 1 calc R . .
H37C H 0.4334 0.4667 0.2538 0.063 Uiso 1 1 calc R . .
C38 C 0.3748(3) 0.6723(3) 0.2080(3) 0.058(3) Uani 1 1 d . . .
H38A H 0.3792 0.7089 0.2209 0.087 Uiso 1 1 calc R . .
H38B H 0.3448 0.6656 0.1933 0.087 Uiso 1 1 calc R . .
H38C H 0.3885 0.6688 0.1855 0.087 Uiso 1 1 calc R . .
C39 C 0.4579(2) 0.6242(3) 0.3705(2) 0.049(2) Uani 1 1 d . . .
H39A H 0.4599 0.5942 0.3917 0.074 Uiso 1 1 calc R . .
H39B H 0.4440 0.6550 0.3788 0.074 Uiso 1 1 calc R . .
H39C H 0.4859 0.6349 0.3720 0.074 Uiso 1 1 calc R . .
C40 C 0.43449(19) 0.4750(3) 0.36329(19) 0.0236(17) Uani 1 1 d . . .
C41 C 0.38995(18) 0.4706(3) 0.3516(2) 0.0299(19) Uani 1 1 d . . .
H41 H 0.3698 0.4949 0.3326 0.036 Uiso 1 1 calc R . .
C42 C 0.38176(19) 0.4264(3) 0.3718(2) 0.0312(19) Uani 1 1 d . . .
H42 H 0.3549 0.4133 0.3692 0.037 Uiso 1 1 calc R . .
C43 C 0.42132(18) 0.4026(3) 0.39845(19) 0.0237(17) Uani 1 1 d . . .
C44 C 0.42620(18) 0.3565(3) 0.4264(2) 0.0242(17) Uani 1 1 d . . .
C45 C 0.38796(17) 0.3274(3) 0.4263(2) 0.0269(18) Uani 1 1 d . . .
C46 C 0.3579(2) 0.3542(3) 0.4396(2) 0.045(2) Uani 1 1 d . . .
H46 H 0.3630 0.3900 0.4513 0.054 Uiso 1 1 calc R . .
C47 C 0.3205(2) 0.3279(3) 0.4355(3) 0.049(2) Uani 1 1 d . . .
H47 H 0.3005 0.3456 0.4453 0.059 Uiso 1 1 calc R . .
C48 C 0.3125(2) 0.2763(4) 0.4173(3) 0.054(3) Uani 1 1 d . . .
H48 H 0.2869 0.2588 0.4144 0.065 Uiso 1 1 calc R . .
C49 C 0.3422(2) 0.2501(4) 0.4032(3) 0.051(2) Uani 1 1 d . . .
C50 C 0.37934(18) 0.2760(3) 0.4081(2) 0.0319(19) Uani 1 1 d . . .
H50 H 0.3995 0.2580 0.3987 0.038 Uiso 1 1 calc R . .
C51 C 0.71415(14) 0.47647(14) 0.28912(12) 0.0390(18) Uani 0.625(6) 1 d PDU A 1
H51A H 0.6955 0.5073 0.2754 0.047 Uiso 0.625(6) 1 calc PR A 1
H51B H 0.7424 0.4910 0.3057 0.047 Uiso 0.625(6) 1 calc PR A 1
C52 C 0.71580(9) 0.43982(11) 0.25355(12) 0.043(2) Uani 0.625(6) 1 d PDU A 1
H52A H 0.7255 0.4604 0.2321 0.052 Uiso 0.625(6) 1 calc PR A 1
H52B H 0.6871 0.4270 0.2365 0.052 Uiso 0.625(6) 1 calc PR A 1
C53 C 0.74390(10) 0.39061(11) 0.26984(8) 0.041(2) Uani 0.625(6) 1 d PDU A 1
H53A H 0.7722 0.4029 0.2889 0.049 Uiso 0.625(6) 1 calc PR A 1
H53B H 0.7329 0.3680 0.2891 0.049 Uiso 0.625(6) 1 calc PR A 1
C54 C 0.74704(8) 0.35734(9) 0.23228(11) 0.046(2) Uani 0.625(6) 1 d PDU A 1
H54A H 0.7736 0.3370 0.2440 0.055 Uiso 0.625(6) 1 calc PR A 1
H54B H 0.7492 0.3823 0.2085 0.055 Uiso 0.625(6) 1 calc PR A 1
C55 C 0.71346(12) 0.31811(9) 0.21006(10) 0.0432(19) Uani 0.625(6) 1 d PDU A 1
H55A H 0.7157 0.3070 0.1807 0.052 Uiso 0.625(6) 1 calc PR A 1
H55B H 0.6862 0.3364 0.2033 0.052 Uiso 0.625(6) 1 calc PR A 1
C56 C 0.71411(19) 0.26784(15) 0.2379(2) 0.0332(17) Uani 0.625(6) 1 d PDU A 1
H56A H 0.7161 0.2780 0.2692 0.040 Uiso 0.625(6) 1 calc PR A 1
H56B H 0.6883 0.2465 0.2238 0.040 Uiso 0.625(6) 1 calc PR A 1
C51' C 0.7269(2) 0.4696(2) 0.3020(3) 0.0390(18) Uani 0.375(6) 1 d PDU A 2
H51C H 0.7505 0.4865 0.3264 0.047 Uiso 0.375(6) 1 calc PR A 2
H51D H 0.7127 0.4980 0.2797 0.047 Uiso 0.375(6) 1 calc PR A 2
C52' C 0.74242(13) 0.4277(2) 0.2797(2) 0.043(2) Uani 0.375(6) 1 d PDU A 2
H52C H 0.7638 0.4064 0.3033 0.052 Uiso 0.375(6) 1 calc PR A 2
H52D H 0.7564 0.4453 0.2606 0.052 Uiso 0.375(6) 1 calc PR A 2
C53' C 0.70963(12) 0.38878(17) 0.2499(2) 0.041(2) Uani 0.375(6) 1 d PDU A 2
H53C H 0.6989 0.3664 0.2695 0.049 Uiso 0.375(6) 1 calc PR A 2
H53D H 0.6860 0.4099 0.2292 0.049 Uiso 0.375(6) 1 calc PR A 2
C54' C 0.72589(15) 0.35289(14) 0.22255(19) 0.046(2) Uani 0.375(6) 1 d PDU A 2
H54C H 0.7538 0.3401 0.2424 0.055 Uiso 0.375(6) 1 calc PR A 2
H54D H 0.7301 0.3750 0.1982 0.055 Uiso 0.375(6) 1 calc PR A 2
C55' C 0.7011(2) 0.30488(15) 0.20084(17) 0.0432(19) Uani 0.375(6) 1 d PDU A 2
H55C H 0.7081 0.2951 0.1738 0.052 Uiso 0.375(6) 1 calc PR A 2
H55D H 0.6711 0.3146 0.1901 0.052 Uiso 0.375(6) 1 calc PR A 2
C56' C 0.7079(4) 0.2558(2) 0.2315(3) 0.0332(17) Uani 0.375(6) 1 d PDU A 2
H56C H 0.7048 0.2658 0.2608 0.040 Uiso 0.375(6) 1 calc PR A 2
H56D H 0.6873 0.2273 0.2168 0.040 Uiso 0.375(6) 1 calc PR A 2
C57 C 0.2965(2) 0.1755(4) 0.3702(3) 0.057(3) Uani 1 1 d . . .
H57A H 0.2751 0.2004 0.3504 0.068 Uiso 1 1 calc R . .
H57B H 0.2894 0.1677 0.3976 0.068 Uiso 1 1 calc R . .
C58 C 0.2971(3) 0.1236(4) 0.3450(3) 0.059(3) Uani 1 1 d . . .
H58A H 0.2680 0.1118 0.3288 0.070 Uiso 1 1 calc R . .
H58B H 0.3100 0.1309 0.3218 0.070 Uiso 1 1 calc R . .
C59 C 0.3204(2) 0.0788(4) 0.3750(3) 0.058(3) Uani 1 1 d . . .
H59A H 0.3089 0.0438 0.3608 0.070 Uiso 1 1 calc R . .
H59B H 0.3159 0.0811 0.4045 0.070 Uiso 1 1 calc R . .
C60 C 0.3673(2) 0.0797(4) 0.3841(3) 0.058(3) Uani 1 1 d . . .
H60A H 0.3724 0.0771 0.3550 0.069 Uiso 1 1 calc R . .
H60B H 0.3795 0.1140 0.3992 0.069 Uiso 1 1 calc R . .
C61 C 0.3874(2) 0.0325(4) 0.4142(3) 0.055(2) Uani 1 1 d . . .
H61A H 0.3721 -0.0011 0.4012 0.066 Uiso 1 1 calc R . .
H61B H 0.3856 0.0380 0.4448 0.066 Uiso 1 1 calc R . .
C62 C 0.4336(2) 0.0263(4) 0.4189(2) 0.052(2) Uani 1 1 d . . .
H62A H 0.4361 0.0208 0.3887 0.063 Uiso 1 1 calc R . .
H62B H 0.4499 0.0588 0.4332 0.063 Uiso 1 1 calc R . .
C63 C 0.57882(18) -0.0542(3) 0.36991(19) 0.0247(18) Uani 1 1 d . . .
C64 C 0.5540(2) -0.0976(3) 0.3466(2) 0.044(2) Uani 1 1 d . . .
H64 H 0.5335 -0.1159 0.3553 0.052 Uiso 1 1 calc R . .
C65 C 0.5645(2) -0.1089(3) 0.3090(2) 0.036(2) Uani 1 1 d . . .
H65 H 0.5527 -0.1362 0.2868 0.043 Uiso 1 1 calc R . .
C66 C 0.59696(19) -0.0711(3) 0.3100(2) 0.0279(18) Uani 1 1 d . . .
C67 C 0.61491(18) -0.0674(3) 0.27672(18) 0.0202(16) Uani 1 1 d . . .
C68 C 0.60098(18) -0.1081(3) 0.2387(2) 0.0236(17) Uani 1 1 d . . .
C69 C 0.56891(19) -0.0955(3) 0.1984(2) 0.0262(18) Uani 1 1 d . . .
C70 C 0.5561(2) -0.1334(3) 0.1631(2) 0.0312(19) Uani 1 1 d . . .
H70 H 0.5346 -0.1238 0.1355 0.037 Uiso 1 1 calc R . .
C71 C 0.57360(19) -0.1834(3) 0.1672(2) 0.0275(18) Uani 1 1 d . . .
C72 C 0.6062(2) -0.1953(3) 0.2073(2) 0.036(2) Uani 1 1 d . . .
H72 H 0.6192 -0.2297 0.2104 0.044 Uiso 1 1 calc R . .
C73 C 0.6204(2) -0.1586(3) 0.2430(2) 0.0317(19) Uani 1 1 d . . .
C74 C 0.5482(2) -0.0411(3) 0.1939(2) 0.048(2) Uani 1 1 d . . .
H74A H 0.5248 -0.0392 0.1649 0.072 Uiso 1 1 calc R . .
H74B H 0.5685 -0.0127 0.1949 0.072 Uiso 1 1 calc R . .
H74C H 0.5379 -0.0359 0.2191 0.072 Uiso 1 1 calc R . .
C75 C 0.5580(2) -0.2233(3) 0.1291(2) 0.043(2) Uani 1 1 d . . .
H75A H 0.5813 -0.2454 0.1278 0.064 Uiso 1 1 calc R . .
H75B H 0.5454 -0.2039 0.1003 0.064 Uiso 1 1 calc R . .
H75C H 0.5370 -0.2467 0.1343 0.064 Uiso 1 1 calc R . .
C76 C 0.6560(2) -0.1739(3) 0.2864(3) 0.058(3) Uani 1 1 d . . .
H76A H 0.6447 -0.1822 0.3103 0.088 Uiso 1 1 calc R . .
H76B H 0.6756 -0.1435 0.2961 0.088 Uiso 1 1 calc R . .
H76C H 0.6705 -0.2057 0.2806 0.088 Uiso 1 1 calc R . .
C77 C 0.64404(17) -0.0285(3) 0.27499(18) 0.0190(16) Uani 1 1 d . . .
C78 C 0.66039(18) -0.0226(3) 0.23964(19) 0.0253(17) Uani 1 1 d . . .
H78 H 0.6539 -0.0447 0.2133 0.030 Uiso 1 1 calc R . .
C79 C 0.68687(18) 0.0200(3) 0.2501(2) 0.0259(17) Uani 1 1 d . . .
H79 H 0.7018 0.0340 0.2320 0.031 Uiso 1 1 calc R . .
C80 C 0.68827(17) 0.0401(2) 0.29366(19) 0.0189(16) Uani 1 1 d . . .
C81 C 0.71411(18) 0.0814(3) 0.3182(2) 0.0222(16) Uani 1 1 d . . .
C82 C 0.74229(18) 0.1081(3) 0.29756(18) 0.0207(16) Uani 1 1 d . . .
C83 C 0.77832(18) 0.0833(3) 0.2970(2) 0.0279(18) Uani 1 1 d . . .
H83 H 0.7855 0.0481 0.3095 0.033 Uiso 1 1 calc R . .
C84 C 0.80383(18) 0.1099(3) 0.2781(2) 0.0309(19) Uani 1 1 d . . .
H84 H 0.8286 0.0926 0.2779 0.037 Uiso 1 1 calc R . .
C85 C 0.7941(2) 0.1613(3) 0.2594(2) 0.0308(19) Uani 1 1 d . . .
H85 H 0.8122 0.1792 0.2469 0.037 Uiso 1 1 calc R . .
C86 C 0.7575(2) 0.1863(3) 0.2593(2) 0.0331(19) Uani 1 1 d . A .
C87 C 0.73216(18) 0.1598(3) 0.27879(19) 0.0276(18) Uani 1 1 d . . .
H87 H 0.7075 0.1771 0.2794 0.033 Uiso 1 1 calc R . .
C88 C 0.71734(17) 0.0976(3) 0.36217(19) 0.0208(13) Uani 1 1 d U . .
C89 C 0.74911(18) 0.1337(3) 0.39111(19) 0.0231(11) Uani 1 1 d U . .
H89 H 0.7707 0.1509 0.3836 0.028 Uiso 1 1 calc R . .
C90 C 0.74214(17) 0.1381(3) 0.43021(19) 0.0216(10) Uani 1 1 d U . .
H90 H 0.7583 0.1587 0.4559 0.026 Uiso 1 1 calc R . .
C91 C 0.70636(17) 0.1065(3) 0.42674(18) 0.0183(10) Uani 1 1 d U . .
C92 C 0.68782(17) 0.1036(3) 0.45998(18) 0.0207(9) Uani 1 1 d U . .
C93 C 0.70831(17) 0.1349(3) 0.50334(18) 0.0230(9) Uani 1 1 d U . .
C94 C 0.73241(19) 0.1070(3) 0.5421(2) 0.0297(11) Uani 1 1 d U . .
C95 C 0.75246(19) 0.1348(3) 0.5821(2) 0.0296(11) Uani 1 1 d U . .
H95 H 0.7689 0.1152 0.6083 0.035 Uiso 1 1 calc R . .
C96 C 0.74912(18) 0.1904(3) 0.58483(19) 0.0269(11) Uani 1 1 d U . .
C97 C 0.72384(17) 0.2174(3) 0.54632(18) 0.0249(11) Uani 1 1 d U . .
H97 H 0.7201 0.2554 0.5478 0.030 Uiso 1 1 calc R . .
C98 C 0.70372(17) 0.1905(3) 0.50545(19) 0.0229(11) Uani 1 1 d U . .
C99 C 0.7370(2) 0.0459(3) 0.5410(2) 0.0454(19) Uani 1 1 d U . .
H99A H 0.7605 0.0342 0.5678 0.068 Uiso 1 1 calc R . .
H99B H 0.7423 0.0356 0.5133 0.068 Uiso 1 1 calc R . .
H99C H 0.7113 0.0286 0.5411 0.068 Uiso 1 1 calc R . .
C100 C 0.7719(2) 0.2209(3) 0.6282(2) 0.0362(17) Uani 1 1 d U . .
H10A H 0.7890 0.2491 0.6213 0.054 Uiso 1 1 d R . .
H10B H 0.7899 0.1963 0.6513 0.054 Uiso 1 1 d R . .
H10C H 0.7516 0.2377 0.6396 0.054 Uiso 1 1 d R . .
C101 C 0.6771(2) 0.2234(3) 0.4645(2) 0.0298(16) Uani 1 1 d U . .
H10D H 0.6833 0.2123 0.4376 0.045 Uiso 1 1 calc R . .
H10E H 0.6834 0.2620 0.4704 0.045 Uiso 1 1 calc R . .
H10F H 0.6475 0.2170 0.4592 0.045 Uiso 1 1 calc R . .
C102 C 0.65233(18) 0.0729(3) 0.45645(19) 0.0225(10) Uani 1 1 d U . .
C103 C 0.63255(17) 0.0718(3) 0.49015(19) 0.0239(11) Uani 1 1 d U . .
H103 H 0.6398 0.0929 0.5171 0.029 Uiso 1 1 calc R . .
C104 C 0.60181(18) 0.0349(3) 0.47575(19) 0.0246(11) Uani 1 1 d U . .
H104 H 0.5829 0.0255 0.4906 0.030 Uiso 1 1 calc R . .
C105 C 0.60252(17) 0.0122(3) 0.43385(18) 0.0218(11) Uani 1 1 d U . .
C106 C 0.57691(17) -0.0303(3) 0.40986(19) 0.0243(11) Uani 1 1 d U . .
C107 C 0.54642(18) -0.0530(3) 0.42980(19) 0.0276(11) Uani 1 1 d U . .
C108 C 0.51174(18) -0.0239(3) 0.42915(19) 0.0299(11) Uani 1 1 d U . .
H108 H 0.5072 0.0113 0.4161 0.036 Uiso 1 1 calc R . .
C109 C 0.48356(19) -0.0451(3) 0.4472(2) 0.0332(11) Uani 1 1 d U . .
C110 C 0.4917(2) -0.0949(3) 0.4688(2) 0.0389(12) Uani 1 1 d U . .
H110 H 0.4732 -0.1088 0.4828 0.047 Uiso 1 1 calc R . .
C111 C 0.5258(2) -0.1242(3) 0.4704(2) 0.0413(15) Uani 1 1 d U . .
H111 H 0.5305 -0.1589 0.4843 0.050 Uiso 1 1 calc R . .
C112 C 0.55399(4) -0.10305(6) 0.45125(4) 0.040(2) Uani 1 1 d . . .
H112 H 0.5783 -0.1230 0.4530 0.048 Uiso 1 1 calc R . .
C4C C 0.28915(4) 0.08432(6) 0.55162(4) 0.117(5) Uani 1 1 d R . .
C7C C 0.32189(4) 0.10826(6) 0.53674(4) 0.231(11) Uani 1 1 d R . .
H7C1 H 0.3180 0.0959 0.5059 0.347 Uiso 1 1 calc R . .
H7C2 H 0.3494 0.0969 0.5575 0.347 Uiso 1 1 calc R . .
H7C3 H 0.3199 0.1478 0.5370 0.347 Uiso 1 1 calc R . .
C1C C 0.22600(4) 0.03219(6) 0.57562(4) 0.093(4) Uani 1 1 d R . .
C8C C 0.19471(4) 0.00447(6) 0.59016(4) 0.209(6) Uani 1 1 d R . .
H8C1 H 0.1668 0.0107 0.5676 0.314 Uiso 1 1 calc R . .
H8C2 H 0.1959 0.0187 0.6197 0.314 Uiso 1 1 calc R . .
H8C3 H 0.2006 -0.0345 0.5928 0.314 Uiso 1 1 calc R . .
C3C C 0.25371(4) 0.06595(6) 0.51834(4) 0.088(4) Uani 1 1 d R . .
H3C H 0.2496 0.0702 0.4870 0.106 Uiso 1 1 calc R . .
C2C C 0.22377(4) 0.04062(6) 0.53264(4) 0.083(4) Uani 1 1 d R . .
H2C H 0.1993 0.0281 0.5094 0.100 Uiso 1 1 calc R . .
C6C C 0.25911(4) 0.05410(6) 0.60824(4) 0.087(4) Uani 1 1 d R . .
H6C H 0.2603 0.0516 0.6389 0.104 Uiso 1 1 calc R . .
C5C C 0.29128(4) 0.07985(6) 0.59983(4) 0.089(4) Uani 1 1 d R . .
H5C H 0.3142 0.0944 0.6240 0.107 Uiso 1 1 calc R . .
N1 N 0.50362(4) 0.35259(6) 0.45587(4) 0.0222(14) Uani 1 1 d R . .
N2 N 0.57708(4) 0.39823(6) 0.44636(4) 0.0206(14) Uani 1 1 d R . .
N3 N 0.52701(4) 0.47484(6) 0.38161(4) 0.0215(14) Uani 1 1 d R . .
N4 N 0.45298(4) 0.43214(6) 0.39305(4) 0.0193(13) Uani 1 1 d R . .
N5 N 0.60509(4) -0.03796(6) 0.34760(4) 0.0208(14) Uani 1 1 d R . .
N6 N 0.66114(4) 0.01014(6) 0.30822(4) 0.0179(13) Uani 1 1 d R . .
N7 N 0.69204(4) 0.08006(6) 0.38524(4) 0.0167(13) Uani 1 1 d R . .
N8 N 0.63270(4) 0.03609(6) 0.42182(4) 0.0192(14) Uani 1 1 d R . .
O1 O 0.69861(4) 0.44762(6) 0.32096(4) 0.0413(14) Uani 1 1 d R . .
O2 O 0.74994(4) 0.23669(6) 0.23926(4) 0.0422(14) Uani 1 1 d R . .
O3 O 0.33665(4) 0.20000(6) 0.38321(4) 0.0610(18) Uani 1 1 d R . .
O4 O 0.44813(4) -0.02021(6) 0.44705(4) 0.0470(15) Uani 1 1 d R . .
N1A N 0.5000 0.2204 0.2500 0.013 Uani 0.50 1 d PD B -1
C1A C 0.608313(14) 0.18649(2) 0.354139(15) 0.0545(10) Uani 0.50 1 d PGU C -1
C2A C 0.617711(15) 0.23966(2) 0.343619(17) 0.0575(10) Uani 0.50 1 d PGU C -1
C3A C 0.596285(15) 0.28146(2) 0.358533(16) 0.0562(10) Uani 0.50 1 d PGU C -1
C4A C 0.575060(15) 0.25025(2) 0.381962(16) 0.0513(10) Uani 0.50 1 d PGU C -1
C5A C 0.580641(14) 0.19195(2) 0.381249(15) 0.0508(10) Uani 0.50 1 d PGU C -1
C6A C 0.549928(15) 0.15461(2) 0.377074(18) 0.0508(10) Uani 0.50 1 d PGU C -1
C7A C 0.550097(15) 0.10596(2) 0.350052(19) 0.0529(10) Uani 0.50 1 d PGU C -1
C8A C 0.575538(16) 0.09935(2) 0.324900(17) 0.0572(10) Uani 0.50 1 d PGU C -1
C9A C 0.605180(15) 0.14051(2) 0.329024(16) 0.0573(10) Uani 0.50 1 d PGU C -1
C10A C 0.615612(19) 0.14813(2) 0.286856(17) 0.0607(11) Uani 0.50 1 d PGU C -1
C11A C 0.62531(2) 0.20224(2) 0.276143(18) 0.0634(11) Uani 0.50 1 d PGU C -1
C12A C 0.626213(19) 0.24869(2) 0.301388(19) 0.0626(11) Uani 0.50 1 d PGU C -1
C13A C 0.61328(2) 0.29748(2) 0.28094(2) 0.0641(11) Uani 0.50 1 d PGU C -1
C14A C 0.59043(2) 0.33706(2) 0.294807(19) 0.0634(10) Uani 0.50 1 d PGU C -1
C15A C 0.581622(17) 0.32852(2) 0.334769(18) 0.0610(10) Uani 0.50 1 d PGU C -1
C16A C 0.548395(18) 0.34793(2) 0.336010(19) 0.0621(10) Uani 0.50 1 d PGU C -1
C17A C 0.522581(16) 0.31513(2) 0.36271(2) 0.0585(11) Uani 0.50 1 d PGU C -1
C18A C 0.536127(15) 0.26748(2) 0.382426(18) 0.0531(11) Uani 0.50 1 d PGU C -1
C19A C 0.503730(16) 0.22666(2) 0.38047(2) 0.0531(11) Uani 0.50 1 d PGU C -1
C20A C 0.511816(16) 0.17105(2) 0.37818(2) 0.0513(11) Uani 0.50 1 d PGU C -1
C21A C 0.473417(15) 0.14754(2) 0.35326(3) 0.0525(12) Uani 0.50 1 d PGU C -1
C22A C 0.438629(15) 0.18959(3) 0.33994(3) 0.0573(12) Uani 0.50 1 d PGU C -1
C23A C 0.459304(15) 0.24003(3) 0.35864(3) 0.0565(12) Uani 0.50 1 d PGU C -1
C24A C 0.445835(15) 0.28674(3) 0.33468(3) 0.0589(12) Uani 0.50 1 d PGU C -1
C25A C 0.476025(16) 0.32668(2) 0.33792(2) 0.0617(11) Uani 0.50 1 d PGU C -1
C26A C 0.475382(19) 0.36309(2) 0.30078(2) 0.0634(11) Uani 0.50 1 d PGU C -1
C27A C 0.51471(2) 0.37566(2) 0.29910(2) 0.0661(10) Uani 0.50 1 d PGU C -1
C28A C 0.52285(2) 0.38274(2) 0.26008(2) 0.0670(10) Uani 0.50 1 d PGU C -1
C29A C 0.56178(2) 0.36482(2) 0.25614(2) 0.0654(11) Uani 0.50 1 d PGU C -1
C30A C 0.59803(3) 0.29949(3) 0.23113(2) 0.0651(11) Uani 0.50 1 d PGU C -1
C31A C 0.56524(3) 0.34254(3) 0.21695(2) 0.0630(11) Uani 0.50 1 d PGU C -1
C32A C 0.471358(16) 0.10357(2) 0.32603(3) 0.0564(11) Uani 0.50 1 d PGU C -1
C33A C 0.507465(16) 0.08134(2) 0.32421(2) 0.0559(10) Uani 0.50 1 d PGU C -1
C34A C 0.512739(18) 0.05879(2) 0.28109(2) 0.0585(11) Uani 0.50 1 d PGU C -1
C35A C 0.552212(18) 0.07031(2) 0.283248(19) 0.0580(10) Uani 0.50 1 d PGU C -1
C36A C 0.56034(2) 0.08061(3) 0.240994(17) 0.0602(11) Uani 0.50 1 d PGU C -1
C37A C 0.59411(2) 0.11906(3) 0.243917(17) 0.0615(11) Uani 0.50 1 d PGU C -1
C38A C 0.58947(3) 0.15546(3) 0.206928(17) 0.0608(12) Uani 0.50 1 d PGU C -1
C39A C 0.60892(3) 0.20611(3) 0.226687(18) 0.0657(12) Uani 0.50 1 d PGU C -1
C40A C 0.404951(14) 0.18737(3) 0.29582(3) 0.0588(12) Uani 0.50 1 d PGU C -1
C1AA C 0.39191(3) 0.25450(4) 0.14555(3) 0.0593(10) Uani 0.50 1 d PGU C -1
C2AA C 0.38251(2) 0.20134(4) 0.15607(3) 0.0599(10) Uani 0.50 1 d PGU C -1
C3AA C 0.40394(3) 0.15952(4) 0.14116(3) 0.0600(10) Uani 0.50 1 d PGU C -1
C4AA C 0.42517(3) 0.19074(4) 0.11773(2) 0.0579(10) Uani 0.50 1 d PGU C -1
C5AA C 0.41959(3) 0.24903(4) 0.11844(2) 0.0573(10) Uani 0.50 1 d PGU C -1
C6AA C 0.45029(3) 0.28638(4) 0.122619(19) 0.0609(10) Uani 0.50 1 d PGU C -1
C7AA C 0.45013(3) 0.33503(3) 0.14964(2) 0.0639(10) Uani 0.50 1 d PGU C -1
C8AA C 0.42469(3) 0.34164(3) 0.17480(2) 0.0659(10) Uani 0.50 1 d PGU C -1
C9AA C 0.39505(3) 0.30047(3) 0.17067(3) 0.0624(10) Uani 0.50 1 d PGU C -1
C10' C 0.38461(2) 0.29287(3) 0.21284(3) 0.0648(11) Uani 0.50 1 d PGU C -1
C11' C 0.374915(17) 0.23875(3) 0.22355(3) 0.0644(11) Uani 0.50 1 d PGU C -1
C12' C 0.374012(19) 0.19230(3) 0.19831(3) 0.0631(11) Uani 0.50 1 d PGU C -1
C13' C 0.386946(17) 0.14351(3) 0.21876(3) 0.0614(11) Uani 0.50 1 d PGU C -1
C14' C 0.40979(2) 0.10393(3) 0.20489(3) 0.0623(10) Uani 0.50 1 d PGU C -1
C15' C 0.41861(2) 0.11248(3) 0.16493(3) 0.0619(10) Uani 0.50 1 d PGU C -1
C16' C 0.45183(3) 0.09306(3) 0.16369(2) 0.0631(10) Uani 0.50 1 d PGU C -1
C17' C 0.47764(3) 0.12586(3) 0.136986(19) 0.0627(11) Uani 0.50 1 d PGU C -1
C18' C 0.46410(3) 0.17351(4) 0.117271(18) 0.0610(11) Uani 0.50 1 d PGU C -1
C19' C 0.49649(3) 0.21433(3) 0.119222(15) 0.0629(12) Uani 0.50 1 d PGU C -1
C20' C 0.48841(4) 0.26994(3) 0.121518(16) 0.0632(11) Uani 0.50 1 d PGU C -1
C21' C 0.52680(3) 0.29345(3) 0.146450(17) 0.0641(12) Uani 0.50 1 d PGU C -1
C22' C 0.56159(3) 0.25141(3) 0.159760(17) 0.0661(12) Uani 0.50 1 d PGU C -1
C23' C 0.54092(3) 0.20097(3) 0.141059(15) 0.0646(12) Uani 0.50 1 d PGU C -1
C24' C 0.55439(3) 0.15425(3) 0.165016(16) 0.0622(12) Uani 0.50 1 d PGU C -1
C25' C 0.52420(3) 0.11431(3) 0.161778(17) 0.0638(11) Uani 0.50 1 d PGU C -1
C26' C 0.52484(3) 0.07790(3) 0.198913(19) 0.0607(11) Uani 0.50 1 d PGU C -1
C27' C 0.48551(2) 0.06533(3) 0.20059(2) 0.0624(11) Uani 0.50 1 d PGU C -1
C28' C 0.47737(2) 0.05825(3) 0.23962(3) 0.0619(11) Uani 0.50 1 d PGU C -1
C29' C 0.438451(18) 0.07617(3) 0.24356(3) 0.0611(11) Uani 0.50 1 d PGU C -1
C30' C 0.402196(15) 0.14150(3) 0.26856(3) 0.0600(12) Uani 0.50 1 d PGU C -1
C31' C 0.434982(16) 0.09845(3) 0.28274(3) 0.0572(11) Uani 0.50 1 d PGU C -1
C32' C 0.52887(3) 0.33741(3) 0.173664(18) 0.0652(11) Uani 0.50 1 d PGU C -1
C33' C 0.49276(3) 0.35966(3) 0.175489(19) 0.0653(11) Uani 0.50 1 d PGU C -1
C34' C 0.48748(3) 0.38221(3) 0.21861(2) 0.0657(11) Uani 0.50 1 d PGU C -1
C35' C 0.44800(2) 0.37068(3) 0.21645(2) 0.0653(10) Uani 0.50 1 d PGU C -1
C36' C 0.43989(2) 0.36038(3) 0.25871(3) 0.0669(11) Uani 0.50 1 d PGU C -1
C37' C 0.406114(18) 0.32193(3) 0.25578(3) 0.0665(11) Uani 0.50 1 d PGU C -1
C38' C 0.410751(15) 0.28553(3) 0.29277(3) 0.0609(12) Uani 0.50 1 d PGU C -1
C39' C 0.391306(14) 0.23488(3) 0.27301(3) 0.0646(12) Uani 0.50 1 d PGU C -1
C40' C 0.59527(3) 0.25362(3) 0.203872(19) 0.0650(12) Uani 0.50 1 d PGU C -1
C1B C 0.47288(6) 0.53046(4) 0.01424(3) 0.052(3) Uani 1 1 d G . .
C2B C 0.45971(6) 0.48269(5) -0.00926(3) 0.062(3) Uani 1 1 d G . .
H2BA H 0.4317 0.4706 -0.0166 0.074 Uiso 1 1 calc R . .
C3B C 0.48853(6) 0.45217(5) -0.02225(3) 0.056(3) Uani 1 1 d G . .
H3BA H 0.4801 0.4184 -0.0371 0.068 Uiso 1 1 calc R . .
C4B C 0.43965(6) 0.56193(4) 0.02915(3) 0.078(3) Uani 1 1 d G . .
H4BA H 0.4523 0.5950 0.0455 0.116 Uiso 1 1 calc R . .
H4BB H 0.4303 0.5388 0.0491 0.116 Uiso 1 1 calc R . .
H4BC H 0.4157 0.5715 0.0021 0.116 Uiso 1 1 calc R . .
Zn1 Zn 0.51531(2) 0.41667(2) 0.42140(2) 0.02081(19) Uani 1 1 d G . .
Zn2 Zn 0.648561(18) 0.02155(2) 0.36622(2) 0.01935(19) Uani 1 1 d G . .
C1D C 0.6958(3) 0.7288(4) 0.4061(3) 0.071(2) Uani 0.50 1 d PGU D 3
H1DB H 0.6878 0.6907 0.4001 0.106 Uiso 0.50 1 calc PR D 3
H1DC H 0.7105 0.7406 0.3860 0.106 Uiso 0.50 1 calc PR D 3
H1DD H 0.6707 0.7510 0.4004 0.106 Uiso 0.50 1 calc PR D 3
C2D C 0.7255(3) 0.7357(4) 0.4575(3) 0.044(2) Uani 0.50 1 d PGU . 3
C3D C 0.7367(4) 0.7914(4) 0.4677(3) 0.050(2) Uani 0.50 1 d PGU D 3
H3DB H 0.7273 0.8195 0.4457 0.059 Uiso 0.50 1 calc PR D 3
C4D C 0.7637(4) 0.8012(6) 0.5143(4) 0.061(2) Uani 0.50 1 d PGU . 3
H4DB H 0.7733 0.8369 0.5233 0.073 Uiso 0.50 1 calc PR D 3
C1D' C 0.65546(17) 0.6813(5) 0.4481(4) 0.061(2) Uani 0.25 1 d PGDU E 2
H1DA H 0.6673 0.6528 0.4689 0.073 Uiso 0.25 1 calc PR E 2
C2D' C 0.6811(2) 0.7155(5) 0.4344(4) 0.037(2) Uani 0.25 1 d PGDU E 2
C3D' C 0.6638(3) 0.7572(6) 0.4039(5) 0.049(2) Uani 0.25 1 d PGDU E 2
H3DA H 0.6813 0.7806 0.3946 0.059 Uiso 0.25 1 calc PR E 2
C4D' C 0.6208(4) 0.7648(6) 0.3872(5) 0.035(2) Uani 0.25 1 d PGU E 2
H4DA H 0.6089 0.7934 0.3663 0.042 Uiso 0.25 1 calc PR E 2
C5D' C 0.5951(2) 0.7307(6) 0.4009(5) 0.058(2) Uani 0.25 1 d PGDU E 2
C6D' C 0.61245(16) 0.6889(5) 0.4314(4) 0.047(2) Uani 0.25 1 d PGU E 2
H6DA H 0.5949 0.6656 0.4407 0.056 Uiso 0.25 1 calc PR E 2
C7D' C 0.7253(2) 0.7001(12) 0.4399(10) 0.099(2) Uani 0.25 1 d PDU E 2
H7DA H 0.7343 0.6695 0.4610 0.149 Uiso 0.25 1 calc PR E 2
H7DB H 0.7439 0.7310 0.4521 0.149 Uiso 0.25 1 calc PR E 2
H7DC H 0.7266 0.6898 0.4103 0.149 Uiso 0.25 1 calc PR E 2
C8D' C 0.5499(2) 0.7465(10) 0.3780(10) 0.082(2) Uani 0.25 1 d PDU E 2
H8DA H 0.5322 0.7222 0.3881 0.122 Uiso 0.25 1 calc PR E 2
H8DB H 0.5423 0.7436 0.3449 0.122 Uiso 0.25 1 calc PR E 2
H8DC H 0.5459 0.7838 0.3861 0.122 Uiso 0.25 1 calc PR E 2
C1E C 0.6019(2) 0.7491(3) 0.43428(16) 0.0282(14) Uani 0.25 1 d PGDU F 1
C2E C 0.5849(4) 0.7829(4) 0.3969(2) 0.0285(14) Uani 0.25 1 d PGU F 1
H2EA H 0.5896 0.8208 0.4001 0.034 Uiso 0.25 1 calc PR F 1
C3E C 0.5612(4) 0.7612(5) 0.3549(2) 0.0294(14) Uani 0.25 1 d PGDU F 1
H3EA H 0.5496 0.7843 0.3293 0.035 Uiso 0.25 1 calc PR F 1
C4E C 0.5544(5) 0.7057(6) 0.3503(3) 0.0294(14) Uani 0.25 1 d PGDU F 1
C5E C 0.5713(5) 0.6719(4) 0.3876(4) 0.0294(14) Uani 0.25 1 d PGU F 1
H5EA H 0.5666 0.6339 0.3845 0.035 Uiso 0.25 1 calc PR F 1
C6E C 0.5950(4) 0.6935(3) 0.4296(3) 0.0286(15) Uani 0.25 1 d PGU F 1
H6EA H 0.6066 0.6704 0.4552 0.034 Uiso 0.25 1 calc PR F 1
C7E C 0.6276(4) 0.7711(6) 0.4805(3) 0.029(2) Uani 0.25 1 d PDU F 1
H7EA H 0.6303 0.8104 0.4785 0.043 Uiso 0.25 1 calc PR F 1
H7EB H 0.6554 0.7545 0.4906 0.043 Uiso 0.25 1 calc PR F 1
H7EC H 0.6138 0.7626 0.5023 0.043 Uiso 0.25 1 calc PR F 1
C8E C 0.5277(5) 0.6937(9) 0.3015(3) 0.030(2) Uani 0.25 1 d PDU F 1
H8EA H 0.5223 0.6547 0.2979 0.045 Uiso 0.25 1 calc PR F 1
H8EB H 0.5424 0.7053 0.2813 0.045 Uiso 0.25 1 calc PR F 1
H8EC H 0.5012 0.7132 0.2937 0.045 Uiso 0.25 1 calc PR F 1
Sc1 Sc 0.5033 0.1823 0.3078 0.053 Uani 0.40 1 d PDU . 1
Sc2 Sc 0.5095 0.3034 0.2621 0.053 Uani 0.20 1 d PDU . 1
Sc3 Sc 0.5247 0.1599 0.2978 0.071 Uani 0.18 1 d PDU G -2
Sc4 Sc 0.5067 0.2967 0.2746 0.071 Uani 0.18 1 d PDU G -2
Sc5 Sc 0.4724 0.2026 0.1859 0.071 Uani 0.18 1 d PDU G -2
Sc6 Sc 0.4566 0.2409 0.1918 0.084 Uani 0.13 1 d PDU H -3
Sc7 Sc 0.5283 0.2784 0.2981 0.084 Uani 0.13 1 d PDU H -3
Sc8 Sc 0.5190 0.1434 0.2659 0.084 Uani 0.13 1 d PDU H -3

loop_
_atom_site_aniso_label
_atom_site_aniso_U_11
_atom_site_aniso_U_22
_atom_site_aniso_U_33
_atom_site_aniso_U_23
_atom_site_aniso_U_13
_atom_site_aniso_U_12
C1 0.014(3) 0.037(4) 0.010(3) -0.003(3) -0.001(2) 0.001(3)
C2 0.018(3) 0.041(4) 0.013(3) 0.003(3) 0.004(2) 0.001(3)
C3 0.022(2) 0.040(3) 0.010(2) 0.003(2) 0.0010(18) 0.004(2)
C4 0.0214(16) 0.038(2) 0.0069(19) 0.0037(18) -0.0019(15) 0.0030(18)
C5 0.0205(14) 0.0394(18) 0.0069(16) 0.0021(15) -0.0021(13) 0.0037(15)
C6 0.0216(17) 0.0456(15) 0.0084(15) 0.0064(13) 0.0005(14) 0.0048(16)
C7 0.026(2) 0.0468(17) 0.0109(17) 0.0090(16) 0.0020(16) 0.0083(19)
C8 0.025(2) 0.0494(19) 0.0125(17) 0.0107(16) 0.0041(16) 0.0096(19)
C9 0.022(2) 0.0547(18) 0.0133(17) 0.0114(17) 0.0029(16) 0.0069(19)
C10 0.020(2) 0.0562(17) 0.0122(18) 0.0082(17) -0.0021(17) 0.003(2)
C11 0.022(2) 0.0509(17) 0.0108(17) 0.0070(16) -0.0013(16) 0.0015(19)
C12 0.033(3) 0.046(3) 0.012(2) 0.005(2) 0.004(2) 0.005(3)
C13 0.032(3) 0.065(3) 0.016(3) 0.015(3) -0.002(2) 0.006(3)
C14 0.036(3) 0.052(2) 0.016(3) 0.005(2) -0.009(3) -0.008(3)
C15 0.0157(15) 0.038(2) 0.0057(18) 0.0014(16) -0.0048(15) 0.0023(17)
C16 0.0155(16) 0.039(2) 0.0123(19) 0.0014(16) -0.0063(16) 0.0037(18)
C17 0.0126(17) 0.040(2) 0.0133(19) 0.0004(17) -0.0046(16) 0.0007(17)
C18 0.0124(18) 0.035(2) 0.0093(18) -0.0024(15) -0.0062(16) -0.0004(17)
C19 0.0140(17) 0.036(2) 0.0085(18) -0.0027(16) -0.0056(14) -0.0018(18)
C20 0.0138(17) 0.037(2) 0.0102(18) 0.0007(17) -0.0066(14) -0.0014(17)
C21 0.0152(17) 0.037(2) 0.0117(19) 0.0054(18) -0.0030(14) -0.0002(18)
C22 0.019(2) 0.039(3) 0.013(2) 0.006(2) -0.0017(17) 0.000(2)
C23 0.020(3) 0.036(4) 0.027(3) 0.011(3) 0.003(3) -0.002(3)
C24 0.024(3) 0.036(4) 0.023(4) 0.002(3) -0.009(3) -0.007(3)
C25 0.022(3) 0.049(5) 0.026(4) -0.003(3) -0.001(3) -0.004(3)
C26 0.013(3) 0.030(4) 0.012(3) -0.002(3) -0.001(2) 0.003(3)
C27 0.019(3) 0.059(5) 0.021(3) 0.005(3) 0.005(3) 0.008(3)
C28 0.027(3) 0.039(4) 0.015(3) 0.012(3) 0.003(3) 0.009(3)
C29 0.018(3) 0.037(4) 0.020(3) -0.003(3) 0.005(3) -0.002(3)
C30 0.032(3) 0.026(4) 0.007(3) -0.005(3) 0.003(3) -0.001(3)
C31 0.016(3) 0.035(4) 0.027(3) 0.007(3) 0.011(3) 0.010(3)
C32 0.022(3) 0.039(4) 0.011(3) -0.003(3) -0.001(3) 0.005(3)
C33 0.034(4) 0.039(4) 0.017(3) 0.007(3) 0.001(3) 0.013(3)
C34 0.019(3) 0.052(5) 0.026(3) 0.006(3) 0.007(3) 0.003(3)
C35 0.033(4) 0.038(4) 0.039(4) -0.004(3) 0.011(3) -0.003(3)
C36 0.030(3) 0.029(4) 0.023(3) 0.004(3) 0.004(3) -0.001(3)
C37 0.049(4) 0.052(5) 0.013(3) -0.005(3) -0.005(3) 0.021(4)
C38 0.069(5) 0.065(6) 0.049(4) 0.028(4) 0.031(4) 0.019(4)
C39 0.058(5) 0.041(5) 0.039(4) -0.005(4) 0.005(4) 0.006(4)
C40 0.022(3) 0.029(4) 0.010(3) -0.007(3) -0.006(3) 0.009(3)
C41 0.012(3) 0.039(4) 0.037(4) 0.003(3) 0.006(3) 0.009(3)
C42 0.016(3) 0.048(5) 0.026(3) 0.010(3) 0.002(3) 0.010(3)
C43 0.011(3) 0.040(4) 0.012(3) -0.005(3) -0.007(2) 0.004(3)
C44 0.015(3) 0.030(4) 0.023(3) -0.007(3) 0.001(3) -0.003(3)
C45 0.016(3) 0.042(4) 0.029(3) -0.002(3) 0.016(3) 0.001(3)
C46 0.038(4) 0.057(5) 0.042(4) 0.005(4) 0.017(3) 0.005(4)
C47 0.027(4) 0.070(6) 0.053(5) -0.004(4) 0.017(3) 0.003(4)
C48 0.042(4) 0.065(6) 0.057(5) -0.006(4) 0.020(4) -0.009(4)
C49 0.032(4) 0.075(6) 0.051(4) -0.014(4) 0.018(4) -0.009(4)
C50 0.011(3) 0.054(5) 0.033(4) -0.005(3) 0.011(3) -0.001(3)
C51 0.038(3) 0.043(3) 0.038(3) 0.005(2) 0.016(2) -0.004(2)
C52 0.042(3) 0.046(3) 0.044(3) 0.003(2) 0.019(2) -0.001(2)
C53 0.043(3) 0.042(3) 0.039(3) 0.002(2) 0.017(2) 0.000(2)
C54 0.046(3) 0.046(3) 0.045(3) 0.004(2) 0.016(2) -0.003(2)
C55 0.046(3) 0.042(3) 0.041(3) -0.002(2) 0.014(2) -0.004(2)
C56 0.032(2) 0.033(3) 0.033(2) 0.000(2) 0.0099(19) 0.001(2)
C51' 0.038(3) 0.043(3) 0.038(3) 0.005(2) 0.016(2) -0.004(2)
C52' 0.042(3) 0.046(3) 0.044(3) 0.003(2) 0.019(2) -0.001(2)
C53' 0.043(3) 0.042(3) 0.039(3) 0.002(2) 0.017(2) 0.000(2)
C54' 0.046(3) 0.046(3) 0.045(3) 0.004(2) 0.016(2) -0.003(2)
C55' 0.046(3) 0.042(3) 0.041(3) -0.002(2) 0.014(2) -0.004(2)
C56' 0.032(2) 0.033(3) 0.033(2) 0.000(2) 0.0099(19) 0.001(2)
C57 0.035(4) 0.079(6) 0.058(5) -0.018(5) 0.018(4) -0.031(4)
C58 0.047(5) 0.070(6) 0.047(5) 0.008(4) 0.003(4) -0.026(4)
C59 0.035(4) 0.069(6) 0.067(5) -0.005(5) 0.015(4) -0.004(4)
C60 0.051(5) 0.081(6) 0.041(4) 0.014(4) 0.015(4) -0.008(5)
C61 0.044(4) 0.074(6) 0.055(4) 0.022(4) 0.029(4) 0.000(4)
C62 0.048(4) 0.083(6) 0.031(4) 0.007(4) 0.021(3) 0.012(4)
C63 0.020(3) 0.041(4) 0.009(3) -0.002(3) 0.000(2) -0.014(3)
C64 0.038(4) 0.078(6) 0.023(3) -0.013(4) 0.022(3) -0.031(4)
C65 0.035(4) 0.057(5) 0.019(3) -0.010(3) 0.014(3) -0.015(4)
C66 0.022(3) 0.048(4) 0.013(3) -0.002(3) 0.006(3) -0.006(3)
C67 0.020(3) 0.032(4) 0.006(3) 0.002(3) 0.001(2) 0.002(3)
C68 0.029(3) 0.024(4) 0.022(3) 0.000(3) 0.014(3) -0.001(3)
C69 0.032(3) 0.032(4) 0.014(3) -0.006(3) 0.007(3) 0.001(3)
C70 0.041(4) 0.045(4) 0.010(3) -0.005(3) 0.013(3) -0.003(3)
C71 0.036(3) 0.015(3) 0.035(4) -0.007(3) 0.017(3) -0.004(3)
C72 0.038(4) 0.022(4) 0.046(4) 0.002(3) 0.011(3) 0.002(3)
C73 0.030(4) 0.028(4) 0.030(4) -0.005(3) 0.001(3) -0.001(3)
C74 0.048(5) 0.044(5) 0.030(4) -0.011(4) -0.013(4) 0.013(4)
C75 0.039(4) 0.035(4) 0.046(4) -0.016(4) 0.006(3) 0.008(3)
C76 0.044(5) 0.035(5) 0.067(6) 0.000(4) -0.017(4) 0.012(4)
C77 0.015(3) 0.030(4) 0.012(3) 0.001(3) 0.005(2) 0.006(3)
C78 0.028(3) 0.036(4) 0.012(3) -0.005(3) 0.008(3) -0.002(3)
C79 0.023(3) 0.040(4) 0.014(3) -0.007(3) 0.006(3) -0.006(3)
C80 0.019(3) 0.028(4) 0.014(3) 0.002(3) 0.012(2) 0.006(3)
C81 0.021(3) 0.026(4) 0.022(3) -0.006(3) 0.010(3) 0.001(3)
C82 0.026(3) 0.026(4) 0.009(3) -0.007(3) 0.006(2) -0.002(3)
C83 0.021(3) 0.039(4) 0.025(3) 0.000(3) 0.009(3) 0.007(3)
C84 0.014(3) 0.054(5) 0.030(3) -0.015(3) 0.015(3) -0.011(3)
C85 0.030(3) 0.046(4) 0.017(3) 0.000(3) 0.010(3) -0.013(3)
C86 0.029(3) 0.051(5) 0.024(3) 0.000(3) 0.016(3) -0.004(3)
C87 0.015(3) 0.053(5) 0.016(3) -0.001(3) 0.006(3) 0.001(3)
C88 0.017(2) 0.031(3) 0.013(2) -0.004(2) 0.0030(19) 0.003(2)
C89 0.0138(18) 0.037(2) 0.0146(17) -0.0027(19) 0.0009(14) -0.0008(18)
C90 0.0117(17) 0.038(2) 0.0109(16) -0.0031(18) -0.0010(15) 0.0015(17)
C91 0.0086(16) 0.036(2) 0.0056(16) -0.0030(17) -0.0039(13) 0.0040(17)
C92 0.0104(14) 0.0401(18) 0.0064(14) 0.0013(15) -0.0034(12) 0.0041(15)
C93 0.0141(17) 0.0450(15) 0.0066(14) -0.0015(14) -0.0008(14) 0.0011(16)
C94 0.023(2) 0.0492(17) 0.0099(16) 0.0017(15) -0.0025(17) 0.0024(19)
C95 0.021(2) 0.0526(17) 0.0085(17) 0.0042(16) -0.0038(17) 0.001(2)
C96 0.0162(19) 0.0532(18) 0.0062(16) -0.0012(16) -0.0026(16) -0.0023(19)
C97 0.015(2) 0.0482(19) 0.0058(16) -0.0026(16) -0.0038(16) -0.0016(19)
C98 0.0115(19) 0.0450(17) 0.0064(16) -0.0039(15) -0.0040(16) -0.0009(18)
C99 0.041(4) 0.049(2) 0.023(3) 0.004(2) -0.017(3) 0.005(3)
C100 0.031(3) 0.063(3) 0.006(2) -0.001(2) -0.005(2) -0.007(3)
C101 0.025(3) 0.043(3) 0.009(2) -0.002(2) -0.009(2) -0.005(3)
C102 0.0140(16) 0.042(2) 0.0072(17) 0.0027(18) -0.0023(13) 0.0025(16)
C103 0.0158(18) 0.045(2) 0.0072(17) 0.0026(17) -0.0007(14) 0.0031(17)
C104 0.0154(18) 0.046(2) 0.0095(17) 0.0031(17) 0.0004(16) 0.0020(17)
C105 0.0125(18) 0.045(2) 0.0049(17) 0.0043(17) -0.0003(16) 0.0020(17)
C106 0.0156(17) 0.049(2) 0.0076(18) 0.0017(17) 0.0032(14) -0.0025(18)
C107 0.0183(16) 0.054(2) 0.0092(19) 0.0016(19) 0.0034(15) -0.0076(16)
C108 0.0185(16) 0.059(2) 0.0120(19) -0.0004(18) 0.0055(15) -0.0104(17)
C109 0.0246(17) 0.064(2) 0.0139(19) -0.0028(19) 0.0102(15) -0.0111(18)
C110 0.034(2) 0.066(2) 0.022(2) 0.0030(18) 0.0166(18) -0.0139(19)
C111 0.039(2) 0.062(3) 0.027(3) 0.009(3) 0.018(2) -0.011(2)
C112 0.032(4) 0.069(5) 0.026(3) -0.002(4) 0.018(3) -0.002(4)
C4C 0.047(6) 0.131(11) 0.157(12) -0.022(9) 0.016(7) -0.009(7)
C7C 0.091(10) 0.23(2) 0.38(3) 0.06(2) 0.090(14) 0.033(12)
C1C 0.062(5) 0.097(7) 0.112(8) 0.008(6) 0.021(6) 0.058(5)
C8C 0.214(9) 0.142(11) 0.378(16) 0.133(10) 0.235(10) 0.114(9)
C3C 0.063(6) 0.154(10) 0.040(5) -0.015(6) 0.009(5) 0.025(7)
C2C 0.065(6) 0.124(9) 0.047(5) 0.000(6) 0.002(5) 0.045(6)
C6C 0.081(6) 0.086(7) 0.088(7) 0.002(6) 0.023(6) 0.049(6)
C5C 0.070(6) 0.093(7) 0.056(6) -0.029(5) -0.037(5) 0.048(6)
N1 0.009(2) 0.042(3) 0.010(2) 0.000(2) -0.004(2) 0.001(2)
N2 0.007(2) 0.038(3) 0.011(2) -0.003(2) -0.004(2) -0.005(2)
N3 0.020(3) 0.030(3) 0.009(2) 0.005(2) -0.002(2) 0.006(2)
N4 0.016(2) 0.024(3) 0.016(2) -0.004(2) 0.004(2) 0.001(2)
N5 0.015(2) 0.038(3) 0.007(2) -0.007(2) 0.000(2) -0.010(2)
N6 0.017(2) 0.029(3) 0.007(2) 0.004(2) 0.0035(19) -0.001(2)
N7 0.003(2) 0.033(3) 0.013(2) 0.001(2) 0.0016(19) 0.001(2)
N8 0.008(2) 0.042(3) 0.004(2) -0.001(2) -0.0012(19) -0.005(2)
O1 0.043(2) 0.047(3) 0.046(3) 0.007(2) 0.032(2) -0.005(2)
O2 0.048(3) 0.051(3) 0.034(2) 0.013(2) 0.023(2) -0.003(2)
O3 0.036(3) 0.063(4) 0.085(4) -0.034(3) 0.022(3) -0.027(3)
O4 0.025(2) 0.092(4) 0.028(2) 0.012(3) 0.0134(19) 0.002(3)
N1A 0.002 0.019 0.016 0.000 0.000 0.000
C1A 0.0434(17) 0.0723(15) 0.0354(17) 0.0137(15) -0.0015(14) 0.0045(16)
C2A 0.0446(18) 0.0771(16) 0.0384(16) 0.0151(15) -0.0011(14) -0.0061(16)
C3A 0.0525(17) 0.0696(16) 0.0320(18) 0.0105(15) -0.0031(14) -0.0094(16)
C4A 0.0508(15) 0.0677(16) 0.0229(19) 0.0100(16) -0.0026(15) -0.0003(15)
C5A 0.0466(16) 0.0675(16) 0.0260(19) 0.0156(17) -0.0024(15) 0.0035(15)
C6A 0.0512(15) 0.0660(17) 0.0257(19) 0.0179(16) 0.0017(16) 0.0057(15)
C7A 0.0554(15) 0.0602(19) 0.0318(17) 0.0185(16) 0.0013(14) 0.0086(16)
C8A 0.0520(16) 0.0649(19) 0.0423(16) 0.0131(17) 0.0012(14) 0.0150(16)
C9A 0.0451(18) 0.0730(17) 0.0430(16) 0.0138(15) 0.0019(15) 0.0140(16)
C10A 0.045(2) 0.0810(17) 0.0478(15) 0.0095(15) 0.0063(16) 0.0187(18)
C11A 0.045(2) 0.0893(16) 0.0492(15) 0.0154(14) 0.0077(17) 0.0081(18)
C12A 0.047(2) 0.0850(16) 0.0464(16) 0.0149(14) 0.0040(16) -0.0063(18)
C13A 0.054(2) 0.0807(17) 0.0480(15) 0.0189(15) 0.0057(16) -0.0183(17)
C14A 0.0614(18) 0.0718(19) 0.0453(15) 0.0142(16) 0.0041(14) -0.0194(17)
C15A 0.0625(16) 0.0674(18) 0.0373(16) 0.0101(17) -0.0022(14) -0.0112(17)
C16A 0.0711(15) 0.066(2) 0.0349(18) 0.0023(17) 0.0000(14) -0.0012(16)
C17A 0.0682(16) 0.0681(18) 0.0298(19) -0.0013(17) 0.0055(16) 0.0095(16)
C18A 0.0585(15) 0.0709(17) 0.021(2) 0.0035(18) 0.0035(16) 0.0062(14)
C19A 0.0575(15) 0.0789(16) 0.022(2) 0.0080(18) 0.0132(18) 0.0072(14)
C20A 0.0555(15) 0.0749(17) 0.023(2) 0.0169(18) 0.0131(17) 0.0035(15)
C21A 0.0554(17) 0.0766(17) 0.0278(19) 0.0206(16) 0.0174(18) -0.0025(15)
C22A 0.0551(18) 0.0871(17) 0.0322(19) 0.0151(17) 0.0183(18) 0.0015(16)
C23A 0.0579(17) 0.0845(16) 0.029(2) 0.0076(17) 0.0181(19) 0.0111(16)
C24A 0.0616(18) 0.0799(17) 0.0365(19) 0.0021(17) 0.0186(17) 0.0195(16)
C25A 0.0713(16) 0.0714(19) 0.0365(18) 0.0006(17) 0.0118(16) 0.0184(16)
C26A 0.0737(15) 0.066(2) 0.0406(17) 0.0037(17) 0.0082(14) 0.0171(18)
C27A 0.0776(15) 0.066(2) 0.0413(16) 0.0052(18) 0.0044(14) 0.0047(18)
C28A 0.0765(15) 0.066(2) 0.0448(15) 0.0127(18) 0.0039(13) -0.0022(18)
C29A 0.0698(16) 0.070(2) 0.0465(16) 0.0156(17) 0.0079(15) -0.0163(17)
C30A 0.059(2) 0.0817(17) 0.0487(16) 0.0201(15) 0.0124(17) -0.0152(17)
C31A 0.0666(18) 0.072(2) 0.0442(16) 0.0225(17) 0.0120(15) -0.0163(17)
C32A 0.0575(16) 0.0688(19) 0.0369(18) 0.0218(17) 0.0092(15) -0.0058(17)
C33A 0.0599(15) 0.061(2) 0.0373(17) 0.0204(18) 0.0053(14) 0.0022(17)
C34A 0.0621(15) 0.059(2) 0.0411(16) 0.0127(18) 0.0019(13) 0.0060(18)
C35A 0.0572(16) 0.062(2) 0.0436(15) 0.0099(17) 0.0032(14) 0.0170(18)
C36A 0.0574(17) 0.068(2) 0.0477(15) 0.0046(18) 0.0087(14) 0.0216(17)
C37A 0.0521(19) 0.0782(18) 0.0493(16) 0.0073(15) 0.0115(17) 0.0222(17)
C38A 0.052(2) 0.0840(17) 0.0464(17) 0.0079(16) 0.0178(17) 0.0229(18)
C39A 0.052(2) 0.0912(16) 0.0511(17) 0.0126(15) 0.0141(19) 0.0101(18)
C40A 0.049(2) 0.0889(16) 0.0396(17) 0.0189(15) 0.0164(18) -0.0005(18)
C1AA 0.0524(17) 0.0747(15) 0.0336(17) 0.0168(15) -0.0065(14) 0.0125(16)
C2AA 0.0499(18) 0.0784(16) 0.0331(16) 0.0178(15) -0.0083(14) 0.0032(16)
C3AA 0.0538(17) 0.0726(16) 0.0322(18) 0.0122(15) -0.0116(14) 0.0013(16)
C4AA 0.0552(15) 0.0719(16) 0.0278(19) 0.0112(16) -0.0087(15) 0.0085(15)
C5AA 0.0577(16) 0.0714(16) 0.0267(19) 0.0175(17) -0.0053(15) 0.0108(15)
C6AA 0.0661(15) 0.0723(17) 0.0312(19) 0.0200(16) 0.0005(16) 0.0089(15)
C7AA 0.0724(15) 0.0659(19) 0.0370(17) 0.0207(16) -0.0011(14) 0.0111(17)
C8AA 0.0679(16) 0.0691(19) 0.0429(16) 0.0178(17) -0.0026(14) 0.0183(16)
C9AA 0.0556(19) 0.0745(17) 0.0396(16) 0.0163(15) -0.0050(15) 0.0212(16)
C10' 0.053(2) 0.0814(17) 0.0465(15) 0.0108(15) 0.0007(16) 0.0246(18)
C11' 0.047(2) 0.0884(16) 0.0455(15) 0.0154(14) 0.0013(18) 0.0148(18)
C12' 0.048(2) 0.0848(16) 0.0405(16) 0.0156(14) -0.0041(16) 0.0019(18)
C13' 0.049(2) 0.0797(17) 0.0404(15) 0.0184(15) -0.0029(16) -0.0111(17)
C14' 0.0553(18) 0.0715(19) 0.0420(15) 0.0116(16) -0.0053(14) -0.0121(17)
C15' 0.0570(16) 0.0693(18) 0.0389(16) 0.0089(17) -0.0086(14) -0.0022(17)
C16' 0.0639(15) 0.066(2) 0.0397(18) 0.0011(17) -0.0060(14) 0.0063(16)
C17' 0.0651(16) 0.0708(18) 0.0374(19) -0.0001(17) -0.0006(16) 0.0130(16)
C18' 0.0614(15) 0.0756(17) 0.030(2) 0.0057(18) -0.0035(17) 0.0118(14)
C19' 0.0652(16) 0.0829(16) 0.033(2) 0.0112(19) 0.0074(18) 0.0099(14)
C20' 0.0683(15) 0.0793(17) 0.034(2) 0.0196(19) 0.0075(17) 0.0074(15)
C21' 0.0704(17) 0.0800(17) 0.038(2) 0.0201(17) 0.0145(18) 0.0004(15)
C22' 0.0648(18) 0.0888(17) 0.0424(19) 0.0165(18) 0.0161(18) 0.0019(16)
C23' 0.0640(17) 0.0870(16) 0.040(2) 0.0106(17) 0.0140(19) 0.0117(16)
C24' 0.0612(18) 0.0818(17) 0.0422(19) 0.0043(17) 0.0165(18) 0.0193(16)
C25' 0.0662(16) 0.0724(19) 0.0431(18) 0.0009(17) 0.0071(16) 0.0195(16)
C26' 0.0640(15) 0.065(2) 0.0430(17) -0.0001(17) 0.0060(14) 0.0194(18)
C27' 0.0654(16) 0.064(2) 0.0422(16) 0.0008(18) -0.0009(14) 0.0087(18)
C28' 0.0641(15) 0.062(2) 0.0437(15) 0.0080(18) -0.0010(13) -0.0008(18)
C29' 0.0574(16) 0.067(2) 0.0440(16) 0.0140(17) 0.0000(15) -0.0123(17)
C30' 0.050(2) 0.0802(18) 0.0412(16) 0.0196(15) 0.0060(18) -0.0118(17)
C31' 0.0532(18) 0.069(2) 0.0406(16) 0.0211(17) 0.0060(16) -0.0141(17)
C32' 0.0745(16) 0.0735(19) 0.0417(18) 0.0220(17) 0.0129(16) -0.0049(17)
C33' 0.0766(15) 0.067(2) 0.0412(17) 0.0216(18) 0.0064(14) 0.0041(17)
C34' 0.0778(15) 0.063(2) 0.0421(16) 0.0165(18) 0.0039(14) 0.0071(18)
C35' 0.0712(16) 0.065(2) 0.0448(15) 0.0140(17) 0.0013(14) 0.0185(18)
C36' 0.0700(17) 0.071(2) 0.0492(16) 0.0089(18) 0.0073(15) 0.0211(17)
C37' 0.0619(19) 0.0797(18) 0.0490(16) 0.0082(15) 0.0086(17) 0.0235(17)
C38' 0.056(2) 0.0830(17) 0.0434(17) 0.0061(16) 0.0173(18) 0.0249(18)
C39' 0.052(2) 0.0898(16) 0.0468(17) 0.0104(15) 0.0107(19) 0.0140(19)
C40' 0.056(2) 0.0904(17) 0.0479(18) 0.0200(15) 0.0172(19) -0.0024(18)
C1B 0.060(5) 0.075(6) 0.014(3) 0.009(4) 0.005(3) 0.001(5)
C2B 0.037(4) 0.115(7) 0.024(4) 0.030(4) 0.000(3) -0.025(5)
C3B 0.093(6) 0.050(5) 0.015(4) 0.009(4) 0.005(4) -0.022(5)
C4B 0.088(6) 0.097(7) 0.051(5) 0.030(5) 0.028(5) 0.028(6)
Zn1 0.0128(3) 0.0335(4) 0.0105(3) 0.0015(3) -0.0030(3) 0.0019(3)
Zn2 0.0118(3) 0.0390(4) 0.0061(3) -0.0026(3) 0.0015(2) -0.0033(3)
C1D 0.071(3) 0.071(3) 0.071(3) -0.001(2) 0.0252(19) 0.000(2)
C2D 0.044(3) 0.046(3) 0.044(3) 0.000(2) 0.0172(19) -0.001(2)
C3D 0.049(3) 0.050(3) 0.050(3) 0.000(2) 0.0189(19) 0.001(2)
C4D 0.060(3) 0.061(3) 0.062(3) 0.000(2) 0.0227(19) 0.000(2)
C1D' 0.061(3) 0.061(3) 0.061(3) 0.000(2) 0.0219(19) 0.000(2)
C2D' 0.037(3) 0.037(3) 0.037(3) 0.000(2) 0.0133(19) 0.000(2)
C3D' 0.049(3) 0.049(3) 0.049(3) 0.000(2) 0.0173(19) -0.001(2)
C4D' 0.035(3) 0.035(3) 0.035(3) 0.000(2) 0.0124(19) 0.001(2)
C5D' 0.058(3) 0.058(3) 0.058(3) 0.000(2) 0.0203(19) 0.000(2)
C6D' 0.047(3) 0.047(3) 0.047(3) 0.001(2) 0.0170(19) -0.001(2)
C7D' 0.099(3) 0.099(3) 0.099(3) 0.000(2) 0.0349(19) 0.000(2)
C8D' 0.081(3) 0.082(3) 0.082(3) 0.000(2) 0.0287(19) -0.001(2)
C1E 0.028(2) 0.0293(18) 0.0292(18) 0.0011(17) 0.0128(18) 0.002(2)
C2E 0.030(2) 0.0295(19) 0.0285(19) 0.0011(17) 0.0127(19) 0.002(2)
C3E 0.030(2) 0.0303(18) 0.029(2) 0.0009(18) 0.0121(19) 0.001(2)
C4E 0.029(2) 0.0311(19) 0.0303(18) 0.0008(17) 0.0133(18) 0.000(2)
C5E 0.029(2) 0.0304(19) 0.0310(19) 0.0012(17) 0.0131(19) 0.001(2)
C6E 0.028(2) 0.0296(18) 0.030(2) 0.0020(18) 0.0131(19) 0.001(2)
C7E 0.029(4) 0.028(3) 0.029(3) 0.002(3) 0.010(3) 0.002(3)
C8E 0.029(4) 0.034(3) 0.030(3) -0.001(3) 0.014(3) -0.002(3)
Sc1 0.054 0.059 0.043 0.010 0.015 -0.005
Sc2 0.054 0.059 0.043 0.010 0.015 -0.005
Sc3 0.075 0.066 0.068 -0.001 0.019 0.004
Sc4 0.075 0.066 0.068 -0.001 0.019 0.004
Sc5 0.075 0.066 0.068 -0.001 0.019 0.004
Sc6 0.085 0.083 0.083 0.000 0.028 0.002
Sc7 0.085 0.083 0.083 0.000 0.028 0.002
Sc8 0.085 0.083 0.083 0.000 0.028 0.002

loop_
_atom_type_symbol
_atom_type_description
_atom_type_scat_dispersion_real
_atom_type_scat_dispersion_imag
_atom_type_scat_source
C C 0.0033 0.0016 'International Tables Vol C Tables 4.2.6.8 and 6.1.1.4'
H H 0.0000 0.0000 'International Tables Vol C Tables 4.2.6.8 and 6.1.1.4'
N N 0.0061 0.0033 'International Tables Vol C Tables 4.2.6.8 and 6.1.1.4'
O O 0.0106 0.0060 'International Tables Vol C Tables 4.2.6.8 and 6.1.1.4'
Zn Zn 0.2839 1.4301 'International Tables Vol C Tables 4.2.6.8 and 6.1.1.4'
Sc Sc 0.2519 0.3716 'International Tables Vol C Tables 4.2.6.8 and 6.1.1.4'

loop_
_geom_angle_atom_site_label_1
_geom_angle_atom_site_label_2
_geom_angle_atom_site_label_3
_geom_angle
_geom_angle_site_symmetry_1
_geom_angle_site_symmetry_3
N1 C1 C44 126.7(5) . .
N1 C1 C2 109.0(4) . .
C44 C1 C2 124.1(6) . .
C3 C2 C1 107.1(6) . .
C2 C3 C4 107.4(5) . .
N1 C4 C5 126.3(5) . .
N1 C4 C3 109.0(5) . .
C5 C4 C3 124.7(5) . .
C4 C5 C15 123.6(5) . .
C4 C5 C6 118.7(6) . .
C15 C5 C6 117.7(5) . .
C7 C6 C11 120.0(6) . .
C7 C6 C5 120.0(5) . .
C11 C6 C5 120.0(6) . .
C6 C7 C8 119.2(6) . .
C6 C7 C12 122.3(5) . .
C8 C7 C12 118.5(6) . .
C9 C8 C7 122.1(7) . .
C8 C9 C10 118.4(6) . .
C8 C9 C13 118.7(7) . .
C10 C9 C13 122.9(6) . .
C9 C10 C11 121.8(6) . .
C6 C11 C10 118.5(6) . .
C6 C11 C14 122.7(6) . .
C10 C11 C14 118.8(5) . .
N2 C15 C5 126.3(5) . .
N2 C15 C16 109.0(5) . .
C5 C15 C16 124.7(5) . .
C17 C16 C15 107.7(5) . .
C16 C17 C18 107.2(6) . .
N2 C18 C19 124.9(5) . .
N2 C18 C17 109.9(5) . .
C19 C18 C17 125.1(6) . .
C18 C19 C26 124.9(6) . .
C18 C19 C20 120.2(5) . .
C26 C19 C20 114.9(5) . .
C21 C20 C25 119.5(6) . .
C21 C20 C19 120.1(6) . .
C25 C20 C19 120.0(6) . .
C20 C21 C22 121.3(6) . .
O1 C22 C23 124.8(6) . .
O1 C22 C21 115.4(5) . .
C23 C22 C21 119.8(6) . .
C24 C23 C22 118.1(6) . .
C23 C24 C25 122.6(7) . .
C20 C25 C24 118.7(7) . .
N3 C26 C27 111.2(5) . .
N3 C26 C19 125.2(5) . .
C27 C26 C19 123.6(6) . .
C28 C27 C26 106.5(6) . .
C27 C28 C29 106.5(6) . .
N3 C29 C30 126.1(6) . .
N3 C29 C28 110.1(5) . .
C30 C29 C28 123.7(6) . .
C40 C30 C29 125.0(6) . .
C40 C30 C31 119.1(5) . .
C29 C30 C31 115.7(6) . .
C36 C31 C32 119.5(6) . .
C36 C31 C30 120.2(5) . .
C32 C31 C30 120.0(6) . .
C33 C32 C31 119.2(6) . .
C33 C32 C37 120.3(5) . .
C31 C32 C37 120.4(6) . .
C32 C33 C34 122.8(6) . .
C35 C34 C33 116.1(6) . .
C35 C34 C38 124.6(7) . .
C33 C34 C38 119.2(6) . .
C34 C35 C36 123.6(7) . .
C31 C36 C35 118.5(6) . .
C31 C36 C39 121.1(6) . .
C35 C36 C39 120.1(6) . .
C30 C40 N4 125.5(5) . .
C30 C40 C41 126.5(6) . .
N4 C40 C41 107.5(5) . .
C42 C41 C40 108.6(5) . .
C41 C42 C43 107.3(6) . .
N4 C43 C44 125.6(5) . .
N4 C43 C42 109.5(5) . .
C44 C43 C42 124.9(6) . .
C1 C44 C43 124.2(6) . .
C1 C44 C45 117.4(6) . .
C43 C44 C45 118.4(5) . .
C50 C45 C46 119.0(6) . .
C50 C45 C44 120.2(6) . .
C46 C45 C44 120.3(6) . .
C47 C46 C45 119.6(7) . .
C48 C47 C46 120.5(8) . .
C47 C48 C49 119.7(8) . .
O3 C49 C50 116.2(7) . .
O3 C49 C48 124.3(7) . .
C50 C49 C48 119.4(8) . .
C45 C50 C49 121.7(7) . .
C52 C51 O1 109.9(3) . .
C51 C52 C53 115.5(3) . .
C54 C53 C52 113.1(2) . .
C53 C54 C55 118.8(3) . .
C54 C55 C56 114.5(3) . .
O2 C56 C55 107.2(5) . .
O1 C51' C52' 110.5(5) . .
C51' C52' C53' 115.5(3) . .
C54' C53' C52' 113.0(3) . .
C53' C54' C55' 118.6(4) . .
C54' C55' C56' 114.5(4) . .
O2 C56' C55' 106.8(8) . .
O3 C57 C58 108.7(6) . .
C59 C58 C57 113.7(7) . .
C58 C59 C60 113.6(7) . .
C61 C60 C59 108.9(7) . .
C60 C61 C62 111.3(7) . .
O4 C62 C61 105.0(6) . .
N5 C63 C64 109.9(5) . .
N5 C63 C106 124.9(5) . .
C64 C63 C106 125.1(6) . .
C65 C64 C63 108.1(6) . .
C64 C65 C66 106.2(6) . .
N5 C66 C67 126.4(5) . .
N5 C66 C65 108.9(5) . .
C67 C66 C65 124.5(6) . .
C66 C67 C77 125.8(6) . .
C66 C67 C68 116.9(6) . .
C77 C67 C68 117.3(5) . .
C69 C68 C73 118.9(6) . .
C69 C68 C67 120.2(6) . .
C73 C68 C67 120.9(5) . .
C68 C69 C70 120.0(6) . .
C68 C69 C74 118.7(6) . .
C70 C69 C74 121.2(5) . .
C71 C70 C69 122.0(6) . .
C70 C71 C72 117.6(6) . .
C70 C71 C75 120.2(6) . .
C72 C71 C75 122.2(6) . .
C71 C72 C73 122.4(6) . .
C72 C73 C68 119.0(6) . .
C72 C73 C76 120.2(6) . .
C68 C73 C76 120.8(6) . .
N6 C77 C67 124.3(5) . .
N6 C77 C78 109.9(5) . .
C67 C77 C78 125.8(5) . .
C79 C78 C77 107.9(5) . .
C78 C79 C80 107.1(6) . .
N6 C80 C81 125.3(5) . .
N6 C80 C79 109.1(5) . .
C81 C80 C79 125.5(6) . .
C80 C81 C88 124.6(6) . .
C80 C81 C82 117.8(5) . .
C88 C81 C82 117.4(5) . .
C83 C82 C87 119.3(6) . .
C83 C82 C81 121.6(6) . .
C87 C82 C81 119.1(6) . .
C84 C83 C82 119.7(6) . .
C83 C84 C85 121.5(6) . .
C84 C85 C86 119.1(6) . .
O2 C86 C87 125.5(6) . .
O2 C86 C85 115.2(6) . .
C87 C86 C85 119.4(7) . .
C86 C87 C82 121.0(6) . .
N7 C88 C81 125.4(5) . .
N7 C88 C89 109.5(5) . .
C81 C88 C89 125.0(6) . .
C90 C89 C88 106.8(6) . .
C89 C90 C91 108.2(5) . .
N7 C91 C92 125.0(5) . .
N7 C91 C90 110.0(5) . .
C92 C91 C90 125.0(5) . .
C91 C92 C102 125.1(5) . .
C91 C92 C93 117.2(5) . .
C102 C92 C93 117.7(5) . .
C98 C93 C94 119.5(5) . .
C98 C93 C92 121.8(5) . .
C94 C93 C92 118.7(6) . .
C95 C94 C93 120.0(6) . .
C95 C94 C99 119.5(6) . .
C93 C94 C99 120.4(6) . .
C94 C95 C96 121.6(6) . .
C97 C96 C95 117.6(6) . .
C97 C96 C100 120.8(6) . .
C95 C96 C100 121.5(5) . .
C96 C97 C98 121.9(7) . .
C93 C98 C97 119.3(5) . .
C93 C98 C101 122.2(5) . .
C97 C98 C101 118.5(6) . .
N8 C102 C92 125.5(5) . .
N8 C102 C103 109.8(5) . .
C92 C102 C103 124.6(5) . .
C104 C103 C102 106.2(5) . .
C103 C104 C105 108.0(6) . .
N8 C105 C106 124.7(5) . .
N8 C105 C104 110.2(5) . .
C106 C105 C104 125.0(6) . .
C105 C106 C63 125.1(6) . .
C105 C106 C107 116.7(5) . .
C63 C106 C107 118.1(6) . .
C108 C107 C112 119.0(6) . .
C108 C107 C106 121.2(6) . .
C112 C107 C106 119.8(5) . .
C109 C108 C107 121.0(7) . .
O4 C109 C108 125.3(6) . .
O4 C109 C110 115.4(6) . .
C108 C109 C110 119.3(7) . .
C111 C110 C109 120.8(7) . .
C110 C111 C112 119.7(7) . .
C107 C112 C111 120.0(4) . .
C3C C4C C7C 117.2 . .
C3C C4C C5C 117.6 . .
C7C C4C C5C 125.2 . .
C2C C1C C6C 116.0 . .
C2C C1C C8C 126.4 . .
C6C C1C C8C 117.4 . .
C4C C3C C2C 117.0 . .
C1C C2C C3C 127.0 . .
C1C C6C C5C 123.8 . .
C6C C5C C4C 118.1 . .
C4 N1 C1 107.4(4) . .
C4 N1 Zn1 125.9(3) . .
C1 N1 Zn1 125.6(3) . .
C15 N2 C18 106.2(4) . .
C15 N2 Zn1 126.3(3) . .
C18 N2 Zn1 127.5(2) . .
C26 N3 C29 105.6(4) . .
C26 N3 Zn1 127.7(3) . .
C29 N3 Zn1 126.4(3) . .
C43 N4 C40 107.1(4) . .
C43 N4 Zn1 126.9(3) . .
C40 N4 Zn1 126.1(3) . .
C63 N5 C66 106.8(4) . .
C63 N5 Zn2 127.5(3) . .
C66 N5 Zn2 125.7(3) . .
C77 N6 C80 106.0(4) . .
C77 N6 Zn2 127.2(3) . .
C80 N6 Zn2 126.8(3) . .
C88 N7 C91 105.4(4) . .
C88 N7 Zn2 127.3(3) . .
C91 N7 Zn2 126.9(3) . .
C105 N8 C102 105.8(4) . .
C105 N8 Zn2 128.5(3) . .
C102 N8 Zn2 125.7(3) . .
C22 O1 C51' 118.3(4) . .
C22 O1 C51 115.9(3) . .
C51' O1 C51 20.2(3) . .
C86 O2 C56 121.3(4) . .
C86 O2 C56' 112.8(4) . .
C56 O2 C56' 15.1(3) . .
C49 O3 C57 118.6(5) . .
C109 O4 C62 118.8(4) . .
Sc1 N1A Sc2 109.8 . .
C9A C1A C2A 127.9 . .
C9A C1A C5A 118.0 . .
C2A C1A C5A 106.9 . .
C1A C2A C3A 114.0 . .
C1A C2A C12A 118.9 . .
C3A C2A C12A 118.0 . .
C15A C3A C4A 125.5 . .
C15A C3A C2A 124.1 . .
C4A C3A C2A 100.9 . .
C18A C4A C3A 119.9 . .
C18A C4A C5A 115.5 . .
C3A C4A C5A 115.7 . .
C6A C5A C4A 124.6 . .
C6A C5A C1A 120.4 . .
C4A C5A C1A 102.3 . .
C6A C5A Sc1 53.3 . .
C4A C5A Sc1 90.3 . .
C1A C5A Sc1 97.3 . .
C5A C6A C20A 120.0 . .
C5A C6A C7A 116.5 . .
C20A C6A C7A 116.8 . .
C5A C6A Sc1 98.3 . .
C20A C6A Sc1 65.7 . .
C7A C6A Sc1 80.8 . .
C8A C7A C6A 124.0 . .
C8A C7A C33A 109.1 . .
C6A C7A C33A 115.8 . .
C8A C7A Sc1 101.5 . .
C6A C7A Sc1 64.1 . .
C33A C7A Sc1 73.0 . .
C7A C8A C9A 116.2 . .
C7A C8A C35A 108.4 . .
C9A C8A C35A 125.9 . .
C1A C9A C8A 124.1 . .
C1A C9A C10A 114.2 . .
C8A C9A C10A 113.3 . .
C11A C10A C37A 108.6 . .
C11A C10A C9A 117.8 . .
C37A C10A C9A 123.3 . .
C12A C11A C10A 126.3 . .
C12A C11A C39A 118.5 . .
C10A C11A C39A 105.9 . .
C13A C12A C11A 121.5 . .
C13A C12A C2A 115.1 . .
C11A C12A C2A 114.7 . .
C12A C13A C14A 126.1 . .
C12A C13A C30A 117.9 . .
C14A C13A C30A 106.1 . .
C15A C14A C13A 119.1 . .
C15A C14A C29A 121.9 . .
C13A C14A C29A 110.9 . .
C15A C14A Sc2 77.4 . .
C13A C14A Sc2 105.8 . .
C29A C14A Sc2 61.7 . .
C16A C15A C3A 118.1 . .
C16A C15A C14A 117.0 . .
C3A C15A C14A 117.3 . .
C16A C15A Sc2 63.6 . .
C3A C15A Sc2 107.8 . .
C14A C15A Sc2 73.0 . .
C15A C16A C27A 128.3 . .
C15A C16A C17A 119.3 . .
C27A C16A C17A 102.6 . .
C15A C16A Sc2 89.7 . .
C27A C16A Sc2 57.5 . .
C17A C16A Sc2 92.9 . .
C18A C17A C25A 121.9 . .
C18A C17A C16A 120.9 . .
C25A C17A C16A 107.5 . .
C17A C18A C4A 116.0 . .
C17A C18A C19A 116.6 . .
C4A C18A C19A 119.4 . .
C20A C19A C23A 112.7 . .
C20A C19A C18A 120.5 . .
C23A C19A C18A 120.1 . .
C20A C19A Sc1 57.9 . .
C23A C19A Sc1 90.0 . .
C18A C19A Sc1 95.7 . .
C6A C20A C21A 125.1 . .
C6A C20A C19A 119.6 . .
C21A C20A C19A 105.7 . .
C6A C20A Sc1 78.4 . .
C21A C20A Sc1 73.5 . .
C19A C20A Sc1 88.2 . .
C32A C21A C20A 120.8 . .
C32A C21A C22A 120.4 . .
C20A C21A C22A 111.1 . .
C32A C21A Sc1 80.7 . .
C20A C21A Sc1 69.0 . .
C22A C21A Sc1 93.0 . .
C23A C22A C40A 121.8 . .
C23A C22A C21A 104.6 . .
C40A C22A C21A 121.0 . .
C23A C22A Sc1 82.2 . .
C40A C22A Sc1 96.8 . .
C21A C22A Sc1 53.3 . .
C24A C23A C22A 118.7 . .
C24A C23A C19A 122.7 . .
C22A C23A C19A 105.8 . .
C23A C24A C25A 117.1 . .
C23A C24A C38' 119.9 . .
C25A C24A C38' 115.9 . .
C24A C25A C26A 124.6 . .
C24A C25A C17A 120.8 . .
C26A C25A C17A 103.9 . .
C27A C26A C36' 119.0 . .
C27A C26A C25A 114.8 . .
C36' C26A C25A 118.0 . .
C27A C26A Sc2 58.9 . .
C36' C26A Sc2 85.0 . .
C25A C26A Sc2 98.5 . .
C28A C27A C26A 124.5 . .
C28A C27A C16A 114.5 . .
C26A C27A C16A 111.2 . .
C28A C27A Sc2 67.4 . .
C26A C27A Sc2 86.4 . .
C16A C27A Sc2 86.0 . .
C27A C28A C34' 116.3 . .
C27A C28A C29A 121.5 . .
C34' C28A C29A 115.3 . .
C27A C28A Sc2 74.1 . .
C34' C28A Sc2 83.8 . .
C29A C28A Sc2 86.0 . .
C31A C29A C14A 108.3 . .
C31A C29A C28A 124.3 . .
C14A C29A C28A 116.6 . .
C31A C29A Sc2 96.7 . .
C14A C29A Sc2 86.4 . .
C28A C29A Sc2 57.0 . .
C40' C30A C13A 123.1 . .
C40' C30A C31A 120.7 . .
C13A C30A C31A 106.9 . .
C29A C31A C32' 122.5 . .
C29A C31A C30A 107.8 . .
C32' C31A C30A 120.6 . .
C21A C32A C33A 119.6 . .
C21A C32A C31' 118.7 . .
C33A C32A C31' 113.8 . .
C21A C32A Sc1 65.0 . .
C33A C32A Sc1 79.7 . .
C31' C32A Sc1 99.0 . .
C32A C33A C7A 121.7 . .
C32A C33A C34A 124.8 . .
C7A C33A C34A 103.2 . .
C32A C33A Sc1 68.2 . .
C7A C33A Sc1 72.0 . .
C34A C33A Sc1 101.2 . .
C35A C34A C28' 123.7 . .
C35A C34A C33A 107.7 . .
C28' C34A C33A 118.8 . .
C34A C35A C8A 111.7 . .
C34A C35A C36A 119.4 . .
C8A C35A C36A 120.4 . .
C26' C36A C35A 116.8 . .
C26' C36A C37A 118.3 . .
C35A C36A C37A 116.6 . .
C38A C37A C36A 119.5 . .
C38A C37A C10A 108.2 . .
C36A C37A C10A 119.9 . .
C37A C38A C24' 123.2 . .
C37A C38A C39A 107.0 . .
C24' C38A C39A 121.3 . .
C40' C39A C38A 119.7 . .
C40' C39A C11A 123.1 . .
C38A C39A C11A 110.3 . .
C39' C40A C30' 115.9 . .
C39' C40A C22A 118.4 . .
C30' C40A C22A 118.1 . .
C9AA C1AA C2AA 127.9 . .
C9AA C1AA C5AA 118.0 . .
C2AA C1AA C5AA 107.0 . .
C1AA C2AA C3AA 114.0 . .
C1AA C2AA C12' 118.9 . .
C3AA C2AA C12' 118.0 . .
C15' C3AA C4AA 125.5 . .
C15' C3AA C2AA 124.1 . .
C4AA C3AA C2AA 100.9 . .
C18' C4AA C3AA 119.9 . .
C18' C4AA C5AA 115.5 . .
C3AA C4AA C5AA 115.7 . .
C6AA C5AA C4AA 124.6 . .
C6AA C5AA C1AA 120.4 . .
C4AA C5AA C1AA 102.3 . .
C5AA C6AA C20' 120.0 . .
C5AA C6AA C7AA 116.6 . .
C20' C6AA C7AA 116.8 . .
C8AA C7AA C6AA 124.0 . .
C8AA C7AA C33' 109.1 . .
C6AA C7AA C33' 115.8 . .
C7AA C8AA C9AA 116.2 . .
C7AA C8AA C35' 108.4 . .
C9AA C8AA C35' 125.9 . .
C1AA C9AA C8AA 124.1 . .
C1AA C9AA C10' 114.3 . .
C8AA C9AA C10' 113.3 . .
C11' C10' C37' 108.6 . .
C11' C10' C9AA 117.8 . .
C37' C10' C9AA 123.3 . .
C12' C11' C10' 126.3 . .
C12' C11' C39' 118.5 . .
C10' C11' C39' 105.9 . .
C13' C12' C11' 121.5 . .
C13' C12' C2AA 115.1 . .
C11' C12' C2AA 114.7 . .
C12' C13' C14' 126.1 . .
C12' C13' C30' 117.8 . .
C14' C13' C30' 106.1 . .
C15' C14' C13' 119.1 . .
C15' C14' C29' 121.9 . .
C13' C14' C29' 110.9 . .
C16' C15' C3AA 118.1 . .
C16' C15' C14' 117.0 . .
C3AA C15' C14' 117.3 . .
C15' C16' C27' 128.3 . .
C15' C16' C17' 119.3 . .
C27' C16' C17' 102.6 . .
C18' C17' C25' 121.9 . .
C18' C17' C16' 120.9 . .
C25' C17' C16' 107.5 . .
C17' C18' C4AA 116.0 . .
C17' C18' C19' 116.6 . .
C4AA C18' C19' 119.4 . .
C20' C19' C23' 112.7 . .
C20' C19' C18' 120.5 . .
C23' C19' C18' 120.1 . .
C6AA C20' C21' 125.1 . .
C6AA C20' C19' 119.6 . .
C21' C20' C19' 105.7 . .
C32' C21' C20' 120.8 . .
C32' C21' C22' 120.4 . .
C20' C21' C22' 111.1 . .
C23' C22' C40' 121.8 . .
C23' C22' C21' 104.6 . .
C40' C22' C21' 121.0 . .
C24' C23' C22' 118.7 . .
C24' C23' C19' 122.7 . .
C22' C23' C19' 105.8 . .
C23' C24' C25' 117.1 . .
C23' C24' C38A 119.9 . .
C25' C24' C38A 115.9 . .
C24' C25' C26' 124.6 . .
C24' C25' C17' 120.8 . .
C26' C25' C17' 103.9 . .
C27' C26' C36A 119.0 . .
C27' C26' C25' 114.8 . .
C36A C26' C25' 118.1 . .
C28' C27' C26' 124.5 . .
C28' C27' C16' 114.5 . .
C26' C27' C16' 111.2 . .
C27' C28' C34A 116.3 . .
C27' C28' C29' 121.5 . .
C34A C28' C29' 115.3 . .
C31' C29' C14' 108.2 . .
C31' C29' C28' 124.3 . .
C14' C29' C28' 116.6 . .
C40A C30' C13' 123.1 . .
C40A C30' C31' 120.7 . .
C13' C30' C31' 106.9 . .
C29' C31' C32A 122.4 . .
C29' C31' C30' 107.9 . .
C32A C31' C30' 120.6 . .
C21' C32' C33' 119.6 . .
C21' C32' C31A 118.7 . .
C33' C32' C31A 113.8 . .
C32' C33' C7AA 121.7 . .
C32' C33' C34' 124.8 . .
C7AA C33' C34' 103.2 . .
C35' C34' C28A 123.7 . .
C35' C34' C33' 107.7 . .
C28A C34' C33' 118.8 . .
C35' C34' Sc2 88.0 . .
C28A C34' Sc2 58.8 . .
C33' C34' Sc2 95.7 . .
C34' C35' C8AA 111.6 . .
C34' C35' C36' 119.4 . .
C8AA C35' C36' 120.4 . .
C34' C35' Sc2 61.4 . .
C8AA C35' Sc2 104.8 . .
C36' C35' Sc2 76.7 . .
C26A C36' C35' 116.8 . .
C26A C36' C37' 118.3 . .
C35' C36' C37' 116.6 . .
C26A C36' Sc2 63.2 . .
C35' C36' Sc2 71.7 . .
C37' C36' Sc2 108.9 . .
C38' C37' C36' 119.5 . .
C38' C37' C10' 108.2 . .
C36' C37' C10' 119.9 . .
C37' C38' C24A 123.2 . .
C37' C38' C39' 107.0 . .
C24A C38' C39' 121.3 . .
C40A C39' C38' 119.7 . .
C40A C39' C11' 123.1 . .
C38' C39' C11' 110.2 . .
C39A C40' C30A 115.9 . .
C39A C40' C22' 118.4 . .
C30A C40' C22' 118.1 . .
C3B C1B C2B 119.62(11) 5_665 .
C3B C1B C4B 123.90(11) 5_665 .
C2B C1B C4B 116.5 . .
C1B C2B C3B 118.8 . .
C1B C3B C2B 121.54(11) 5_665 .
N2 Zn1 N3 89.59(6) . .
N2 Zn1 N1 89.58(6) . .
N3 Zn1 N1 173.76(8) . .
N2 Zn1 N4 176.49(8) . .
N3 Zn1 N4 90.05(6) . .
N1 Zn1 N4 90.41(6) . .
N7 Zn2 N5 179.38(9) . .
N7 Zn2 N6 89.91(6) . .
N5 Zn2 N6 90.34(6) . .
N7 Zn2 N8 90.62(6) . .
N5 Zn2 N8 89.17(6) . .
N6 Zn2 N8 176.19(8) . .
C4D C2D C3D 124.0(11) 7_666 .
C4D C2D C1D 125.2(11) 7_666 .
C3D C2D C1D 110.8 . .
C2D C3D C4D 114.2 . .
C2D C4D C3D 121.8(11) 7_666 .
C2D' C1D' C6D' 120.0 . .
C1D' C2D' C3D' 120.0 . .
C1D' C2D' C7D' 121.9(14) . .
C3D' C2D' C7D' 115.7(15) . .
C2D' C3D' C4D' 120.0 . .
C5D' C4D' C3D' 120.0 . .
C6D' C5D' C4D' 120.0 . .
C6D' C5D' C8D' 129.6(13) . .
C4D' C5D' C8D' 110.4(13) . .
C5D' C6D' C1D' 120.0 . .
C2E C1E C6E 120.0 . .
C2E C1E C7E 121.6(7) . .
C6E C1E C7E 118.4(7) . .
C3E C2E C1E 120.0 . .
C4E C3E C2E 120.0 . .
C3E C4E C5E 120.0 . .
C3E C4E C8E 108.6(12) . .
C5E C4E C8E 131.4(12) . .
C6E C5E C4E 120.0 . .
C5E C6E C1E 120.0 . .
N1A Sc1 C20A 159.191(15) . .
N1A Sc1 C21A 151.091(16) . .
C20A Sc1 C21A 37.5 . .
N1A Sc1 C6A 142.335(13) . .
C20A Sc1 C6A 35.9 . .
C21A Sc1 C6A 66.3 . .
N1A Sc1 C32A 135.179(18) . .
C20A Sc1 C32A 63.7 . .
C21A Sc1 C32A 34.3 . .
C6A Sc1 C32A 75.9 . .
N1A Sc1 C19A 126.280(14) . .
C20A Sc1 C19A 33.9 . .
C21A Sc1 C19A 56.0 . .
C6A Sc1 C19A 59.6 . .
C32A Sc1 C19A 89.7 . .
N1A Sc1 C7A 130.346(14) . .
C20A Sc1 C7A 62.0 . .
C21A Sc1 C7A 73.8 . .
C6A Sc1 C7A 35.1 . .
C32A Sc1 C7A 61.8 . .
C19A Sc1 C7A 92.8 . .
N1A Sc1 C33A 128.601(16) . .
C20A Sc1 C33A 71.7 . .
C21A Sc1 C33A 59.4 . .
C6A Sc1 C33A 63.0 . .
C32A Sc1 C33A 32.1 . .
C19A Sc1 C33A 105.1 . .
C7A Sc1 C33A 35.0 . .
N1A Sc1 C22A 120.260(17) . .
C20A Sc1 C22A 57.6 . .
C21A Sc1 C22A 33.7 . .
C6A Sc1 C22A 93.0 . .
C32A Sc1 C22A 58.0 . .
C19A Sc1 C22A 52.3 . .
C7A Sc1 C22A 107.5 . .
C33A Sc1 C22A 89.1 . .
N1A Sc1 C5A 115.689(11) . .
C20A Sc1 C5A 54.9 . .
C21A Sc1 C5A 91.1 . .
C6A Sc1 C5A 28.5 . .
C32A Sc1 C5A 104.3 . .
C19A Sc1 C5A 61.5 . .
C7A Sc1 C5A 53.1 . .
C33A Sc1 C5A 87.0 . .
C22A Sc1 C5A 109.7 . .
N1A Sc1 Sc2 35.9 . .
C20A Sc1 Sc2 123.355(15) . .
C21A Sc1 Sc2 137.568(16) . .
C6A Sc1 Sc2 122.765(13) . .
C32A Sc1 Sc2 158.107(14) . .
C19A Sc1 Sc2 91.011(14) . .
C7A Sc1 Sc2 139.987(12) . .
C33A Sc1 Sc2 162.604(16) . .
C22A Sc1 Sc2 106.193(15) . .
C5A Sc1 Sc2 95.212(11) . .
N1A Sc1 Sc1 27.9 . 2_655
C20A Sc1 Sc1 171.587(15) . 2_655
C21A Sc1 Sc1 141.632(17) . 2_655
C6A Sc1 Sc1 137.606(13) . 2_655
C32A Sc1 Sc1 111.890(19) . 2_655
C19A Sc1 Sc1 154.106(14) . 2_655
C7A Sc1 Sc1 109.709(13) . 2_655
C33A Sc1 Sc1 100.713(16) . 2_655
C22A Sc1 Sc1 127.242(17) . 2_655
C5A Sc1 Sc1 122.352(11) . 2_655
Sc2 Sc1 Sc1 63.6 . 2_655
Sc2 Sc2 C28A 94.925(17) 2_655 .
Sc2 Sc2 N1A 78.8 2_655 .
C28A Sc2 N1A 165.77(2) . .
Sc2 Sc2 C27A 113.743(14) 2_655 .
C28A Sc2 C27A 38.4 . .
N1A Sc2 C27A 155.675(18) . .
Sc2 Sc2 C34' 57.626(19) 2_655 .
C28A Sc2 C34' 37.4 . .
N1A Sc2 C34' 135.279(18) . .
C27A Sc2 C34' 64.1 . .
Sc2 Sc2 C29A 107.532(14) 2_655 .
C28A Sc2 C29A 37.0 . .
N1A Sc2 C29A 132.714(16) . .
C27A Sc2 C29A 65.5 . .
C34' Sc2 C29A 61.7 . .
Sc2 Sc2 C26A 95.699(13) 2_655 .
C28A Sc2 C26A 65.4 . .
N1A Sc2 C26A 127.573(18) . .
C27A Sc2 C26A 34.7 . .
C34' Sc2 C26A 71.1 . .
C29A Sc2 C26A 98.9 . .
Sc2 Sc2 C16A 150.027(12) 2_655 .
C28A Sc2 C16A 63.1 . .
N1A Sc2 C16A 127.026(12) . .
C27A Sc2 C16A 36.5 . .
C34' Sc2 C16A 97.6 . .
C29A Sc2 C16A 68.0 . .
C26A Sc2 C16A 57.6 . .
Sc2 Sc2 C35' 43.362(16) 2_655 .
C28A Sc2 C35' 61.5 . .
N1A Sc2 C35' 118.028(18) . .
C27A Sc2 C35' 70.4 . .
C34' Sc2 C35' 30.6 . .
C29A Sc2 C35' 91.8 . .
C26A Sc2 C35' 57.9 . .
C16A Sc2 C35' 106.7 . .
Sc2 Sc2 C14A 136.875(12) 2_655 .
C28A Sc2 C14A 60.3 . .
N1A Sc2 C14A 116.202(12) . .
C27A Sc2 C14A 69.8 . .
C34' Sc2 C14A 92.4 . .
C29A Sc2 C14A 31.8 . .
C26A Sc2 C14A 103.2 . .
C16A Sc2 C14A 51.2 . .
C35' Sc2 C14A 121.1 . .
Sc2 Sc2 C36' 63.979(15) 2_655 .
C28A Sc2 C36' 72.7 . .
N1A Sc2 C36' 114.819(17) . .
C27A Sc2 C36' 59.2 . .
C34' Sc2 C36' 56.8 . .
C29A Sc2 C36' 109.5 . .
C26A Sc2 C36' 31.8 . .
C16A Sc2 C36' 88.9 . .
C35' Sc2 C36' 31.5 . .
C14A Sc2 C36' 127.8 . .
Sc2 Sc2 C15A 163.911(11) 2_655 .
C28A Sc2 C15A 70.4 . .
N1A Sc2 C15A 113.943(11) . .
C27A Sc2 C15A 58.6 . .
C34' Sc2 C15A 107.7 . .
C29A Sc2 C15A 56.8 . .
C26A Sc2 C15A 84.2 . .
C16A Sc2 C15A 26.7 . .
C35' Sc2 C15A 127.3 . .
C14A Sc2 C15A 29.6 . .
C36' Sc2 C15A 115.3 . .
Sc4 Sc3 Sc5 60.3 . .
Sc3 Sc4 Sc5 60.3 . .
Sc4 Sc5 Sc3 59.4 . .
Sc7 Sc6 Sc8 59.3 . .
Sc8 Sc7 Sc6 60.4 . .
Sc7 Sc8 Sc6 60.3 . .

loop_
_geom_bond_atom_site_label_1
_geom_bond_atom_site_label_2
_geom_bond_distance
_geom_bond_site_symmetry_2
C1 N1 1.376(6) .
C1 C44 1.399(8) .
C1 C2 1.442(9) .
C2 C3 1.357(8) .
C3 C4 1.441(9) .
C4 N1 1.372(6) .
C4 C5 1.399(8) .
C5 C15 1.407(9) .
C5 C6 1.507(8) .
C6 C7 1.386(10) .
C6 C11 1.406(8) .
C7 C8 1.415(8) .
C7 C12 1.505(8) .
C8 C9 1.372(8) .
C9 C10 1.375(10) .
C9 C13 1.492(9) .
C10 C11 1.424(9) .
C11 C14 1.510(10) .
C15 N2 1.377(6) .
C15 C16 1.455(8) .
C16 C17 1.336(9) .
C17 C18 1.441(8) .
C18 N2 1.381(7) .
C18 C19 1.407(9) .
C19 C26 1.417(8) .
C19 C20 1.499(9) .
C20 C21 1.367(9) .
C20 C25 1.396(9) .
C21 C22 1.400(9) .
C22 O1 1.369(7) .
C22 C23 1.399(9) .
C23 C24 1.370(10) .
C24 C25 1.396(10) .
C26 N3 1.358(6) .
C26 C27 1.409(9) .
C27 C28 1.379(9) .
C28 C29 1.416(9) .
C29 N3 1.379(6) .
C29 C30 1.402(9) .
C30 C40 1.380(9) .
C30 C31 1.510(8) .
C31 C36 1.385(9) .
C31 C32 1.407(8) .
C32 C33 1.364(9) .
C32 C37 1.496(10) .
C33 C34 1.406(10) .
C34 C35 1.362(9) .
C34 C38 1.490(10) .
C35 C36 1.396(9) .
C36 C39 1.497(9) .
C40 N4 1.406(6) .
C40 C41 1.440(9) .
C41 C42 1.341(10) .
C42 C43 1.442(8) .
C43 N4 1.365(7) .
C43 C44 1.411(9) .
C44 C45 1.492(9) .
C45 C50 1.381(10) .
C45 C46 1.403(10) .
C46 C47 1.402(11) .
C47 C48 1.383(11) .
C48 C49 1.401(12) .
C49 O3 1.371(9) .
C49 C50 1.383(10) .
C51 C52 1.454(5) .
C51 O1 1.470(5) .
C52 C53 1.522(3) .
C53 C54 1.472(4) .
C54 C55 1.477(3) .
C55 C56 1.515(5) .
C56 O2 1.435(6) .
C51' O1 1.409(8) .
C51' C52' 1.454(5) .
C52' C53' 1.522(4) .
C53' C54' 1.472(4) .
C54' C55' 1.477(4) .
C55' C56' 1.515(5) .
C56' O2 1.450(14) .
C57 O3 1.423(7) .
C57 C58 1.511(12) .
C58 C59 1.490(11) .
C59 C60 1.527(11) .
C60 C61 1.505(11) .
C61 C62 1.544(11) .
C62 O4 1.428(8) .
C63 N5 1.379(7) .
C63 C64 1.403(9) .
C63 C106 1.408(9) .
C64 C65 1.378(10) .
C65 C66 1.444(10) .
C66 N5 1.381(6) .
C66 C67 1.388(9) .
C67 C77 1.398(9) .
C67 C68 1.504(8) .
C68 C69 1.387(8) .
C68 C73 1.398(9) .
C69 C70 1.396(9) .
C69 C74 1.503(10) .
C70 C71 1.359(9) .
C71 C72 1.388(9) .
C71 C75 1.495(9) .
C72 C73 1.389(9) .
C73 C76 1.520(9) .
C77 N6 1.383(6) .
C77 C78 1.415(9) .
C78 C79 1.351(9) .
C79 C80 1.440(9) .
C80 N6 1.384(6) .
C80 C81 1.391(8) .
C81 C88 1.404(9) .
C81 C82 1.491(9) .
C82 C83 1.383(9) .
C82 C87 1.397(9) .
C83 C84 1.381(10) .
C84 C85 1.389(10) .
C85 C86 1.395(10) .
C86 O2 1.378(7) .
C86 C87 1.388(10) .
C88 N7 1.379(7) .
C88 C89 1.452(8) .
C89 C90 1.334(9) .
C90 C91 1.422(8) .
C91 N7 1.384(6) .
C91 C92 1.400(9) .
C92 C102 1.403(9) .
C92 C93 1.507(8) .
C93 C98 1.385(9) .
C93 C94 1.391(8) .
C94 C95 1.382(9) .
C94 C99 1.518(10) .
C95 C96 1.385(10) .
C96 C97 1.385(8) .
C96 C100 1.509(9) .
C97 C98 1.393(8) .
C98 C101 1.522(8) .
C102 N8 1.394(6) .
C102 C103 1.442(9) .
C103 C104 1.343(9) .
C104 C105 1.438(9) .
C105 N8 1.353(6) .
C105 C106 1.405(9) .
C106 C107 1.500(9) .
C107 C108 1.381(9) .
C107 C112 1.388(7) .
C108 C109 1.381(9) .
C109 O4 1.358(7) .
C109 C110 1.386(10) .
C110 C111 1.360(10) .
C111 C112 1.403(7) .
C4C C3C 1.3698 .
C4C C7C 1.4797 .
C4C C5C 1.4929 .
C1C C2C 1.3402 .
C1C C6C 1.3449 .
C1C C8C 1.4717 .
C3C C2C 1.4016 .
C6C C5C 1.3745 .
N1 Zn1 2.0346(16) .
N2 Zn1 2.0303(14) .
N3 Zn1 2.0334(16) .
N4 Zn1 2.0371(14) .
N5 Zn2 2.0256(14) .
N6 Zn2 2.0316(15) .
N7 Zn2 2.0081(14) .
N8 Zn2 2.0331(15) .
N1A Sc1 2.0112 .
N1A Sc2 2.0889 .
C1A C9A 1.3649 .
C1A C2A 1.4184 .
C1A C5A 1.4845 .
C2A C3A 1.4365 .
C2A C12A 1.4702 .
C3A C15A 1.3768 .
C3A C4A 1.4274 .
C4A C18A 1.4030 .
C4A C5A 1.4537 .
C5A C6A 1.3693 .
C5A Sc1 2.8426 .
C6A C20A 1.3774 .
C6A C7A 1.4719 .
C6A Sc1 2.3019 .
C7A C8A 1.3747 .
C7A C33A 1.5242 .
C7A Sc1 2.5260 .
C8A C9A 1.4094 .
C8A C35A 1.4583 .
C9A C10A 1.4986 .
C10A C11A 1.4450 .
C10A C37A 1.4750 .
C11A C12A 1.3883 .
C11A C39A 1.4562 .
C12A C13A 1.3640 .
C13A C14A 1.4124 .
C13A C30A 1.4645 .
C14A C15A 1.4049 .
C14A C29A 1.4378 .
C14A Sc2 2.7217 .
C15A C16A 1.2467 .
C15A Sc2 2.7770 .
C16A C27A 1.4833 .
C16A C17A 1.6305 .
C16A Sc2 2.4874 .
C17A C18A 1.3346 .
C17A C25A 1.5336 .
C18A C19A 1.4835 .
C19A C20A 1.4081 .
C19A C23A 1.4683 .
C19A Sc1 2.5259 .
C20A C21A 1.3972 .
C20A Sc1 2.1419 .
C21A C32A 1.3681 .
C21A C22A 1.5232 .
C21A Sc1 2.2006 .
C22A C23A 1.4510 .
C22A C40A 1.4579 .
C22A Sc1 2.7411 .
C23A C24A 1.3658 .
C24A C25A 1.4057 .
C24A C38' 1.4359 .
C25A C26A 1.4661 .
C26A C27A 1.3994 .
C26A C36' 1.4475 .
C26A Sc2 2.4510 .
C27A C28A 1.3592 .
C27A Sc2 2.1027 .
C28A C34' 1.4320 .
C28A C29A 1.4494 .
C28A Sc2 2.0190 .
C29A C31A 1.3897 .
C29A Sc2 2.4022 .
C30A C40' 1.4028 .
C30A C31A 1.4951 .
C31A C32' 1.4905 .
C32A C33A 1.3711 .
C32A C31' 1.4905 .
C32A Sc1 2.3962 .
C33A C34A 1.5313 .
C33A Sc1 2.5399 .
C34A C35A 1.3581 .
C34A C28' 1.4320 .
C35A C36A 1.4694 .
C36A C26' 1.4477 .
C36A C37A 1.4734 .
C37A C38A 1.4324 .
C38A C24' 1.4358 .
C38A C39A 1.4498 .
C39A C40' 1.3685 .
C40A C39' 1.3685 .
C40A C30' 1.4026 .
C1AA C9AA 1.3649 .
C1AA C2AA 1.4181 .
C1AA C5AA 1.4847 .
C2AA C3AA 1.4368 .
C2AA C12' 1.4703 .
C3AA C15' 1.3766 .
C3AA C4AA 1.4275 .
C4AA C18' 1.4029 .
C4AA C5AA 1.4537 .
C5AA C6AA 1.3692 .
C6AA C20' 1.3774 .
C6AA C7AA 1.4719 .
C7AA C8AA 1.3747 .
C7AA C33' 1.5243 .
C8AA C9AA 1.4094 .
C8AA C35' 1.4582 .
C9AA C10' 1.4985 .
C10' C11' 1.4451 .
C10' C37' 1.4750 .
C11' C12' 1.3883 .
C11' C39' 1.4563 .
C12' C13' 1.3640 .
C13' C14' 1.4124 .
C13' C30' 1.4644 .
C14' C15' 1.4050 .
C14' C29' 1.4379 .
C15' C16' 1.2466 .
C16' C27' 1.4833 .
C16' C17' 1.6304 .
C17' C18' 1.3347 .
C17' C25' 1.5335 .
C18' C19' 1.4834 .
C19' C20' 1.4082 .
C19' C23' 1.4683 .
C20' C21' 1.3972 .
C21' C32' 1.3679 .
C21' C22' 1.5230 .
C22' C23' 1.4510 .
C22' C40' 1.4580 .
C23' C24' 1.3658 .
C24' C25' 1.4058 .
C25' C26' 1.4661 .
C26' C27' 1.3994 .
C27' C28' 1.3593 .
C28' C29' 1.4489 .
C29' C31' 1.3899 .
C30' C31' 1.4952 .
C32' C33' 1.3712 .
C33' C34' 1.5314 .
C34' C35' 1.3584 .
C34' Sc2 2.3460 .
C35' C36' 1.4696 .
C35' Sc2 2.6701 .
C36' C37' 1.4732 .
C36' Sc2 2.7368 .
C37' C38' 1.4323 .
C38' C39' 1.4500 .
C1B C3B 1.325(4) 5_665
C1B C2B 1.3804 .
C1B C4B 1.5776 .
C2B C3B 1.4104 .
C3B C1B 1.325(4) 5_665
C1D C2D 1.5837 .
C2D C4D 1.233(18) 7_666
C2D C3D 1.4355 .
C3D C4D 1.4498 .
C4D C2D 1.23(3) 7_666
C1D' C2D' 1.3900 .
C1D' C6D' 1.3900 .
C2D' C3D' 1.3900 .
C2D' C7D' 1.510(5) .
C3D' C4D' 1.3900 .
C4D' C5D' 1.3900 .
C5D' C6D' 1.3900 .
C5D' C8D' 1.509(5) .
C1E C2E 1.3900 .
C1E C6E 1.3900 .
C1E C7E 1.508(5) .
C2E C3E 1.3900 .
C3E C4E 1.3900 .
C4E C5E 1.3900 .
C4E C8E 1.509(5) .
C5E C6E 1.3900 .
Sc1 Sc2 3.3553 .
Sc1 Sc1 3.5543 2_655
Sc2 Sc2 0.8102 2_655
Sc3 Sc4 3.4662 .
Sc3 Sc5 3.4962 .
Sc4 Sc5 3.4958 .
Sc6 Sc7 3.4997 .
Sc6 Sc8 3.5019 .
Sc7 Sc8 3.4657 .

loop_
_geom_torsion_atom_site_label_1
_geom_torsion_atom_site_label_2
_geom_torsion_atom_site_label_3
_geom_torsion_atom_site_label_4
_geom_torsion
_geom_torsion_site_symmetry_1
_geom_torsion_site_symmetry_4
N1 C1 C2 C3 1.6(7) . .
C44 C1 C2 C3 -174.4(6) . .
C1 C2 C3 C4 -2.1(7) . .
C2 C3 C4 N1 2.0(7) . .
C2 C3 C4 C5 -176.1(6) . .
N1 C4 C5 C15 1.0(10) . .
C3 C4 C5 C15 178.8(6) . .
N1 C4 C5 C6 -179.4(5) . .
C3 C4 C5 C6 -1.5(10) . .
C4 C5 C6 C7 71.5(9) . .
C15 C5 C6 C7 -108.9(7) . .
C4 C5 C6 C11 -110.5(7) . .
C15 C5 C6 C11 69.1(8) . .
C11 C6 C7 C8 1.1(10) . .
C5 C6 C7 C8 179.1(6) . .
C11 C6 C7 C12 -178.7(6) . .
C5 C6 C7 C12 -0.7(10) . .
C6 C7 C8 C9 0.2(10) . .
C12 C7 C8 C9 -180.0(6) . .
C7 C8 C9 C10 -1.1(10) . .
C7 C8 C9 C13 177.9(6) . .
C8 C9 C10 C11 0.7(10) . .
C13 C9 C10 C11 -178.2(7) . .
C7 C6 C11 C10 -1.5(10) . .
C5 C6 C11 C10 -179.5(6) . .
C7 C6 C11 C14 179.5(7) . .
C5 C6 C11 C14 1.5(10) . .
C9 C10 C11 C6 0.6(10) . .
C9 C10 C11 C14 179.6(7) . .
C4 C5 C15 N2 5.5(10) . .
C6 C5 C15 N2 -174.1(5) . .
C4 C5 C15 C16 -175.2(6) . .
C6 C5 C15 C16 5.1(9) . .
N2 C15 C16 C17 -1.0(7) . .
C5 C15 C16 C17 179.7(6) . .
C15 C16 C17 C18 0.6(7) . .
C16 C17 C18 N2 -0.1(7) . .
C16 C17 C18 C19 177.1(6) . .
N2 C18 C19 C26 -0.8(10) . .
C17 C18 C19 C26 -177.6(6) . .
N2 C18 C19 C20 179.5(5) . .
C17 C18 C19 C20 2.7(9) . .
C18 C19 C20 C21 77.9(7) . .
C26 C19 C20 C21 -101.8(7) . .
C18 C19 C20 C25 -109.7(7) . .
C26 C19 C20 C25 70.6(7) . .
C25 C20 C21 C22 -2.1(8) . .
C19 C20 C21 C22 170.3(5) . .
C20 C21 C22 O1 -177.6(4) . .
C20 C21 C22 C23 2.0(8) . .
O1 C22 C23 C24 179.3(5) . .
C21 C22 C23 C24 -0.2(8) . .
C22 C23 C24 C25 -1.5(9) . .
C21 C20 C25 C24 0.4(9) . .
C19 C20 C25 C24 -172.0(5) . .
C23 C24 C25 C20 1.4(9) . .
C18 C19 C26 N3 3.6(10) . .
C20 C19 C26 N3 -176.7(5) . .
C18 C19 C26 C27 -178.3(6) . .
C20 C19 C26 C27 1.4(9) . .
N3 C26 C27 C28 0.3(7) . .
C19 C26 C27 C28 -178.1(6) . .
C26 C27 C28 C29 -0.9(7) . .
C27 C28 C29 N3 1.2(7) . .
C27 C28 C29 C30 179.5(6) . .
N3 C29 C30 C40 -8.9(10) . .
C28 C29 C30 C40 173.0(6) . .
N3 C29 C30 C31 176.8(5) . .
C28 C29 C30 C31 -1.3(9) . .
C40 C30 C31 C36 108.6(7) . .
C29 C30 C31 C36 -76.8(8) . .
C40 C30 C31 C32 -77.4(8) . .
C29 C30 C31 C32 97.2(7) . .
C36 C31 C32 C33 1.5(10) . .
C30 C31 C32 C33 -172.5(6) . .
C36 C31 C32 C37 178.4(6) . .
C30 C31 C32 C37 4.4(10) . .
C31 C32 C33 C34 1.1(11) . .
C37 C32 C33 C34 -175.8(7) . .
C32 C33 C34 C35 -1.3(10) . .
C32 C33 C34 C38 175.1(7) . .
C33 C34 C35 C36 -1.1(11) . .
C38 C34 C35 C36 -177.3(7) . .
C32 C31 C36 C35 -3.8(10) . .
C30 C31 C36 C35 170.2(6) . .
C32 C31 C36 C39 -178.2(7) . .
C30 C31 C36 C39 -4.2(10) . .
C34 C35 C36 C31 3.7(11) . .
C34 C35 C36 C39 178.1(7) . .
C29 C30 C40 N4 2.2(10) . .
C31 C30 C40 N4 176.3(5) . .
C29 C30 C40 C41 -169.1(6) . .
C31 C30 C40 C41 5.0(10) . .
C30 C40 C41 C42 170.6(6) . .
N4 C40 C41 C42 -2.0(7) . .
C40 C41 C42 C43 2.0(8) . .
C41 C42 C43 N4 -1.4(7) . .
C41 C42 C43 C44 177.3(6) . .
N1 C1 C44 C43 -8.5(10) . .
C2 C1 C44 C43 166.8(6) . .
N1 C1 C44 C45 171.7(5) . .
C2 C1 C44 C45 -13.0(9) . .
N4 C43 C44 C1 3.4(10) . .
C42 C43 C44 C1 -175.1(6) . .
N4 C43 C44 C45 -176.8(5) . .
C42 C43 C44 C45 4.7(10) . .
C1 C44 C45 C50 -68.3(8) . .
C43 C44 C45 C50 111.9(7) . .
C1 C44 C45 C46 119.4(7) . .
C43 C44 C45 C46 -60.4(8) . .
C50 C45 C46 C47 1.9(10) . .
C44 C45 C46 C47 174.4(6) . .
C45 C46 C47 C48 -1.8(11) . .
C46 C47 C48 C49 0.5(12) . .
C47 C48 C49 O3 -177.3(7) . .
C47 C48 C49 C50 0.5(12) . .
C46 C45 C50 C49 -0.9(10) . .
C44 C45 C50 C49 -173.3(6) . .
O3 C49 C50 C45 177.7(6) . .
C48 C49 C50 C45 -0.4(11) . .
O1 C51 C52 C53 -59.9(4) . .
C51 C52 C53 C54 -175.3(3) . .
C52 C53 C54 C55 -81.6(3) . .
C53 C54 C55 C56 -74.5(4) . .
C54 C55 C56 O2 -69.9(4) . .
O1 C51' C52' C53' 44.6(8) . .
C51' C52' C53' C54' 170.9(6) . .
C52' C53' C54' C55' 165.4(5) . .
C53' C54' C55' C56' -84.1(8) . .
C54' C55' C56' O2 -69.2(8) . .
O3 C57 C58 C59 73.8(9) . .
C57 C58 C59 C60 -85.7(10) . .
C58 C59 C60 C61 -179.4(7) . .
C59 C60 C61 C62 171.6(7) . .
C60 C61 C62 O4 -178.6(6) . .
N5 C63 C64 C65 -0.2(8) . .
C106 C63 C64 C65 179.1(6) . .
C63 C64 C65 C66 0.3(8) . .
C64 C65 C66 N5 -0.3(7) . .
C64 C65 C66 C67 -176.9(6) . .
N5 C66 C67 C77 -1.2(10) . .
C65 C66 C67 C77 174.8(6) . .
N5 C66 C67 C68 -179.8(5) . .
C65 C66 C67 C68 -3.8(9) . .
C66 C67 C68 C69 94.2(7) . .
C77 C67 C68 C69 -84.5(8) . .
C66 C67 C68 C73 -86.9(8) . .
C77 C67 C68 C73 94.4(7) . .
C73 C68 C69 C70 0.9(10) . .
C67 C68 C69 C70 179.9(6) . .
C73 C68 C69 C74 -179.8(7) . .
C67 C68 C69 C74 -0.8(10) . .
C68 C69 C70 C71 1.4(11) . .
C74 C69 C70 C71 -177.9(7) . .
C69 C70 C71 C72 -2.6(11) . .
C69 C70 C71 C75 177.9(7) . .
C70 C71 C72 C73 1.5(11) . .
C75 C71 C72 C73 -179.1(7) . .
C71 C72 C73 C68 0.8(11) . .
C71 C72 C73 C76 179.4(7) . .
C69 C68 C73 C72 -1.9(10) . .
C67 C68 C73 C72 179.1(6) . .
C69 C68 C73 C76 179.4(7) . .
C67 C68 C73 C76 0.5(10) . .
C66 C67 C77 N6 4.2(9) . .
C68 C67 C77 N6 -177.3(5) . .
C66 C67 C77 C78 -175.8(6) . .
C68 C67 C77 C78 2.8(9) . .
N6 C77 C78 C79 -1.1(6) . .
C67 C77 C78 C79 178.8(6) . .
C77 C78 C79 C80 2.0(7) . .
C78 C79 C80 N6 -2.1(6) . .
C78 C79 C80 C81 175.2(6) . .
N6 C80 C81 C88 2.1(9) . .
C79 C80 C81 C88 -174.9(6) . .
N6 C80 C81 C82 178.2(5) . .
C79 C80 C81 C82 1.3(9) . .
C80 C81 C82 C83 -76.1(7) . .
C88 C81 C82 C83 100.4(7) . .
C80 C81 C82 C87 104.5(7) . .
C88 C81 C82 C87 -79.0(7) . .
C87 C82 C83 C84 0.3(9) . .
C81 C82 C83 C84 -179.1(5) . .
C82 C83 C84 C85 -0.2(9) . .
C83 C84 C85 C86 -0.7(9) . .
C84 C85 C86 O2 -178.8(5) . .
C84 C85 C86 C87 1.6(9) . .
O2 C86 C87 C82 178.9(5) . .
C85 C86 C87 C82 -1.5(9) . .
C83 C82 C87 C86 0.5(9) . .
C81 C82 C87 C86 180.0(5) . .
C80 C81 C88 N7 -8.5(9) . .
C82 C81 C88 N7 175.3(5) . .
C80 C81 C88 C89 168.7(6) . .
C82 C81 C88 C89 -7.5(9) . .
N7 C88 C89 C90 -1.0(7) . .
C81 C88 C89 C90 -178.6(6) . .
C88 C89 C90 C91 -1.1(7) . .
C89 C90 C91 N7 2.8(7) . .
C89 C90 C91 C92 -175.9(6) . .
N7 C91 C92 C102 1.0(10) . .
C90 C91 C92 C102 179.5(6) . .
N7 C91 C92 C93 179.3(5) . .
C90 C91 C92 C93 -2.1(9) . .
C91 C92 C93 C98 77.2(8) . .
C102 C92 C93 C98 -104.3(7) . .
C91 C92 C93 C94 -102.9(7) . .
C102 C92 C93 C94 75.6(8) . .
C98 C93 C94 C95 -1.7(10) . .
C92 C93 C94 C95 178.3(6) . .
C98 C93 C94 C99 178.5(6) . .
C92 C93 C94 C99 -1.4(10) . .
C93 C94 C95 C96 0.3(10) . .
C99 C94 C95 C96 -179.9(7) . .
C94 C95 C96 C97 1.9(10) . .
C94 C95 C96 C100 -178.5(6) . .
C95 C96 C97 C98 -2.8(10) . .
C100 C96 C97 C98 177.6(6) . .
C94 C93 C98 C97 0.9(9) . .
C92 C93 C98 C97 -179.2(6) . .
C94 C93 C98 C101 -178.8(6) . .
C92 C93 C98 C101 1.1(10) . .
C96 C97 C98 C93 1.4(10) . .
C96 C97 C98 C101 -178.9(6) . .
C91 C92 C102 N8 7.3(10) . .
C93 C92 C102 N8 -171.1(5) . .
C91 C92 C102 C103 -177.5(6) . .
C93 C92 C102 C103 4.1(9) . .
N8 C102 C103 C104 0.1(6) . .
C92 C102 C103 C104 -175.7(6) . .
C102 C103 C104 C105 1.0(7) . .
C103 C104 C105 N8 -1.8(7) . .
C103 C104 C105 C106 175.5(6) . .
N8 C105 C106 C63 -0.1(10) . .
C104 C105 C106 C63 -177.1(6) . .
N8 C105 C106 C107 177.5(5) . .
C104 C105 C106 C107 0.5(9) . .
N5 C63 C106 C105 -2.5(10) . .
C64 C63 C106 C105 178.3(6) . .
N5 C63 C106 C107 179.9(5) . .
C64 C63 C106 C107 0.7(9) . .
C105 C106 C107 C108 71.3(7) . .
C63 C106 C107 C108 -110.9(7) . .
C105 C106 C107 C112 -105.6(7) . .
C63 C106 C107 C112 72.2(7) . .
C112 C107 C108 C109 -3.7(8) . .
C106 C107 C108 C109 179.4(5) . .
C107 C108 C109 O4 -178.2(5) . .
C107 C108 C109 C110 4.2(9) . .
O4 C109 C110 C111 178.6(6) . .
C108 C109 C110 C111 -3.5(10) . .
C109 C110 C111 C112 2.3(10) . .
C108 C107 C112 C111 2.4(7) . .
C106 C107 C112 C111 179.4(5) . .
C110 C111 C112 C107 -1.8(8) . .
C7C C4C C3C C2C 176.6 . .
C5C C4C C3C C2C -4.8 . .
C6C C1C C2C C3C 5.4 . .
C8C C1C C2C C3C -178.6 . .
C4C C3C C2C C1C -0.1 . .
C2C C1C C6C C5C -5.5 . .
C8C C1C C6C C5C 178.1 . .
C1C C6C C5C C4C 0.7 . .
C3C C4C C5C C6C 4.7 . .
C7C C4C C5C C6C -176.9 . .
C5 C4 N1 C1 177.1(6) . .
C3 C4 N1 C1 -1.0(6) . .
C5 C4 N1 Zn1 -14.2(8) . .
C3 C4 N1 Zn1 167.7(3) . .
C44 C1 N1 C4 175.5(6) . .
C2 C1 N1 C4 -0.3(6) . .
C44 C1 N1 Zn1 6.8(8) . .
C2 C1 N1 Zn1 -169.1(3) . .
C5 C15 N2 C18 -179.8(6) . .
C16 C15 N2 C18 0.8(6) . .
C5 C15 N2 Zn1 2.0(8) . .
C16 C15 N2 Zn1 -177.3(3) . .
C19 C18 N2 C15 -177.7(6) . .
C17 C18 N2 C15 -0.5(6) . .
C19 C18 N2 Zn1 0.4(7) . .
C17 C18 N2 Zn1 177.7(3) . .
C27 C26 N3 C29 0.4(6) . .
C19 C26 N3 C29 178.8(6) . .
C27 C26 N3 Zn1 175.9(4) . .
C19 C26 N3 Zn1 -5.8(7) . .
C30 C29 N3 C26 -179.3(6) . .
C28 C29 N3 C26 -1.0(6) . .
C30 C29 N3 Zn1 5.2(8) . .
C28 C29 N3 Zn1 -176.5(3) . .
C44 C43 N4 C40 -178.6(6) . .
C42 C43 N4 C40 0.1(6) . .
C44 C43 N4 Zn1 2.6(8) . .
C42 C43 N4 Zn1 -178.7(3) . .
C30 C40 N4 C43 -171.5(6) . .
C41 C40 N4 C43 1.1(6) . .
C30 C40 N4 Zn1 7.3(7) . .
C41 C40 N4 Zn1 179.9(3) . .
C64 C63 N5 C66 0.0(6) . .
C106 C63 N5 C66 -179.3(6) . .
C64 C63 N5 Zn2 -178.6(4) . .
C106 C63 N5 Zn2 2.1(7) . .
C67 C66 N5 C63 176.7(6) . .
C65 C66 N5 C63 0.2(6) . .
C67 C66 N5 Zn2 -4.6(8) . .
C65 C66 N5 Zn2 178.9(3) . .
C67 C77 N6 C80 179.8(5) . .
C78 C77 N6 C80 -0.2(5) . .
C67 C77 N6 Zn2 -0.9(7) . .
C78 C77 N6 Zn2 179.1(3) . .
C81 C80 N6 C77 -175.9(5) . .
C79 C80 N6 C77 1.4(5) . .
C81 C80 N6 Zn2 4.8(7) . .
C79 C80 N6 Zn2 -177.9(3) . .
C81 C88 N7 C91 -179.8(6) . .
C89 C88 N7 C91 2.7(5) . .
C81 C88 N7 Zn2 7.3(7) . .
C89 C88 N7 Zn2 -170.2(3) . .
C92 C91 N7 C88 175.4(6) . .
C90 C91 N7 C88 -3.3(6) . .
C92 C91 N7 Zn2 -11.7(7) . .
C90 C91 N7 Zn2 169.6(3) . .
C106 C105 N8 C102 -175.5(6) . .
C104 C105 N8 C102 1.8(6) . .
C106 C105 N8 Zn2 2.9(7) . .
C104 C105 N8 Zn2 -179.7(3) . .
C92 C102 N8 C105 174.6(6) . .
C103 C102 N8 C105 -1.2(5) . .
C92 C102 N8 Zn2 -3.9(7) . .
C103 C102 N8 Zn2 -179.7(3) . .
C23 C22 O1 C51' -3.3(7) . .
C21 C22 O1 C51' 176.3(5) . .
C23 C22 O1 C51 -25.8(6) . .
C21 C22 O1 C51 153.7(4) . .
C52' C51' O1 C22 169.9(4) . .
C52' C51' O1 C51 -101.6(7) . .
C52 C51 O1 C22 -164.8(3) . .
C52 C51 O1 C51' 93.3(5) . .
C87 C86 O2 C56 1.6(8) . .
C85 C86 O2 C56 -178.0(5) . .
C87 C86 O2 C56' -12.4(8) . .
C85 C86 O2 C56' 168.0(6) . .
C55 C56 O2 C86 -175.0(4) . .
C55 C56 O2 C56' -116.0(15) . .
C55' C56' O2 C86 -168.1(4) . .
C55' C56' O2 C56 64.5(11) . .
C50 C49 O3 C57 -169.4(6) . .
C48 C49 O3 C57 8.6(10) . .
C58 C57 O3 C49 174.5(6) . .
C108 C109 O4 C62 13.2(8) . .
C110 C109 O4 C62 -169.1(5) . .
C61 C62 O4 C109 161.8(5) . .
C9A C1A C2A C3A 145.1 . .
C5A C1A C2A C3A -4.2 . .
C9A C1A C2A C12A -1.3 . .
C5A C1A C2A C12A -150.6 . .
C1A C2A C3A C15A -143.8 . .
C12A C2A C3A C15A 2.9 . .
C1A C2A C3A C4A 3.9 . .
C12A C2A C3A C4A 150.5 . .
C15A C3A C4A C18A -0.9 . .
C2A C3A C4A C18A -148.0 . .
C15A C3A C4A C5A 145.0 . .
C2A C3A C4A C5A -2.1 . .
C18A C4A C5A C6A 5.9 . .
C3A C4A C5A C6A -141.5 . .
C18A C4A C5A C1A 147.1 . .
C3A C4A C5A C1A -0.3 . .
C18A C4A C5A Sc1 49.6 . .
C3A C4A C5A Sc1 -97.8 . .
C9A C1A C5A C6A -7.0 . .
C2A C1A C5A C6A 145.9 . .
C9A C1A C5A C4A -150.3 . .
C2A C1A C5A C4A 2.6 . .
C9A C1A C5A Sc1 -58.3 . .
C2A C1A C5A Sc1 94.5 . .
C4A C5A C6A C20A -7.1 . .
C1A C5A C6A C20A -141.9 . .
Sc1 C5A C6A C20A -66.7 . .
C4A C5A C6A C7A 143.4 . .
C1A C5A C6A C7A 8.6 . .
Sc1 C5A C6A C7A 83.8 . .
C4A C5A C6A Sc1 59.6 . .
C1A C5A C6A Sc1 -75.2 . .
C5A C6A C7A C8A -8.2 . .
C20A C6A C7A C8A 143.3 . .
Sc1 C6A C7A C8A 86.5 . .
C5A C6A C7A C33A -148.1 . .
C20A C6A C7A C33A 3.3 . .
Sc1 C6A C7A C33A -53.4 . .
C5A C6A C7A Sc1 -94.7 . .
C20A C6A C7A Sc1 56.7 . .
C6A C7A C8A C9A 5.3 . .
C33A C7A C8A C9A 147.5 . .
Sc1 C7A C8A C9A 71.7 . .
C6A C7A C8A C35A -143.2 . .
C33A C7A C8A C35A -1.0 . .
Sc1 C7A C8A C35A -76.8 . .
C2A C1A C9A C8A -142.3 . .
C5A C1A C9A C8A 4.2 . .
C2A C1A C9A C10A 3.9 . .
C5A C1A C9A C10A 150.3 . .
C7A C8A C9A C1A -3.4 . .
C35A C8A C9A C1A 138.9 . .
C7A C8A C9A C10A -149.8 . .
C35A C8A C9A C10A -7.6 . .
C1A C9A C10A C11A -3.3 . .
C8A C9A C10A C11A 146.6 . .
C1A C9A C10A C37A -144.4 . .
C8A C9A C10A C37A 5.5 . .
C37A C10A C11A C12A 146.7 . .
C9A C10A C11A C12A 0.4 . .
C37A C10A C11A C39A 1.1 . .
C9A C10A C11A C39A -145.3 . .
C10A C11A C12A C13A -143.8 . .
C39A C11A C12A C13A -1.8 . .
C10A C11A C12A C2A 2.2 . .
C39A C11A C12A C2A 144.2 . .
C1A C2A C12A C13A 146.4 . .
C3A C2A C12A C13A 1.3 . .
C1A C2A C12A C11A -1.9 . .
C3A C2A C12A C11A -146.9 . .
C11A C12A C13A C14A 141.1 . .
C2A C12A C13A C14A -4.8 . .
C11A C12A C13A C30A 0.4 . .
C2A C12A C13A C30A -145.5 . .
C12A C13A C14A C15A 4.1 . .
C30A C13A C14A C15A 148.4 . .
C12A C13A C14A C29A -145.3 . .
C30A C13A C14A C29A -0.9 . .
C12A C13A C14A Sc2 -80.0 . .
C30A C13A C14A Sc2 64.3 . .
C4A C3A C15A C16A 5.1 . .
C2A C3A C15A C16A 144.9 . .
C4A C3A C15A C14A -143.6 . .
C2A C3A C15A C14A -3.7 . .
C4A C3A C15A Sc2 -63.9 . .
C2A C3A C15A Sc2 75.9 . .
C13A C14A C15A C16A -148.6 . .
C29A C14A C15A C16A -2.7 . .
Sc2 C14A C15A C16A -47.4 . .
C13A C14A C15A C3A 0.4 . .
C29A C14A C15A C3A 146.3 . .
Sc2 C14A C15A C3A 101.6 . .
C13A C14A C15A Sc2 -101.2 . .
C29A C14A C15A Sc2 44.7 . .
C3A C15A C16A C27A -143.4 . .
C14A C15A C16A C27A 5.3 . .
Sc2 C15A C16A C27A -46.5 . .
C3A C15A C16A C17A -3.8 . .
C14A C15A C16A C17A 144.9 . .
Sc2 C15A C16A C17A 93.2 . .
C3A C15A C16A Sc2 -97.0 . .
C14A C15A C16A Sc2 51.8 . .
C15A C16A C17A C18A -1.3 . .
C27A C16A C17A C18A 147.3 . .
Sc2 C16A C17A C18A 90.0 . .
C15A C16A C17A C25A -147.9 . .
C27A C16A C17A C25A 0.8 . .
Sc2 C16A C17A C25A -56.5 . .
C25A C17A C18A C4A 147.0 . .
C16A C17A C18A C4A 5.2 . .
C25A C17A C18A C19A -1.9 . .
C16A C17A C18A C19A -143.7 . .
C3A C4A C18A C17A -4.2 . .
C5A C4A C18A C17A -150.2 . .
C3A C4A C18A C19A 143.7 . .
C5A C4A C18A C19A -2.2 . .
C17A C18A C19A C20A 147.8 . .
C4A C18A C19A C20A 0.0 . .
C17A C18A C19A C23A -1.4 . .
C4A C18A C19A C23A -149.2 . .
C17A C18A C19A Sc1 91.9 . .
C4A C18A C19A Sc1 -55.9 . .
C5A C6A C20A C21A 145.6 . .
C7A C6A C20A C21A -4.8 . .
Sc1 C6A C20A C21A 60.1 . .
C5A C6A C20A C19A 4.3 . .
C7A C6A C20A C19A -146.1 . .
Sc1 C6A C20A C19A -81.2 . .
C5A C6A C20A Sc1 85.5 . .
C7A C6A C20A Sc1 -64.9 . .
C23A C19A C20A C6A 150.4 . .
C18A C19A C20A C6A -0.9 . .
Sc1 C19A C20A C6A 75.6 . .
C23A C19A C20A C21A 2.5 . .
C18A C19A C20A C21A -148.8 . .
Sc1 C19A C20A C21A -72.3 . .
C23A C19A C20A Sc1 74.8 . .
C18A C19A C20A Sc1 -76.5 . .
C6A C20A C21A C32A 2.2 . .
C19A C20A C21A C32A 147.8 . .
Sc1 C20A C21A C32A 64.5 . .
C6A C20A C21A C22A -147.3 . .
C19A C20A C21A C22A -1.7 . .
Sc1 C20A C21A C22A -84.9 . .
C6A C20A C21A Sc1 -62.3 . .
C19A C20A C21A Sc1 83.3 . .
C32A C21A C22A C23A -149.3 . .
C20A C21A C22A C23A 0.3 . .
Sc1 C21A C22A C23A -68.3 . .
C32A C21A C22A C40A -7.0 . .
C20A C21A C22A C40A 142.6 . .
Sc1 C21A C22A C40A 74.0 . .
C32A C21A C22A Sc1 -81.0 . .
C20A C21A C22A Sc1 68.6 . .
C40A C22A C23A C24A 2.0 . .
C21A C22A C23A C24A 143.9 . .
Sc1 C22A C23A C24A 95.2 . .
C40A C22A C23A C19A -140.8 . .
C21A C22A C23A C19A 1.2 . .
Sc1 C22A C23A C19A -47.6 . .
C20A C19A C23A C24A -143.3 . .
C18A C19A C23A C24A 8.2 . .
Sc1 C19A C23A C24A -88.4 . .
C20A C19A C23A C22A -2.3 . .
C18A C19A C23A C22A 149.1 . .
Sc1 C19A C23A C22A 52.5 . .
C22A C23A C24A C25A -146.9 . .
C19A C23A C24A C25A -10.7 . .
C22A C23A C24A C38' 2.5 . .
C19A C23A C24A C38' 138.7 . .
C23A C24A C25A C26A 145.6 . .
C38' C24A C25A C26A -5.0 . .
C23A C24A C25A C17A 7.0 . .
C38' C24A C25A C17A -143.6 . .
C18A C17A C25A C24A -0.8 . .
C16A C17A C25A C24A 145.4 . .
C18A C17A C25A C26A -146.6 . .
C16A C17A C25A C26A -0.5 . .
C24A C25A C26A C27A -144.2 . .
C17A C25A C26A C27A 0.0 . .
C24A C25A C26A C36' 4.2 . .
C17A C25A C26A C36' 148.4 . .
C24A C25A C26A Sc2 -84.6 . .
C17A C25A C26A Sc2 59.5 . .
C36' C26A C27A C28A -3.9 . .
C25A C26A C27A C28A 144.2 . .
Sc2 C26A C27A C28A 59.3 . .
C36' C26A C27A C16A -147.5 . .
C25A C26A C27A C16A 0.6 . .
Sc2 C26A C27A C16A -84.3 . .
C36' C26A C27A Sc2 -63.2 . .
C25A C26A C27A Sc2 84.9 . .
C15A C16A C27A C28A -3.7 . .
C17A C16A C27A C28A -148.3 . .
Sc2 C16A C27A C28A -63.0 . .
C15A C16A C27A C26A 143.8 . .
C17A C16A C27A C26A -0.8 . .
Sc2 C16A C27A C26A 84.5 . .
C15A C16A C27A Sc2 59.3 . .
C17A C16A C27A Sc2 -85.3 . .
C26A C27A C28A C34' 6.2 . .
C16A C27A C28A C34' 148.8 . .
Sc2 C27A C28A C34' 74.6 . .
C26A C27A C28A C29A -143.3 . .
C16A C27A C28A C29A -0.7 . .
Sc2 C27A C28A C29A -75.0 . .
C26A C27A C28A Sc2 -68.4 . .
C16A C27A C28A Sc2 74.2 . .
C15A C14A C29A C31A -147.1 . .
C13A C14A C29A C31A 1.3 . .
Sc2 C14A C29A C31A -95.9 . .
C15A C14A C29A C28A -1.1 . .
C13A C14A C29A C28A 147.2 . .
Sc2 C14A C29A C28A 50.1 . .
C15A C14A C29A Sc2 -51.2 . .
C13A C14A C29A Sc2 97.2 . .
C27A C28A C29A C31A 142.6 . .
C34' C28A C29A C31A -7.2 . .
Sc2 C28A C29A C31A 74.0 . .
C27A C28A C29A C14A 2.7 . .
C34' C28A C29A C14A -147.1 . .
Sc2 C28A C29A C14A -65.9 . .
C27A C28A C29A Sc2 68.6 . .
C34' C28A C29A Sc2 -81.2 . .
C12A C13A C30A C40' 1.5 . .
C14A C13A C30A C40' -146.3 . .
C12A C13A C30A C31A 148.1 . .
C14A C13A C30A C31A 0.2 . .
C14A C29A C31A C32' 145.9 . .
C28A C29A C31A C32' 3.2 . .
Sc2 C29A C31A C32' 57.5 . .
C14A C29A C31A C30A -1.1 . .
C28A C29A C31A C30A -143.8 . .
Sc2 C29A C31A C30A -89.6 . .
C40' C30A C31A C29A 148.1 . .
C13A C30A C31A C29A 0.6 . .
C40' C30A C31A C32' 0.3 . .
C13A C30A C31A C32' -147.2 . .
C20A C21A C32A C33A 1.9 . .
C22A C21A C32A C33A 148.6 . .
Sc1 C21A C32A C33A 60.6 . .
C20A C21A C32A C31' -145.3 . .
C22A C21A C32A C31' 1.4 . .
Sc1 C21A C32A C31' -86.6 . .
C20A C21A C32A Sc1 -58.6 . .
C22A C21A C32A Sc1 88.0 . .
C21A C32A C33A C7A -3.0 . .
C31' C32A C33A C7A 145.7 . .
Sc1 C32A C33A C7A 50.3 . .
C21A C32A C33A C34A -141.9 . .
C31' C32A C33A C34A 6.7 . .
Sc1 C32A C33A C34A -88.6 . .
C21A C32A C33A Sc1 -53.3 . .
C31' C32A C33A Sc1 95.4 . .
C8A C7A C33A C32A -145.3 . .
C6A C7A C33A C32A 0.3 . .
Sc1 C7A C33A C32A -48.7 . .
C8A C7A C33A C34A 1.1 . .
C6A C7A C33A C34A 146.7 . .
Sc1 C7A C33A C34A 97.6 . .
C8A C7A C33A Sc1 -96.6 . .
C6A C7A C33A Sc1 49.0 . .
C32A C33A C34A C35A 144.2 . .
C7A C33A C34A C35A -0.7 . .
Sc1 C33A C34A C35A 73.2 . .
C32A C33A C34A C28' -2.9 . .
C7A C33A C34A C28' -147.8 . .
Sc1 C33A C34A C28' -74.0 . .
C28' C34A C35A C8A 145.3 . .
C33A C34A C35A C8A 0.2 . .
C28' C34A C35A C36A -2.8 . .
C33A C34A C35A C36A -148.0 . .
C7A C8A C35A C34A 0.5 . .
C9A C8A C35A C34A -144.1 . .
C7A C8A C35A C36A 148.3 . .
C9A C8A C35A C36A 3.7 . .
C34A C35A C36A C26' 0.2 . .
C8A C35A C36A C26' -145.1 . .
C34A C35A C36A C37A 148.2 . .
C8A C35A C36A C37A 2.9 . .
C26' C36A C37A C38A 5.1 . .
C35A C36A C37A C38A -142.5 . .
C26' C36A C37A C10A 142.9 . .
C35A C36A C37A C10A -4.7 . .
C11A C10A C37A C38A -1.6 . .
C9A C10A C37A C38A 142.5 . .
C11A C10A C37A C36A -143.7 . .
C9A C10A C37A C36A 0.5 . .
C36A C37A C38A C24' -4.4 . .
C10A C37A C38A C24' -146.6 . .
C36A C37A C38A C39A 143.7 . .
C10A C37A C38A C39A 1.5 . .
C37A C38A C39A C40' -152.7 . .
C24' C38A C39A C40' -3.8 . .
C37A C38A C39A C11A -0.9 . .
C24' C38A C39A C11A 148.0 . .
C12A C11A C39A C40' 1.6 . .
C10A C11A C39A C40' 150.5 . .
C12A C11A C39A C38A -149.0 . .
C10A C11A C39A C38A -0.1 . .
C23A C22A C40A C39' -3.6 . .
C21A C22A C40A C39' -139.5 . .
Sc1 C22A C40A C39' -88.6 . .
C23A C22A C40A C30' 144.6 . .
C21A C22A C40A C30' 8.7 . .
Sc1 C22A C40A C30' 59.6 . .
C9AA C1AA C2AA C3AA -145.1 . .
C5AA C1AA C2AA C3AA 4.2 . .
C9AA C1AA C2AA C12' 1.3 . .
C5AA C1AA C2AA C12' 150.6 . .
C1AA C2AA C3AA C15' 143.8 . .
C12' C2AA C3AA C15' -2.9 . .
C1AA C2AA C3AA C4AA -3.9 . .
C12' C2AA C3AA C4AA -150.5 . .
C15' C3AA C4AA C18' 0.9 . .
C2AA C3AA C4AA C18' 148.0 . .
C15' C3AA C4AA C5AA -145.0 . .
C2AA C3AA C4AA C5AA 2.1 . .
C18' C4AA C5AA C6AA -5.9 . .
C3AA C4AA C5AA C6AA 141.5 . .
C18' C4AA C5AA C1AA -147.1 . .
C3AA C4AA C5AA C1AA 0.3 . .
C9AA C1AA C5AA C6AA 7.0 . .
C2AA C1AA C5AA C6AA -145.9 . .
C9AA C1AA C5AA C4AA 150.3 . .
C2AA C1AA C5AA C4AA -2.6 . .
C4AA C5AA C6AA C20' 7.1 . .
C1AA C5AA C6AA C20' 141.9 . .
C4AA C5AA C6AA C7AA -143.4 . .
C1AA C5AA C6AA C7AA -8.5 . .
C5AA C6AA C7AA C8AA 8.1 . .
C20' C6AA C7AA C8AA -143.3 . .
C5AA C6AA C7AA C33' 148.1 . .
C20' C6AA C7AA C33' -3.3 . .
C6AA C7AA C8AA C9AA -5.3 . .
C33' C7AA C8AA C9AA -147.5 . .
C6AA C7AA C8AA C35' 143.2 . .
C33' C7AA C8AA C35' 1.0 . .
C2AA C1AA C9AA C8AA 142.3 . .
C5AA C1AA C9AA C8AA -4.1 . .
C2AA C1AA C9AA C10' -3.9 . .
C5AA C1AA C9AA C10' -150.3 . .
C7AA C8AA C9AA C1AA 3.4 . .
C35' C8AA C9AA C1AA -138.9 . .
C7AA C8AA C9AA C10' 149.9 . .
C35' C8AA C9AA C10' 7.6 . .
C1AA C9AA C10' C11' 3.3 . .
C8AA C9AA C10' C11' -146.6 . .
C1AA C9AA C10' C37' 144.4 . .
C8AA C9AA C10' C37' -5.5 . .
C37' C10' C11' C12' -146.7 . .
C9AA C10' C11' C12' -0.4 . .
C37' C10' C11' C39' -1.0 . .
C9AA C10' C11' C39' 145.3 . .
C10' C11' C12' C13' 143.8 . .
C39' C11' C12' C13' 1.8 . .
C10' C11' C12' C2AA -2.2 . .
C39' C11' C12' C2AA -144.2 . .
C1AA C2AA C12' C13' -146.4 . .
C3AA C2AA C12' C13' -1.3 . .
C1AA C2AA C12' C11' 1.9 . .
C3AA C2AA C12' C11' 146.9 . .
C11' C12' C13' C14' -141.1 . .
C2AA C12' C13' C14' 4.8 . .
C11' C12' C13' C30' -0.4 . .
C2AA C12' C13' C30' 145.5 . .
C12' C13' C14' C15' -4.1 . .
C30' C13' C14' C15' -148.4 . .
C12' C13' C14' C29' 145.3 . .
C30' C13' C14' C29' 0.9 . .
C4AA C3AA C15' C16' -5.1 . .
C2AA C3AA C15' C16' -144.9 . .
C4AA C3AA C15' C14' 143.6 . .
C2AA C3AA C15' C14' 3.8 . .
C13' C14' C15' C16' 148.6 . .
C29' C14' C15' C16' 2.7 . .
C13' C14' C15' C3AA -0.5 . .
C29' C14' C15' C3AA -146.3 . .
C3AA C15' C16' C27' 143.5 . .
C14' C15' C16' C27' -5.3 . .
C3AA C15' C16' C17' 3.8 . .
C14' C15' C16' C17' -145.0 . .
C15' C16' C17' C18' 1.3 . .
C27' C16' C17' C18' -147.3 . .
C15' C16' C17' C25' 147.8 . .
C27' C16' C17' C25' -0.8 . .
C25' C17' C18' C4AA -147.0 . .
C16' C17' C18' C4AA -5.2 . .
C25' C17' C18' C19' 1.9 . .
C16' C17' C18' C19' 143.7 . .
C3AA C4AA C18' C17' 4.2 . .
C5AA C4AA C18' C17' 150.2 . .
C3AA C4AA C18' C19' -143.7 . .
C5AA C4AA C18' C19' 2.2 . .
C17' C18' C19' C20' -147.8 . .
C4AA C18' C19' C20' 0.0 . .
C17' C18' C19' C23' 1.4 . .
C4AA C18' C19' C23' 149.2 . .
C5AA C6AA C20' C21' -145.6 . .
C7AA C6AA C20' C21' 4.8 . .
C5AA C6AA C20' C19' -4.3 . .
C7AA C6AA C20' C19' 146.1 . .
C23' C19' C20' C6AA -150.4 . .
C18' C19' C20' C6AA 0.9 . .
C23' C19' C20' C21' -2.5 . .
C18' C19' C20' C21' 148.8 . .
C6AA C20' C21' C32' -2.2 . .
C19' C20' C21' C32' -147.8 . .
C6AA C20' C21' C22' 147.3 . .
C19' C20' C21' C22' 1.7 . .
C32' C21' C22' C23' 149.3 . .
C20' C21' C22' C23' -0.3 . .
C32' C21' C22' C40' 7.0 . .
C20' C21' C22' C40' -142.6 . .
C40' C22' C23' C24' -2.0 . .
C21' C22' C23' C24' -143.9 . .
C40' C22' C23' C19' 140.8 . .
C21' C22' C23' C19' -1.1 . .
C20' C19' C23' C24' 143.3 . .
C18' C19' C23' C24' -8.2 . .
C20' C19' C23' C22' 2.3 . .
C18' C19' C23' C22' -149.1 . .
C22' C23' C24' C25' 146.9 . .
C19' C23' C24' C25' 10.7 . .
C22' C23' C24' C38A -2.5 . .
C19' C23' C24' C38A -138.7 . .
C37A C38A C24' C23' 149.2 . .
C39A C38A C24' C23' 5.4 . .
C37A C38A C24' C25' -0.5 . .
C39A C38A C24' C25' -144.3 . .
C23' C24' C25' C26' -145.6 . .
C38A C24' C25' C26' 5.0 . .
C23' C24' C25' C17' -7.0 . .
C38A C24' C25' C17' 143.6 . .
C18' C17' C25' C24' 0.8 . .
C16' C17' C25' C24' -145.4 . .
C18' C17' C25' C26' 146.6 . .
C16' C17' C25' C26' 0.5 . .
C35A C36A C26' C27' -0.6 . .
C37A C36A C26' C27' -148.1 . .
C35A C36A C26' C25' 146.5 . .
C37A C36A C26' C25' -1.0 . .
C24' C25' C26' C27' 144.2 . .
C17' C25' C26' C27' 0.0 . .
C24' C25' C26' C36A -4.3 . .
C17' C25' C26' C36A -148.4 . .
C36A C26' C27' C28' 3.9 . .
C25' C26' C27' C28' -144.2 . .
C36A C26' C27' C16' 147.6 . .
C25' C26' C27' C16' -0.6 . .
C15' C16' C27' C28' 3.7 . .
C17' C16' C27' C28' 148.3 . .
C15' C16' C27' C26' -143.8 . .
C17' C16' C27' C26' 0.8 . .
C26' C27' C28' C34A -6.2 . .
C16' C27' C28' C34A -148.8 . .
C26' C27' C28' C29' 143.3 . .
C16' C27' C28' C29' 0.7 . .
C35A C34A C28' C27' 5.7 . .
C33A C34A C28' C27' 147.3 . .
C35A C34A C28' C29' -145.8 . .
C33A C34A C28' C29' -4.2 . .
C15' C14' C29' C31' 147.1 . .
C13' C14' C29' C31' -1.3 . .
C15' C14' C29' C28' 1.1 . .
C13' C14' C29' C28' -147.2 . .
C27' C28' C29' C31' -142.7 . .
C34A C28' C29' C31' 7.2 . .
C27' C28' C29' C14' -2.7 . .
C34A C28' C29' C14' 147.1 . .
C39' C40A C30' C13' 1.7 . .
C22A C40A C30' C13' -147.2 . .
C39' C40A C30' C31' 143.9 . .
C22A C40A C30' C31' -5.1 . .
C12' C13' C30' C40A -1.5 . .
C14' C13' C30' C40A 146.3 . .
C12' C13' C30' C31' -148.1 . .
C14' C13' C30' C31' -0.2 . .
C14' C29' C31' C32A -145.9 . .
C28' C29' C31' C32A -3.2 . .
C14' C29' C31' C30' 1.1 . .
C28' C29' C31' C30' 143.8 . .
C21A C32A C31' C29' 145.2 . .
C33A C32A C31' C29' -3.9 . .
Sc1 C32A C31' C29' 78.8 . .
C21A C32A C31' C30' 2.2 . .
C33A C32A C31' C30' -146.9 . .
Sc1 C32A C31' C30' -64.2 . .
C40A C30' C31' C29' -148.1 . .
C13' C30' C31' C29' -0.6 . .
C40A C30' C31' C32A -0.3 . .
C13' C30' C31' C32A 147.2 . .
C20' C21' C32' C33' -1.9 . .
C22' C21' C32' C33' -148.6 . .
C20' C21' C32' C31A 145.3 . .
C22' C21' C32' C31A -1.4 . .
C29A C31A C32' C21' -145.2 . .
C30A C31A C32' C21' -2.1 . .
C29A C31A C32' C33' 3.9 . .
C30A C31A C32' C33' 146.9 . .
C21' C32' C33' C7AA 3.0 . .
C31A C32' C33' C7AA -145.7 . .
C21' C32' C33' C34' 141.9 . .
C31A C32' C33' C34' -6.8 . .
C8AA C7AA C33' C32' 145.3 . .
C6AA C7AA C33' C32' -0.3 . .
C8AA C7AA C33' C34' -1.1 . .
C6AA C7AA C33' C34' -146.7 . .
C27A C28A C34' C35' -5.7 . .
C29A C28A C34' C35' 145.8 . .
Sc2 C28A C34' C35' 63.1 . .
C27A C28A C34' C33' -147.3 . .
C29A C28A C34' C33' 4.2 . .
Sc2 C28A C34' C33' -78.4 . .
C27A C28A C34' Sc2 -68.9 . .
C29A C28A C34' Sc2 82.6 . .
C32' C33' C34' C35' -144.2 . .
C7AA C33' C34' C35' 0.7 . .
C32' C33' C34' C28A 2.9 . .
C7AA C33' C34' C28A 147.8 . .
C32' C33' C34' Sc2 -54.5 . .
C7AA C33' C34' Sc2 90.4 . .
C28A C34' C35' C8AA -145.3 . .
C33' C34' C35' C8AA -0.2 . .
Sc2 C34' C35' C8AA -95.5 . .
C28A C34' C35' C36' 2.8 . .
C33' C34' C35' C36' 148.0 . .
Sc2 C34' C35' C36' 52.6 . .
C28A C34' C35' Sc2 -49.8 . .
C33' C34' C35' Sc2 95.3 . .
C7AA C8AA C35' C34' -0.5 . .
C9AA C8AA C35' C34' 144.1 . .
C7AA C8AA C35' C36' -148.3 . .
C9AA C8AA C35' C36' -3.6 . .
C7AA C8AA C35' Sc2 -65.2 . .
C9AA C8AA C35' Sc2 79.4 . .
C27A C26A C36' C35' 0.6 . .
C25A C26A C36' C35' -146.5 . .
Sc2 C26A C36' C35' -49.5 . .
C27A C26A C36' C37' 148.1 . .
C25A C26A C36' C37' 1.0 . .
Sc2 C26A C36' C37' 98.0 . .
C27A C26A C36' Sc2 50.1 . .
C25A C26A C36' Sc2 -97.0 . .
C34' C35' C36' C26A -0.2 . .
C8AA C35' C36' C26A 145.1 . .
Sc2 C35' C36' C26A 45.6 . .
C34' C35' C36' C37' -148.3 . .
C8AA C35' C36' C37' -2.9 . .
Sc2 C35' C36' C37' -102.4 . .
C34' C35' C36' Sc2 -45.8 . .
C8AA C35' C36' Sc2 99.5 . .
C26A C36' C37' C38' -5.0 . .
C35' C36' C37' C38' 142.5 . .
Sc2 C36' C37' C38' 64.0 . .
C26A C36' C37' C10' -142.9 . .
C35' C36' C37' C10' 4.7 . .
Sc2 C36' C37' C10' -73.8 . .
C11' C10' C37' C38' 1.6 . .
C9AA C10' C37' C38' -142.5 . .
C11' C10' C37' C36' 143.7 . .
C9AA C10' C37' C36' -0.4 . .
C36' C37' C38' C24A 4.4 . .
C10' C37' C38' C24A 146.6 . .
C36' C37' C38' C39' -143.7 . .
C10' C37' C38' C39' -1.5 . .
C23A C24A C38' C37' -149.2 . .
C25A C24A C38' C37' 0.5 . .
C23A C24A C38' C39' -5.4 . .
C25A C24A C38' C39' 144.3 . .
C30' C40A C39' C38' -148.2 . .
C22A C40A C39' C38' 0.7 . .
C30' C40A C39' C11' -0.2 . .
C22A C40A C39' C11' 148.7 . .
C37' C38' C39' C40A 152.7 . .
C24A C38' C39' C40A 3.8 . .
C37' C38' C39' C11' 0.9 . .
C24A C38' C39' C11' -148.0 . .
C12' C11' C39' C40A -1.6 . .
C10' C11' C39' C40A -150.5 . .
C12' C11' C39' C38' 149.0 . .
C10' C11' C39' C38' 0.1 . .
C38A C39A C40' C30A 148.2 . .
C11A C39A C40' C30A 0.2 . .
C38A C39A C40' C22' -0.7 . .
C11A C39A C40' C22' -148.7 . .
C13A C30A C40' C39A -1.7 . .
C31A C30A C40' C39A -143.9 . .
C13A C30A C40' C22' 147.2 . .
C31A C30A C40' C22' 5.1 . .
C23' C22' C40' C39A 3.6 . .
C21' C22' C40' C39A 139.5 . .
C23' C22' C40' C30A -144.6 . .
C21' C22' C40' C30A -8.7 . .
C3B C1B C2B C3B 3.07(6) 5_665 .
C4B C1B C2B C3B -178.2 . .
C1B C2B C3B C1B -3.13(6) . 5_665
C15 N2 Zn1 N3 176.2(3) . .
C18 N2 Zn1 N3 -1.6(3) . .
C15 N2 Zn1 N1 -10.0(3) . .
C18 N2 Zn1 N1 172.2(3) . .
C15 N2 Zn1 N4 -99.8(15) . .
C18 N2 Zn1 N4 82.4(15) . .
C26 N3 Zn1 N2 4.2(3) . .
C29 N3 Zn1 N2 178.7(3) . .
C26 N3 Zn1 N1 -78.1(8) . .
C29 N3 Zn1 N1 96.4(8) . .
C26 N3 Zn1 N4 -172.3(3) . .
C29 N3 Zn1 N4 2.2(4) . .
C4 N1 Zn1 N2 15.7(4) . .
C1 N1 Zn1 N2 -177.6(3) . .
C4 N1 Zn1 N3 98.0(8) . .
C1 N1 Zn1 N3 -95.3(8) . .
C4 N1 Zn1 N4 -167.8(3) . .
C1 N1 Zn1 N4 -1.2(3) . .
C43 N4 Zn1 N2 86.5(15) . .
C40 N4 Zn1 N2 -92.0(15) . .
C43 N4 Zn1 N3 170.6(3) . .
C40 N4 Zn1 N3 -8.0(3) . .
C43 N4 Zn1 N1 -3.2(4) . .
C40 N4 Zn1 N1 178.3(3) . .
C88 N7 Zn2 N5 113(9) . .
C91 N7 Zn2 N5 -59(9) . .
C88 N7 Zn2 N6 -1.1(3) . .
C91 N7 Zn2 N6 -172.6(3) . .
C88 N7 Zn2 N8 -177.4(3) . .
C91 N7 Zn2 N8 11.2(3) . .
C63 N5 Zn2 N7 70(9) . .
C66 N5 Zn2 N7 -108(9) . .
C63 N5 Zn2 N6 -176.0(3) . .
C66 N5 Zn2 N6 5.6(3) . .
C63 N5 Zn2 N8 0.2(3) . .
C66 N5 Zn2 N8 -178.2(3) . .
C77 N6 Zn2 N7 176.3(3) . .
C80 N6 Zn2 N7 -4.5(3) . .
C77 N6 Zn2 N5 -3.1(3) . .
C80 N6 Zn2 N5 176.0(3) . .
C77 N6 Zn2 N8 -85.7(13) . .
C80 N6 Zn2 N8 93.4(13) . .
C105 N8 Zn2 N7 178.0(3) . .
C102 N8 Zn2 N7 -3.8(3) . .
C105 N8 Zn2 N5 -2.6(3) . .
C102 N8 Zn2 N5 175.6(3) . .
C105 N8 Zn2 N6 80.1(13) . .
C102 N8 Zn2 N6 -101.8(13) . .
C4D C2D C3D C4D 2.3(19) 7_666 .
C1D C2D C3D C4D 179.6 . .
C2D C3D C4D C2D -2.2(18) . 7_666
C6D' C1D' C2D' C3D' 0.0 . .
C6D' C1D' C2D' C7D' -161.7(14) . .
C1D' C2D' C3D' C4D' 0.0 . .
C7D' C2D' C3D' C4D' 162.7(12) . .
C2D' C3D' C4D' C5D' 0.0 . .
C3D' C4D' C5D' C6D' 0.0 . .
C3D' C4D' C5D' C8D' -179.5(14) . .
C4D' C5D' C6D' C1D' 0.0 . .
C8D' C5D' C6D' C1D' 179.4(17) . .
C2D' C1D' C6D' C5D' 0.0 . .
C6E C1E C2E C3E 0.0 . .
C7E C1E C2E C3E -179.7(8) . .
C1E C2E C3E C4E 0.0 . .
C2E C3E C4E C5E 0.0 . .
C2E C3E C4E C8E 179.8(13) . .
C3E C4E C5E C6E 0.0 . .
C8E C4E C5E C6E -179.7(17) . .
C4E C5E C6E C1E 0.0 . .
C2E C1E C6E C5E 0.0 . .
C7E C1E C6E C5E 179.7(8) . .
Sc2 N1A Sc1 C20A -2.59(4) . .
Sc2 N1A Sc1 C21A 95.78(3) . .
Sc2 N1A Sc1 C6A -73.70(2) . .
Sc2 N1A Sc1 C32A 148.75(2) . .
Sc2 N1A Sc1 C19A 11.911(14) . .
Sc2 N1A Sc1 C7A -122.701(15) . .
Sc2 N1A Sc1 C33A -168.526(15) . .
Sc2 N1A Sc1 C22A 75.158(16) . .
Sc2 N1A Sc1 C5A -60.423(12) . .
Sc2 N1A Sc1 Sc1 -171.6 . 2_655
C6A C20A Sc1 N1A -99.46(4) . .
C21A C20A Sc1 N1A 128.23(4) . .
C19A C20A Sc1 N1A 21.23(4) . .
C6A C20A Sc1 C21A 132.3 . .
C19A C20A Sc1 C21A -107.0 . .
C21A C20A Sc1 C6A -132.3 . .
C19A C20A Sc1 C6A 120.7 . .
C6A C20A Sc1 C32A 102.7 . .
C21A C20A Sc1 C32A -29.6 . .
C19A C20A Sc1 C32A -136.6 . .
C6A C20A Sc1 C19A -120.7 . .
C21A C20A Sc1 C19A 107.0 . .
C6A C20A Sc1 C7A 32.2 . .
C21A C20A Sc1 C7A -100.1 . .
C19A C20A Sc1 C7A 152.9 . .
C6A C20A Sc1 C33A 69.0 . .
C21A C20A Sc1 C33A -63.3 . .
C19A C20A Sc1 C33A -170.3 . .
C6A C20A Sc1 C22A 170.0 . .
C21A C20A Sc1 C22A 37.7 . .
C19A C20A Sc1 C22A -69.3 . .
C6A C20A Sc1 C5A -30.6 . .
C21A C20A Sc1 C5A -162.9 . .
C19A C20A Sc1 C5A 90.1 . .
C6A C20A Sc1 Sc2 -101.276(11) . .
C21A C20A Sc1 Sc2 126.417(14) . .
C19A C20A Sc1 Sc2 19.421(11) . .
C6A C20A Sc1 Sc1 42.77(9) . 2_655
C21A C20A Sc1 Sc1 -89.54(9) . 2_655
C19A C20A Sc1 Sc1 163.46(9) . 2_655
C32A C21A Sc1 N1A 87.08(3) . .
C20A C21A Sc1 N1A -144.74(3) . .
C22A C21A Sc1 N1A -33.25(3) . .
C32A C21A Sc1 C20A -128.2 . .
C22A C21A Sc1 C20A 111.5 . .
C32A C21A Sc1 C6A -99.9 . .
C20A C21A Sc1 C6A 28.3 . .
C22A C21A Sc1 C6A 139.8 . .
C20A C21A Sc1 C32A 128.2 . .
C22A C21A Sc1 C32A -120.3 . .
C32A C21A Sc1 C19A -168.2 . .
C20A C21A Sc1 C19A -40.0 . .
C22A C21A Sc1 C19A 71.5 . .
C32A C21A Sc1 C7A -63.3 . .
C20A C21A Sc1 C7A 64.9 . .
C22A C21A Sc1 C7A 176.3 . .
C32A C21A Sc1 C33A -28.3 . .
C20A C21A Sc1 C33A 99.8 . .
C22A C21A Sc1 C33A -148.7 . .
C32A C21A Sc1 C22A 120.3 . .
C20A C21A Sc1 C22A -111.5 . .
C32A C21A Sc1 C5A -114.2 . .
C20A C21A Sc1 C5A 13.9 . .
C22A C21A Sc1 C5A 125.4 . .
C32A C21A Sc1 Sc2 146.80(2) . .
C20A C21A Sc1 Sc2 -85.016(19) . .
C22A C21A Sc1 Sc2 26.473(19) . .
C32A C21A Sc1 Sc1 38.184(18) . 2_655
C20A C21A Sc1 Sc1 166.37(2) . 2_655
C22A C21A Sc1 Sc1 -82.144(19) . 2_655
C5A C6A Sc1 N1A 25.74(2) . .
C20A C6A Sc1 N1A 145.01(2) . .
C7A C6A Sc1 N1A -89.98(2) . .
C5A C6A Sc1 C20A -119.3 . .
C7A C6A Sc1 C20A 125.0 . .
C5A C6A Sc1 C21A -148.7 . .
C20A C6A Sc1 C21A -29.5 . .
C7A C6A Sc1 C21A 95.6 . .
C5A C6A Sc1 C32A 176.4 . .
C20A C6A Sc1 C32A -64.4 . .
C7A C6A Sc1 C32A 60.6 . .
C5A C6A Sc1 C19A -85.5 . .
C20A C6A Sc1 C19A 33.7 . .
C7A C6A Sc1 C19A 158.8 . .
C5A C6A Sc1 C7A 115.7 . .
C20A C6A Sc1 C7A -125.0 . .
C5A C6A Sc1 C33A 144.8 . .
C20A C6A Sc1 C33A -95.9 . .
C7A C6A Sc1 C33A 29.1 . .
C5A C6A Sc1 C22A -127.7 . .
C20A C6A Sc1 C22A -8.4 . .
C7A C6A Sc1 C22A 116.6 . .
C20A C6A Sc1 C5A 119.3 . .
C7A C6A Sc1 C5A -115.7 . .
C5A C6A Sc1 Sc2 -16.212(13) . .
C20A C6A Sc1 Sc2 103.055(14) . .
C7A C6A Sc1 Sc2 -131.928(13) . .
C5A C6A Sc1 Sc1 69.206(17) . 2_655
C20A C6A Sc1 Sc1 -171.53(2) . 2_655
C7A C6A Sc1 Sc1 -46.510(15) . 2_655
C21A C32A Sc1 N1A -136.772(18) . .
C33A C32A Sc1 N1A 93.511(15) . .
C31' C32A Sc1 N1A -19.238(16) . .
C21A C32A Sc1 C20A 32.3 . .
C33A C32A Sc1 C20A -97.4 . .
C31' C32A Sc1 C20A 149.8 . .
C33A C32A Sc1 C21A -129.7 . .
C31' C32A Sc1 C21A 117.5 . .
C21A C32A Sc1 C6A 68.4 . .
C33A C32A Sc1 C6A -61.3 . .
C31' C32A Sc1 C6A -174.1 . .
C21A C32A Sc1 C19A 9.8 . .
C33A C32A Sc1 C19A -120.0 . .
C31' C32A Sc1 C19A 127.3 . .
C21A C32A Sc1 C7A 103.1 . .
C33A C32A Sc1 C7A -26.6 . .
C31' C32A Sc1 C7A -139.4 . .
C21A C32A Sc1 C33A 129.7 . .
C31' C32A Sc1 C33A -112.7 . .
C21A C32A Sc1 C22A -34.4 . .
C33A C32A Sc1 C22A -164.1 . .
C31' C32A Sc1 C22A 83.2 . .
C21A C32A Sc1 C5A 70.2 . .
C33A C32A Sc1 C5A -59.5 . .
C31' C32A Sc1 C5A -172.3 . .
C21A C32A Sc1 Sc2 -82.21(4) . .
C33A C32A Sc1 Sc2 148.08(5) . .
C31' C32A Sc1 Sc2 35.33(4) . .
C21A C32A Sc1 Sc1 -155.573(12) . 2_655
C33A C32A Sc1 Sc1 74.710(8) . 2_655
C31' C32A Sc1 Sc1 -38.039(9) . 2_655
C20A C19A Sc1 N1A -170.816(15) . .
C23A C19A Sc1 N1A 72.138(12) . .
C18A C19A Sc1 N1A -48.153(12) . .
C23A C19A Sc1 C20A -117.0 . .
C18A C19A Sc1 C20A 122.7 . .
C20A C19A Sc1 C21A 44.6 . .
C23A C19A Sc1 C21A -72.4 . .
C18A C19A Sc1 C21A 167.3 . .
C20A C19A Sc1 C6A -35.8 . .
C23A C19A Sc1 C6A -152.8 . .
C18A C19A Sc1 C6A 86.9 . .
C20A C19A Sc1 C32A 38.0 . .
C23A C19A Sc1 C32A -79.0 . .
C18A C19A Sc1 C32A 160.7 . .
C20A C19A Sc1 C7A -23.7 . .
C23A C19A Sc1 C7A -140.8 . .
C18A C19A Sc1 C7A 98.9 . .
C20A C19A Sc1 C33A 9.5 . .
C23A C19A Sc1 C33A -107.5 . .
C18A C19A Sc1 C33A 132.2 . .
C20A C19A Sc1 C22A 86.3 . .
C23A C19A Sc1 C22A -30.7 . .
C18A C19A Sc1 C22A -151.0 . .
C20A C19A Sc1 C5A -68.5 . .
C23A C19A Sc1 C5A 174.5 . .
C18A C19A Sc1 C5A 54.2 . .
C20A C19A Sc1 Sc2 -163.872(9) . .
C23A C19A Sc1 Sc2 79.082(7) . .
C18A C19A Sc1 Sc2 -41.209(7) . .
C20A C19A Sc1 Sc1 -174.53(3) . 2_655
C23A C19A Sc1 Sc1 68.43(3) . 2_655
C18A C19A Sc1 Sc1 -51.86(3) . 2_655
C8A C7A Sc1 N1A 4.314(15) . .
C6A C7A Sc1 N1A 126.703(15) . .
C33A C7A Sc1 N1A -102.370(17) . .
C8A C7A Sc1 C20A -155.3 . .
C6A C7A Sc1 C20A -32.9 . .
C33A C7A Sc1 C20A 98.0 . .
C8A C7A Sc1 C21A 166.1 . .
C6A C7A Sc1 C21A -71.5 . .
C33A C7A Sc1 C21A 59.4 . .
C8A C7A Sc1 C6A -122.4 . .
C33A C7A Sc1 C6A 130.9 . .
C8A C7A Sc1 C32A 131.2 . .
C6A C7A Sc1 C32A -106.4 . .
C33A C7A Sc1 C32A 24.5 . .
C8A C7A Sc1 C19A -140.6 . .
C6A C7A Sc1 C19A -18.2 . .
C33A C7A Sc1 C19A 112.7 . .
C8A C7A Sc1 C33A 106.7 . .
C6A C7A Sc1 C33A -130.9 . .
C8A C7A Sc1 C22A 168.2 . .
C6A C7A Sc1 C22A -69.4 . .
C33A C7A Sc1 C22A 61.5 . .
C8A C7A Sc1 C5A -89.9 . .
C6A C7A Sc1 C5A 32.5 . .
C33A C7A Sc1 C5A 163.4 . .
C8A C7A Sc1 Sc2 -45.73(2) . .
C6A C7A Sc1 Sc2 76.660(18) . .
C33A C7A Sc1 Sc2 -152.41(2) . .
C8A C7A Sc1 Sc1 26.306(10) . 2_655
C6A C7A Sc1 Sc1 148.696(10) . 2_655
C33A C7A Sc1 Sc1 -80.378(12) . 2_655
C32A C33A Sc1 N1A -115.806(16) . .
C7A C33A Sc1 N1A 107.714(12) . .
C34A C33A Sc1 N1A 7.354(13) . .
C32A C33A Sc1 C20A 69.4 . .
C7A C33A Sc1 C20A -67.1 . .
C34A C33A Sc1 C20A -167.4 . .
C32A C33A Sc1 C21A 30.2 . .
C7A C33A Sc1 C21A -106.3 . .
C34A C33A Sc1 C21A 153.4 . .
C32A C33A Sc1 C6A 107.3 . .
C7A C33A Sc1 C6A -29.2 . .
C34A C33A Sc1 C6A -129.5 . .
C7A C33A Sc1 C32A -136.5 . .
C34A C33A Sc1 C32A 123.2 . .
C32A C33A Sc1 C19A 63.8 . .
C7A C33A Sc1 C19A -72.7 . .
C34A C33A Sc1 C19A -173.0 . .
C32A C33A Sc1 C7A 136.5 . .
C34A C33A Sc1 C7A -100.4 . .
C32A C33A Sc1 C22A 13.5 . .
C7A C33A Sc1 C22A -123.0 . .
C34A C33A Sc1 C22A 136.6 . .
C32A C33A Sc1 C5A 123.3 . .
C7A C33A Sc1 C5A -13.2 . .
C34A C33A Sc1 C5A -113.6 . .
C32A C33A Sc1 Sc2 -138.74(4) . .
C7A C33A Sc1 Sc2 84.78(4) . .
C34A C33A Sc1 Sc2 -15.58(4) . .
C32A C33A Sc1 Sc1 -114.365(13) . 2_655
C7A C33A Sc1 Sc1 109.154(8) . 2_655
C34A C33A Sc1 Sc1 8.794(9) . 2_655
C23A C22A Sc1 N1A -83.050(10) . .
C40A C22A Sc1 N1A 38.204(11) . .
C21A C22A Sc1 N1A 162.129(16) . .
C23A C22A Sc1 C20A 72.7 . .
C40A C22A Sc1 C20A -166.1 . .
C21A C22A Sc1 C20A -42.2 . .
C23A C22A Sc1 C21A 114.8 . .
C40A C22A Sc1 C21A -123.9 . .
C23A C22A Sc1 C6A 78.5 . .
C40A C22A Sc1 C6A -160.2 . .
C21A C22A Sc1 C6A -36.3 . .
C23A C22A Sc1 C32A 149.8 . .
C40A C22A Sc1 C32A -88.9 . .
C21A C22A Sc1 C32A 35.0 . .
C23A C22A Sc1 C19A 31.5 . .
C40A C22A Sc1 C19A 152.7 . .
C21A C22A Sc1 C19A -83.4 . .
C23A C22A Sc1 C7A 111.1 . .
C40A C22A Sc1 C7A -127.6 . .
C21A C22A Sc1 C7A -3.7 . .
C23A C22A Sc1 C33A 141.4 . .
C40A C22A Sc1 C33A -97.3 . .
C21A C22A Sc1 C33A 26.6 . .
C23A C22A Sc1 C5A 54.9 . .
C40A C22A Sc1 C5A 176.1 . .
C21A C22A Sc1 C5A -59.9 . .
C23A C22A Sc1 Sc2 -46.927(8) . .
C40A C22A Sc1 Sc2 74.327(8) . .
C21A C22A Sc1 Sc2 -161.748(14) . .
C23A C22A Sc1 Sc1 -115.747(11) . 2_655
C40A C22A Sc1 Sc1 5.507(11) . 2_655
C21A C22A Sc1 Sc1 129.432(16) . 2_655
C6A C5A Sc1 N1A -162.874(15) . .
C4A C5A Sc1 N1A 62.324(8) . .
C1A C5A Sc1 N1A -40.091(8) . .
C6A C5A Sc1 C20A 38.7 . .
C4A C5A Sc1 C20A -96.1 . .
C1A C5A Sc1 C20A 161.5 . .
C6A C5A Sc1 C21A 28.4 . .
C4A C5A Sc1 C21A -106.4 . .
C1A C5A Sc1 C21A 151.2 . .
C4A C5A Sc1 C6A -134.8 . .
C1A C5A Sc1 C6A 122.8 . .
C6A C5A Sc1 C32A -3.6 . .
C4A C5A Sc1 C32A -138.4 . .
C1A C5A Sc1 C32A 119.1 . .
C6A C5A Sc1 C19A 78.0 . .
C4A C5A Sc1 C19A -56.8 . .
C1A C5A Sc1 C19A -159.2 . .
C6A C5A Sc1 C7A -40.4 . .
C4A C5A Sc1 C7A -175.2 . .
C1A C5A Sc1 C7A 82.4 . .
C6A C5A Sc1 C33A -30.9 . .
C4A C5A Sc1 C33A -165.7 . .
C1A C5A Sc1 C33A 91.9 . .
C6A C5A Sc1 C22A 57.1 . .
C4A C5A Sc1 C22A -77.7 . .
C1A C5A Sc1 C22A 179.9 . .
C6A C5A Sc1 Sc2 166.364(12) . .
C4A C5A Sc1 Sc2 31.562(5) . .
C1A C5A Sc1 Sc2 -70.853(6) . .
C6A C5A Sc1 Sc1 -131.745(16) . 2_655
C4A C5A Sc1 Sc1 93.453(9) . 2_655
C1A C5A Sc1 Sc1 -8.961(10) . 2_655
C27A C28A Sc2 Sc2 122.783(8) . 2_655
C34' C28A Sc2 Sc2 3.193(9) . 2_655
C29A C28A Sc2 Sc2 -112.831(8) . 2_655
C27A C28A Sc2 N1A -174.07(8) . .
C34' C28A Sc2 N1A 66.34(7) . .
C29A C28A Sc2 N1A -49.69(7) . .
C34' C28A Sc2 C27A -119.6 . .
C29A C28A Sc2 C27A 124.4 . .
C27A C28A Sc2 C34' 119.6 . .
C29A C28A Sc2 C34' -116.0 . .
C27A C28A Sc2 C29A -124.4 . .
C34' C28A Sc2 C29A 116.0 . .
C27A C28A Sc2 C26A 28.8 . .
C34' C28A Sc2 C26A -90.8 . .
C29A C28A Sc2 C26A 153.1 . .
C27A C28A Sc2 C16A -35.9 . .
C34' C28A Sc2 C16A -155.5 . .
C29A C28A Sc2 C16A 88.5 . .
C27A C28A Sc2 C35' 94.1 . .
C34' C28A Sc2 C35' -25.5 . .
C29A C28A Sc2 C35' -141.5 . .
C27A C28A Sc2 C14A -94.6 . .
C34' C28A Sc2 C14A 145.8 . .
C29A C28A Sc2 C14A 29.8 . .
C27A C28A Sc2 C36' 62.0 . .
C34' C28A Sc2 C36' -57.6 . .
C29A C28A Sc2 C36' -173.6 . .
C27A C28A Sc2 C15A -63.9 . .
C34' C28A Sc2 C15A 176.5 . .
C29A C28A Sc2 C15A 60.5 . .
Sc1 N1A Sc2 Sc2 -138.0 . 2_655
Sc1 N1A Sc2 C28A 157.06(8) . .
Sc1 N1A Sc2 C27A -13.97(4) . .
Sc1 N1A Sc2 C34' -150.76(3) . .
Sc1 N1A Sc2 C29A 118.402(19) . .
Sc1 N1A Sc2 C26A -49.371(16) . .
Sc1 N1A Sc2 C16A 25.157(18) . .
Sc1 N1A Sc2 C35' -118.84(2) . .
Sc1 N1A Sc2 C14A 84.973(13) . .
Sc1 N1A Sc2 C36' -83.716(18) . .
Sc1 N1A Sc2 C15A 52.322(13) . .
C28A C27A Sc2 Sc2 -66.216(10) . 2_655
C26A C27A Sc2 Sc2 63.644(9) . 2_655
C16A C27A Sc2 Sc2 175.201(8) . 2_655
C26A C27A Sc2 C28A 129.9 . .
C16A C27A Sc2 C28A -118.6 . .
C28A C27A Sc2 N1A 176.47(5) . .
C26A C27A Sc2 N1A -53.67(4) . .
C16A C27A Sc2 N1A 57.88(4) . .
C28A C27A Sc2 C34' -35.9 . .
C26A C27A Sc2 C34' 94.0 . .
C16A C27A Sc2 C34' -154.5 . .
C28A C27A Sc2 C29A 33.1 . .
C26A C27A Sc2 C29A 162.9 . .
C16A C27A Sc2 C29A -85.5 . .
C28A C27A Sc2 C26A -129.9 . .
C16A C27A Sc2 C26A 111.6 . .
C28A C27A Sc2 C16A 118.6 . .
C26A C27A Sc2 C16A -111.6 . .
C28A C27A Sc2 C35' -68.4 . .
C26A C27A Sc2 C35' 61.4 . .
C16A C27A Sc2 C35' 173.0 . .
C28A C27A Sc2 C14A 67.2 . .
C26A C27A Sc2 C14A -162.9 . .
C16A C27A Sc2 C14A -51.3 . .
C28A C27A Sc2 C36' -101.1 . .
C26A C27A Sc2 C36' 28.7 . .
C16A C27A Sc2 C36' 140.3 . .
C28A C27A Sc2 C15A 97.8 . .
C26A C27A Sc2 C15A -132.3 . .
C16A C27A Sc2 C15A -20.8 . .
C35' C34' Sc2 Sc2 51.73(2) . 2_655
C28A C34' Sc2 Sc2 -176.232(11) . 2_655
C33' C34' Sc2 Sc2 -55.826(19) . 2_655
C35' C34' Sc2 C28A -132.0 . .
C33' C34' Sc2 C28A 120.4 . .
C35' C34' Sc2 N1A 66.63(2) . .
C28A C34' Sc2 N1A -161.34(3) . .
C33' C34' Sc2 N1A -40.93(2) . .
C35' C34' Sc2 C27A -95.1 . .
C28A C34' Sc2 C27A 36.9 . .
C33' C34' Sc2 C27A 157.3 . .
C35' C34' Sc2 C29A -169.9 . .
C28A C34' Sc2 C29A -37.9 . .
C33' C34' Sc2 C29A 82.5 . .
C35' C34' Sc2 C26A -58.2 . .
C28A C34' Sc2 C26A 73.8 . .
C33' C34' Sc2 C26A -165.7 . .
C35' C34' Sc2 C16A -110.1 . .
C28A C34' Sc2 C16A 21.9 . .
C33' C34' Sc2 C16A 142.4 . .
C28A C34' Sc2 C35' 132.0 . .
C33' C34' Sc2 C35' -107.6 . .
C35' C34' Sc2 C14A -161.3 . .
C28A C34' Sc2 C14A -29.3 . .
C33' C34' Sc2 C14A 91.2 . .
C35' C34' Sc2 C36' -26.4 . .
C28A C34' Sc2 C36' 105.7 . .
C33' C34' Sc2 C36' -133.9 . .
C35' C34' Sc2 C15A -135.5 . .
C28A C34' Sc2 C15A -3.4 . .
C33' C34' Sc2 C15A 117.0 . .
C31A C29A Sc2 Sc2 -52.507(7) . 2_655
C14A C29A Sc2 Sc2 -160.488(6) . 2_655
C28A C29A Sc2 Sc2 74.361(10) . 2_655
C31A C29A Sc2 C28A -126.9 . .
C14A C29A Sc2 C28A 125.2 . .
C31A C29A Sc2 N1A 38.350(15) . .
C14A C29A Sc2 N1A -69.630(14) . .
C28A C29A Sc2 N1A 165.22(2) . .
C31A C29A Sc2 C27A -161.2 . .
C14A C29A Sc2 C27A 90.8 . .
C28A C29A Sc2 C27A -34.3 . .
C31A C29A Sc2 C34' -88.6 . .
C14A C29A Sc2 C34' 163.4 . .
C28A C29A Sc2 C34' 38.3 . .
C31A C29A Sc2 C26A -151.4 . .
C14A C29A Sc2 C26A 100.6 . .
C28A C29A Sc2 C26A -24.6 . .
C31A C29A Sc2 C16A 159.0 . .
C14A C29A Sc2 C16A 51.1 . .
C28A C29A Sc2 C16A -74.1 . .
C31A C29A Sc2 C35' -93.7 . .
C14A C29A Sc2 C35' 158.3 . .
C28A C29A Sc2 C35' 33.2 . .
C31A C29A Sc2 C14A 108.0 . .
C28A C29A Sc2 C14A -125.2 . .
C31A C29A Sc2 C36' -120.4 . .
C14A C29A Sc2 C36' 131.6 . .
C28A C29A Sc2 C36' 6.5 . .
C31A C29A Sc2 C15A 131.6 . .
C14A C29A Sc2 C15A 23.6 . .
C28A C29A Sc2 C15A -101.6 . .
C27A C26A Sc2 Sc2 -124.483(10) . 2_655
C36' C26A Sc2 Sc2 3.910(8) . 2_655
C25A C26A Sc2 Sc2 121.567(9) . 2_655
C27A C26A Sc2 C28A -31.7 . .
C36' C26A Sc2 C28A 96.7 . .
C25A C26A Sc2 C28A -145.6 . .
C27A C26A Sc2 N1A 155.247(16) . .
C36' C26A Sc2 N1A -76.360(13) . .
C25A C26A Sc2 N1A 41.297(14) . .
C36' C26A Sc2 C27A 128.4 . .
C25A C26A Sc2 C27A -114.0 . .
C27A C26A Sc2 C34' -71.5 . .
C36' C26A Sc2 C34' 56.8 . .
C25A C26A Sc2 C34' 174.5 . .
C27A C26A Sc2 C29A -15.7 . .
C36' C26A Sc2 C29A 112.7 . .
C25A C26A Sc2 C29A -129.6 . .
C27A C26A Sc2 C16A 40.9 . .
C36' C26A Sc2 C16A 169.3 . .
C25A C26A Sc2 C16A -73.0 . .
C27A C26A Sc2 C35' -102.2 . .
C36' C26A Sc2 C35' 26.2 . .
C25A C26A Sc2 C35' 143.8 . .
C27A C26A Sc2 C14A 16.5 . .
C36' C26A Sc2 C14A 144.9 . .
C25A C26A Sc2 C14A -97.5 . .
C27A C26A Sc2 C36' -128.4 . .
C25A C26A Sc2 C36' 117.7 . .
C27A C26A Sc2 C15A 39.3 . .
C36' C26A Sc2 C15A 167.7 . .
C25A C26A Sc2 C15A -74.6 . .
C15A C16A Sc2 Sc2 -146.38(2) . 2_655
C27A C16A Sc2 Sc2 -8.818(15) . 2_655
C17A C16A Sc2 Sc2 94.31(2) . 2_655
C15A C16A Sc2 C28A -99.8 . .
C27A C16A Sc2 C28A 37.8 . .
C17A C16A Sc2 C28A 140.9 . .
C15A C16A Sc2 N1A 68.348(15) . .
C27A C16A Sc2 N1A -154.09(3) . .
C17A C16A Sc2 N1A -50.960(15) . .
C15A C16A Sc2 C27A -137.6 . .
C17A C16A Sc2 C27A 103.1 . .
C15A C16A Sc2 C34' -114.5 . .
C27A C16A Sc2 C34' 23.0 . .
C17A C16A Sc2 C34' 126.1 . .
C15A C16A Sc2 C29A -59.3 . .
C27A C16A Sc2 C29A 78.2 . .
C17A C16A Sc2 C29A -178.6 . .
C15A C16A Sc2 C26A -176.4 . .
C27A C16A Sc2 C26A -38.9 . .
C17A C16A Sc2 C26A 64.2 . .
C15A C16A Sc2 C35' -144.4 . .
C27A C16A Sc2 C35' -6.9 . .
C17A C16A Sc2 C35' 96.2 . .
C15A C16A Sc2 C14A -27.6 . .
C27A C16A Sc2 C14A 110.0 . .
C17A C16A Sc2 C14A -146.9 . .
C15A C16A Sc2 C36' -170.9 . .
C27A C16A Sc2 C36' -33.3 . .
C17A C16A Sc2 C36' 69.8 . .
C27A C16A Sc2 C15A 137.6 . .
C17A C16A Sc2 C15A -119.3 . .
C34' C35' Sc2 Sc2 -105.04(3) . 2_655
C8AA C35' Sc2 Sc2 1.87(2) . 2_655
C36' C35' Sc2 Sc2 120.31(3) . 2_655
C34' C35' Sc2 C28A 30.9 . .
C8AA C35' Sc2 C28A 137.8 . .
C36' C35' Sc2 C28A -103.8 . .
C34' C35' Sc2 N1A -132.968(16) . .
C8AA C35' Sc2 N1A -26.057(14) . .
C36' C35' Sc2 N1A 92.379(11) . .
C34' C35' Sc2 C27A 72.0 . .
C8AA C35' Sc2 C27A 178.9 . .
C36' C35' Sc2 C27A -62.6 . .
C8AA C35' Sc2 C34' 106.9 . .
C36' C35' Sc2 C34' -134.7 . .
C34' C35' Sc2 C29A 8.8 . .
C8AA C35' Sc2 C29A 115.8 . .
C36' C35' Sc2 C29A -125.8 . .
C34' C35' Sc2 C26A 108.3 . .
C8AA C35' Sc2 C26A -144.8 . .
C36' C35' Sc2 C26A -26.4 . .
C34' C35' Sc2 C16A 76.4 . .
C8AA C35' Sc2 C16A -176.7 . .
C36' C35' Sc2 C16A -58.3 . .
C34' C35' Sc2 C14A 22.0 . .
C8AA C35' Sc2 C14A 128.9 . .
C36' C35' Sc2 C14A -112.7 . .
C34' C35' Sc2 C36' 134.7 . .
C8AA C35' Sc2 C36' -118.4 . .
C34' C35' Sc2 C15A 57.2 . .
C8AA C35' Sc2 C15A 164.1 . .
C36' C35' Sc2 C15A -77.5 . .
C15A C14A Sc2 Sc2 165.087(14) . 2_655
C13A C14A Sc2 Sc2 -77.849(13) . 2_655
C29A C14A Sc2 Sc2 27.769(8) . 2_655
C15A C14A Sc2 C28A 102.8 . .
C13A C14A Sc2 C28A -140.1 . .
C29A C14A Sc2 C28A -34.5 . .
C15A C14A Sc2 N1A -92.829(9) . .
C13A C14A Sc2 N1A 24.235(11) . .
C29A C14A Sc2 N1A 129.853(15) . .
C15A C14A Sc2 C27A 61.5 . .
C13A C14A Sc2 C27A 178.5 . .
C29A C14A Sc2 C27A -75.8 . .
C15A C14A Sc2 C34' 122.8 . .
C13A C14A Sc2 C34' -120.2 . .
C29A C14A Sc2 C34' -14.6 . .
C15A C14A Sc2 C29A 137.3 . .
C13A C14A Sc2 C29A -105.6 . .
C15A C14A Sc2 C26A 51.6 . .
C13A C14A Sc2 C26A 168.6 . .
C29A C14A Sc2 C26A -85.7 . .
C15A C14A Sc2 C16A 24.9 . .
C13A C14A Sc2 C16A 142.0 . .
C29A C14A Sc2 C16A -112.4 . .
C15A C14A Sc2 C35' 111.8 . .
C13A C14A Sc2 C35' -131.2 . .
C29A C14A Sc2 C35' -25.5 . .
C15A C14A Sc2 C36' 74.1 . .
C13A C14A Sc2 C36' -168.8 . .
C29A C14A Sc2 C36' -63.2 . .
C13A C14A Sc2 C15A 117.1 . .
C29A C14A Sc2 C15A -137.3 . .
C26A C36' Sc2 Sc2 -175.670(9) . 2_655
C35' C36' Sc2 Sc2 -41.272(18) . 2_655
C37' C36' Sc2 Sc2 71.411(14) . 2_655
C26A C36' Sc2 C28A -71.0 . .
C35' C36' Sc2 C28A 63.4 . .
C37' C36' Sc2 C28A 176.0 . .
C26A C36' Sc2 N1A 121.940(12) . .
C35' C36' Sc2 N1A -103.662(11) . .
C37' C36' Sc2 N1A 9.021(12) . .
C26A C36' Sc2 C27A -31.3 . .
C35' C36' Sc2 C27A 103.1 . .
C37' C36' Sc2 C27A -144.2 . .
C26A C36' Sc2 C34' -108.8 . .
C35' C36' Sc2 C34' 25.6 . .
C37' C36' Sc2 C34' 138.3 . .
C26A C36' Sc2 C29A -75.1 . .
C35' C36' Sc2 C29A 59.3 . .
C37' C36' Sc2 C29A 172.0 . .
C35' C36' Sc2 C26A 134.4 . .
C37' C36' Sc2 C26A -112.9 . .
C26A C36' Sc2 C16A -9.0 . .
C35' C36' Sc2 C16A 125.4 . .
C37' C36' Sc2 C16A -121.9 . .
C26A C36' Sc2 C35' -134.4 . .
C37' C36' Sc2 C35' 112.7 . .
C26A C36' Sc2 C14A -45.2 . .
C35' C36' Sc2 C14A 89.2 . .
C37' C36' Sc2 C14A -158.1 . .
C26A C36' Sc2 C15A -13.5 . .
C35' C36' Sc2 C15A 120.9 . .
C37' C36' Sc2 C15A -126.4 . .
C16A C15A Sc2 Sc2 93.55(4) . 2_655
C3A C15A Sc2 Sc2 -153.35(4) . 2_655
C14A C15A Sc2 Sc2 -39.41(4) . 2_655
C16A C15A Sc2 C28A 68.9 . .
C3A C15A Sc2 C28A -178.0 . .
C14A C15A Sc2 C28A -64.1 . .
C16A C15A Sc2 N1A -125.719(13) . .
C3A C15A Sc2 N1A -12.615(13) . .
C14A C15A Sc2 N1A 101.325(10) . .
C16A C15A Sc2 C27A 28.1 . .
C3A C15A Sc2 C27A 141.2 . .
C14A C15A Sc2 C27A -104.9 . .
C16A C15A Sc2 C34' 71.1 . .
C3A C15A Sc2 C34' -175.8 . .
C14A C15A Sc2 C34' -61.8 . .
C16A C15A Sc2 C29A 107.7 . .
C3A C15A Sc2 C29A -139.2 . .
C14A C15A Sc2 C29A -25.3 . .
C16A C15A Sc2 C26A 3.0 . .
C3A C15A Sc2 C26A 116.1 . .
C14A C15A Sc2 C26A -129.9 . .
C3A C15A Sc2 C16A 113.1 . .
C14A C15A Sc2 C16A -133.0 . .
C16A C15A Sc2 C35' 44.5 . .
C3A C15A Sc2 C35' 157.6 . .
C14A C15A Sc2 C35' -88.5 . .
C16A C15A Sc2 C14A 133.0 . .
C3A C15A Sc2 C14A -113.9 . .
C16A C15A Sc2 C36' 10.1 . .
C3A C15A Sc2 C36' 123.2 . .
C14A C15A Sc2 C36' -122.8 . .
